data_4106432
loop_
_publ_author_name
'Xing Lu'
'Yongfu Lian'
'Christine M. Beavers'
'Naomi Mizorogi'
'Zdenek Slanina'
'Shigeru Nagase'
'Takeshi Akasaka'

_publ_section_title
;
 Crystallographic X-ray Analyses of Yb@C2v(3)-C80 Reveal a Feasible Rule
 That Governs the Location of a Rare Earth Metal inside a Medium-Sized
 Fullerene
;
_journal_name_full 'Journal of the American Chemical Society'
_journal_page_first 10772
_journal_page_last 10775
_journal_paper_doi 10.1021/ja204653z
_journal_volume 133
_journal_year 2011
_chemical_formula_moiety 'Yb C116 H44N4Ni, 1.5 (C6H6) (C1 S2)'
_chemical_formula_sum 'C126 H53 N4 Ni S2 Yb'
_chemical_formula_weight 1918.59
_chemical_name_common Yb@C80Ni(OEP)
_chemical_name_systematic
;
 Yb@C80Ni(OEP)
;
_space_group_IT_number 2
_symmetry_cell_setting triclinic
_symmetry_Int_Tables_number 2
_symmetry_space_group_name_Hall '-P 1'
_symmetry_space_group_name_H-M 'P -1'
_atom_sites_solution_hydrogens geom
_atom_sites_solution_primary direct
_atom_sites_solution_secondary difmap
_audit_creation_method SHELXL-97
_cell_angle_alpha 76.369(3)
_cell_angle_beta 73.643(3)
_cell_angle_gamma 64.689(3)
_cell_formula_units_Z 2
_cell_length_a 15.559(4)
_cell_length_b 15.978(4)
_cell_length_c 17.977(4)
_cell_measurement_temperature 223(2)
_cell_volume 3842.2(16)
_computing_structure_refinement 'SHELXL-97 (Sheldrick, 1997)'
_diffrn_ambient_temperature 223(2)
_diffrn_measured_fraction_theta_full 0.969
_diffrn_measured_fraction_theta_max 0.969
_diffrn_radiation_monochromator graphite
_diffrn_radiation_source 'fine-focus sealed tube'
_diffrn_radiation_type MoK\a
_diffrn_radiation_wavelength 0.71073
_diffrn_reflns_av_R_equivalents 0.0299
_diffrn_reflns_av_sigmaI/netI 0.0458
_diffrn_reflns_limit_h_max 13
_diffrn_reflns_limit_h_min -18
_diffrn_reflns_limit_k_max 17
_diffrn_reflns_limit_k_min -19
_diffrn_reflns_limit_l_max 14
_diffrn_reflns_limit_l_min -21
_diffrn_reflns_number 17949
_diffrn_reflns_theta_full 25.03
_diffrn_reflns_theta_max 25.03
_diffrn_reflns_theta_min 1.42
_exptl_absorpt_coefficient_mu 1.577
_exptl_absorpt_correction_T_max 0.6939
_exptl_absorpt_correction_T_min 0.6162
_exptl_absorpt_correction_type numerical
_exptl_crystal_colour Black
_exptl_crystal_density_diffrn 1.658
_exptl_crystal_description Block
_exptl_crystal_F_000 1934
_exptl_crystal_size_max 0.34
_exptl_crystal_size_mid 0.29
_exptl_crystal_size_min 0.25
_refine_diff_density_max 3.796
_refine_diff_density_min -1.993
_refine_diff_density_rms 0.235
_refine_ls_extinction_method none
_refine_ls_goodness_of_fit_ref 2.692
_refine_ls_matrix_type full
_refine_ls_number_parameters 382
_refine_ls_number_reflns 13147
_refine_ls_number_restraints 221
_refine_ls_restrained_S_all 2.851
_refine_ls_R_factor_all 0.1750
_refine_ls_R_factor_gt 0.1654
_refine_ls_shift/su_max 0.082
_refine_ls_shift/su_mean 0.006
_refine_ls_structure_factor_coef Fsqd
_refine_ls_weighting_details 'calc w=1/[\s^2^(Fo^2^)+(0.2000P)^2^+0.0000P] where P=(Fo^2^+2Fc^2^)/3'
_refine_ls_weighting_scheme calc
_refine_ls_wR_factor_gt 0.5174
_refine_ls_wR_factor_ref 0.5392
_reflns_number_gt 11626
_reflns_number_total 13147
_reflns_threshold_expression >2sigma(I)
_cod_data_source_file ja204653z_si_005.cif
_cod_data_source_block ybc80niOEP_223k
_cod_original_cell_volume 3842.3(16)
_cod_database_code 4106432

loop_
_symmetry_equiv_pos_as_xyz
'x, y, z'
'-x, -y, -z'

loop_
_atom_site_label
_atom_site_type_symbol
_atom_site_fract_x
_atom_site_fract_y
_atom_site_fract_z
_atom_site_U_iso_or_equiv
_atom_site_adp_type
_atom_site_occupancy
_atom_site_symmetry_multiplicity
_atom_site_calc_flag
_atom_site_refinement_flags
_atom_site_disorder_assembly
_atom_site_disorder_group
C01N C 0.6817(8) 0.4438(7) -0.1003(6) 0.0424(6) Uani 1 1 d . . .
H01A H 0.6633 0.4343 -0.1439 0.064 Uiso 1 1 calc R . .
H01B H 0.6242 0.4686 -0.0605 0.064 Uiso 1 1 calc R . .
H01C H 0.7259 0.3847 -0.0785 0.064 Uiso 1 1 calc R . .
C02N C 0.7329(8) 0.5140(7) -0.1292(6) 0.0424(6) Uani 1 1 d . . .
H02A H 0.7886 0.4904 -0.1717 0.051 Uiso 1 1 calc R . .
H02B H 0.6875 0.5739 -0.1504 0.051 Uiso 1 1 calc R . .
C03N C 0.7668(8) 0.5294(7) -0.0664(6) 0.0424(6) Uani 1 1 d . . .
C04N C 0.7237(8) 0.6021(7) -0.0239(6) 0.0424(6) Uani 1 1 d . . .
C05N C 0.6318(8) 0.6828(7) -0.0281(6) 0.0424(6) Uani 1 1 d . . .
H05A H 0.6202 0.6963 -0.0813 0.051 Uiso 1 1 calc R . .
H05B H 0.6369 0.7375 -0.0170 0.051 Uiso 1 1 calc R . .
C06N C 0.5453(8) 0.6665(7) 0.0297(6) 0.0424(6) Uani 1 1 d . . .
H06A H 0.4863 0.7212 0.0244 0.064 Uiso 1 1 calc R . .
H06B H 0.5554 0.6552 0.0827 0.064 Uiso 1 1 calc R . .
H06C H 0.5396 0.6127 0.0188 0.064 Uiso 1 1 calc R . .
C07N C 0.7838(8) 0.5811(7) 0.0322(6) 0.0424(6) Uani 1 1 d . . .
C08N C 0.7633(8) 0.6384(7) 0.0874(6) 0.0424(6) Uani 1 1 d . . .
C09N C 0.8158(8) 0.6196(7) 0.1418(6) 0.0424(6) Uani 1 1 d . . .
C10N C 0.7903(8) 0.6778(7) 0.2006(6) 0.0424(6) Uani 1 1 d . . .
C11N C 0.7053(8) 0.7689(7) 0.2080(6) 0.0424(6) Uani 1 1 d . . .
H11A H 0.6991 0.8041 0.1559 0.051 Uiso 1 1 calc R . .
H11B H 0.7163 0.8058 0.2382 0.051 Uiso 1 1 calc R . .
C12N C 0.6070(8) 0.7540(8) 0.2500(6) 0.0424(6) Uani 1 1 d . . .
H12A H 0.5532 0.8143 0.2528 0.064 Uiso 1 1 calc R . .
H12B H 0.6120 0.7215 0.3025 0.064 Uiso 1 1 calc R . .
H12C H 0.5962 0.7173 0.2204 0.064 Uiso 1 1 calc R . .
C13N C 0.8579(8) 0.6348(7) 0.2461(6) 0.0424(6) Uani 1 1 d . . .
C14N C 0.8642(8) 0.6667(7) 0.3160(6) 0.0424(6) Uani 1 1 d . . .
H14A H 0.8331 0.7351 0.3112 0.051 Uiso 1 1 calc R . .
H14B H 0.9327 0.6486 0.3166 0.051 Uiso 1 1 calc R . .
C15N C 0.8157(8) 0.6256(7) 0.3931(6) 0.0424(6) Uani 1 1 d . . .
H15A H 0.8205 0.6492 0.4362 0.064 Uiso 1 1 calc R . .
H15B H 0.8479 0.5581 0.3992 0.064 Uiso 1 1 calc R . .
H15C H 0.7478 0.6435 0.3930 0.064 Uiso 1 1 calc R . .
C16N C 0.9257(8) 0.5498(7) 0.2141(6) 0.0424(6) Uani 1 1 d . . .
C17N C 1.0057(8) 0.4870(7) 0.2434(6) 0.0424(6) Uani 1 1 d . . .
C18N C 1.0680(8) 0.4047(7) 0.2152(6) 0.0424(6) Uani 1 1 d . . .
C19N C 1.1486(8) 0.3380(7) 0.2493(6) 0.0424(6) Uani 1 1 d . . .
C20N C 1.1783(8) 0.3492(7) 0.3182(6) 0.0424(6) Uani 1 1 d . . .
H20A H 1.2492 0.3274 0.3079 0.051 Uiso 1 1 calc R . .
H20B H 1.1509 0.4156 0.3242 0.051 Uiso 1 1 calc R . .
C21N C 1.1445(8) 0.2956(7) 0.3933(6) 0.0424(6) Uani 1 1 d . . .
H21A H 1.1633 0.3065 0.4361 0.064 Uiso 1 1 calc R . .
H21B H 1.1741 0.2295 0.3886 0.064 Uiso 1 1 calc R . .
H21C H 1.0744 0.3164 0.4035 0.064 Uiso 1 1 calc R . .
C22N C 1.1918(8) 0.2665(7) 0.2040(6) 0.0424(6) Uani 1 1 d . . .
C23N C 1.2780(8) 0.1771(7) 0.2169(6) 0.0424(6) Uani 1 1 d . . .
H23A H 1.3133 0.1867 0.2494 0.051 Uiso 1 1 calc R . .
H23B H 1.3219 0.1632 0.1663 0.051 Uiso 1 1 calc R . .
C24N C 1.2522(8) 0.0929(7) 0.2559(6) 0.0424(6) Uani 1 1 d . . .
H24A H 1.3112 0.0381 0.2613 0.064 Uiso 1 1 calc R . .
H24B H 1.2178 0.0822 0.2240 0.064 Uiso 1 1 calc R . .
H24C H 1.2112 0.1047 0.3072 0.064 Uiso 1 1 calc R . .
C25N C 1.1372(8) 0.2884(7) 0.1456(6) 0.0424(6) Uani 1 1 d . . .
C26N C 1.1563(8) 0.2307(7) 0.0930(6) 0.0424(6) Uani 1 1 d . . .
C27N C 1.1036(8) 0.2520(8) 0.0373(6) 0.0424(6) Uani 1 1 d . . .
C28N C 1.1238(8) 0.1879(7) -0.0173(6) 0.0424(6) Uani 1 1 d . . .
C29N C 1.2022(8) 0.0939(7) -0.0201(6) 0.0424(6) Uani 1 1 d . . .
H29A H 1.2595 0.0963 -0.0096 0.051 Uiso 1 1 calc R . .
H29B H 1.2194 0.0785 -0.0734 0.051 Uiso 1 1 calc R . .
C30N C 1.1796(8) 0.0158(7) 0.0360(6) 0.0424(6) Uani 1 1 d . . .
H30A H 1.2358 -0.0424 0.0299 0.064 Uiso 1 1 calc R . .
H30B H 1.1248 0.0105 0.0248 0.064 Uiso 1 1 calc R . .
H30C H 1.1637 0.0293 0.0892 0.064 Uiso 1 1 calc R . .
C31N C 1.0536(8) 0.2327(7) -0.0617(6) 0.0424(6) Uani 1 1 d . . .
C32N C 1.0381(8) 0.1970(8) -0.1248(6) 0.0424(6) Uani 1 1 d . . .
H32A H 1.0998 0.1493 -0.1467 0.051 Uiso 1 1 calc R . .
H32B H 1.0193 0.2486 -0.1668 0.051 Uiso 1 1 calc R . .
C33N C 0.9610(8) 0.1551(7) -0.0978(6) 0.0424(6) Uani 1 1 d . . .
H33A H 0.9555 0.1334 -0.1417 0.064 Uiso 1 1 calc R . .
H33B H 0.8989 0.2022 -0.0776 0.064 Uiso 1 1 calc R . .
H33C H 0.9795 0.1029 -0.0570 0.064 Uiso 1 1 calc R . .
C34N C 0.9943(8) 0.3197(7) -0.0328(6) 0.0424(6) Uani 1 1 d . . .
C35N C 0.9151(8) 0.3834(7) -0.0652(6) 0.0424(6) Uani 1 1 d . . .
C36N C 0.8525(8) 0.4652(7) -0.0355(6) 0.0424(6) Uani 1 1 d . . .
N1 N 0.8622(5) 0.4989(5) 0.0240(4) 0.0275(8) Uani 1 1 d . . .
N2 N 0.8983(5) 0.5429(5) 0.1507(4) 0.0275(8) Uani 1 1 d . . .
N3 N 1.0602(5) 0.3759(5) 0.1521(4) 0.0275(8) Uani 1 1 d . . .
N4 N 1.0229(5) 0.3316(5) 0.0266(4) 0.0275(8) Uani 1 1 d . . .
Ni1 Ni 0.96307(7) 0.43779(7) 0.08666(5) 0.0232(4) Uani 1 1 d . . .
H1 H 0.9068 0.3635 -0.1144 0.14(8) Uiso 1 1 d . . .
H2 H 0.7068 0.6964 0.0814 0.001(15) Uiso 1 1 d . . .
H3 H 1.0077 0.5108 0.2905 0.001(15) Uiso 1 1 d . . .
H4 H 1.2232 0.1712 0.0917 0.14(8) Uiso 1 1 d . . .
Yb1 Yb 0.75646(9) 0.25107(15) 0.40547(13) 0.0554(6) Uani 0.506(4) 1 d P A 1
C01A C 0.5356(4) 0.3506(4) 0.1473(3) 0.0868(16) Uani 0.627(12) 1 d PGD A 1
C02A C 0.4930(4) 0.2902(4) 0.1931(3) 0.0868(16) Uani 0.627(12) 1 d PGD A 1
C03A C 0.6287(4) 0.3194(5) 0.1032(2) 0.0868(16) Uani 0.627(12) 1 d PGD A 1
C04A C 0.5378(4) 0.1921(5) 0.1880(3) 0.0868(16) Uani 0.627(12) 1 d PG A 1
C05A C 0.4295(3) 0.2811(4) 0.4011(3) 0.0868(16) Uani 0.627(12) 1 d PGD A 1
C06A C 0.4435(3) 0.3251(4) 0.2645(3) 0.0868(16) Uani 0.627(12) 1 d PGD A 1
C07A C 0.4434(3) 0.2487(4) 0.3335(3) 0.0868(16) Uani 0.627(12) 1 d PG A 1
C08A C 0.4826(3) 0.1575(4) 0.3341(4) 0.0868(16) Uani 0.627(12) 1 d PG A 1
C09A C 0.5187(4) 0.0898(4) 0.3986(4) 0.0868(16) Uani 0.627(12) 1 d PG A 1
C10A C 0.5353(4) 0.1205(4) 0.2532(4) 0.0868(16) Uani 0.627(12) 1 d PG A 1
C11A C 0.6021(4) 0.0016(3) 0.3874(4) 0.0868(16) Uani 0.627(12) 1 d PG A 1
C12A C 0.6776(4) 0.4250(4) 0.1410(3) 0.0868(16) Uani 0.627(12) 1 d PGD A 1
C13A C 0.5705(4) 0.4636(3) 0.1943(3) 0.0868(16) Uani 0.627(12) 1 d PGD A 1
C14A C 0.6979(4) 0.3575(4) 0.1013(2) 0.0868(16) Uani 0.627(12) 1 d PGD A 1
C15A C 0.5128(4) 0.4262(4) 0.1946(3) 0.0868(16) Uani 0.627(12) 1 d PGD A 1
C16A C 0.4570(3) 0.4052(3) 0.2740(3) 0.0868(16) Uani 0.627(12) 1 d PGD A 1
C17A C 0.4628(3) 0.4302(3) 0.3373(3) 0.0868(16) Uani 0.627(12) 1 d PG A 1
C18A C 0.4478(3) 0.3770(3) 0.4065(3) 0.0868(16) Uani 0.627(12) 1 d PGD A 1
C19A C 0.7194(4) 0.4678(3) 0.3127(4) 0.0868(16) Uani 0.627(12) 1 d PGD A 1
C20A C 0.7375(4) 0.4352(3) 0.1837(3) 0.0868(16) Uani 0.627(12) 1 d PGD A 1
C21A C 0.6791(4) 0.4779(3) 0.2485(4) 0.0868(16) Uani 0.627(12) 1 d PGD A 1
C22A C 0.5321(4) 0.4697(3) 0.3410(3) 0.0868(16) Uani 0.627(12) 1 d PG A 1
C23A C 0.5797(4) 0.4885(3) 0.2648(3) 0.0868(16) Uani 0.627(12) 1 d PGD A 1
C24A C 0.6663(4) 0.4618(3) 0.3923(4) 0.0868(16) Uani 0.627(12) 1 d PGD A 1
C25A C 0.5747(4) 0.4540(3) 0.4061(3) 0.0868(16) Uani 0.627(12) 1 d PG A 1
C26A C 0.8183(4) 0.4066(3) 0.3105(4) 0.0868(16) Uani 0.627(12) 1 d PGD A 1
C27A C 0.8691(4) 0.3465(3) 0.2534(3) 0.0868(16) Uani 0.627(12) 1 d PG A 1
C28A C 0.8338(4) 0.3596(4) 0.1866(3) 0.0868(16) Uani 0.627(12) 1 d PG A 1
C29A C 0.8533(4) 0.2850(4) 0.1401(2) 0.0868(16) Uani 0.627(12) 1 d PG A 1
C30A C 0.7900(4) 0.2875(4) 0.1037(2) 0.0868(16) Uani 0.627(12) 1 d PGD A 1
C31A C 0.9225(3) 0.1934(4) 0.1685(3) 0.0868(16) Uani 0.627(12) 1 d PGD A 1
C32A C 0.8254(4) 0.3766(4) 0.3947(4) 0.0868(16) Uani 0.627(12) 1 d PGD A 1
C33A C 0.8832(4) 0.2978(4) 0.4193(4) 0.0868(16) Uani 0.627(12) 1 d PGD A 1
C34A C 0.9489(3) 0.2275(4) 0.3609(4) 0.0868(16) Uani 0.627(12) 1 d PGD A 1
C35A C 0.9428(3) 0.2571(4) 0.2822(3) 0.0868(16) Uani 0.627(12) 1 d PG A 1
C36A C 0.9645(3) 0.1829(4) 0.2343(3) 0.0868(16) Uani 0.627(12) 1 d PGD A 1
C37A C 0.6999(5) 0.3565(4) 0.5099(3) 0.0868(16) Uani 0.627(12) 1 d PGD A 1
C38A C 0.7271(5) 0.4126(4) 0.4406(4) 0.0868(16) Uani 0.627(12) 1 d PGD A 1
C39A C 0.4743(3) 0.3557(4) 0.4703(3) 0.0868(16) Uani 0.627(12) 1 d PGD A 1
C40A C 0.5417(4) 0.3969(3) 0.4761(3) 0.0868(16) Uani 0.627(12) 1 d PG A 1
C41A C 0.6063(4) 0.3526(4) 0.5239(3) 0.0868(16) Uani 0.627(12) 1 d PGD A 1
C42A C 0.9133(3) 0.1118(4) 0.1706(2) 0.0868(16) Uani 0.627(12) 1 d PGD A 1
C43A C 0.8345(4) 0.1108(4) 0.1385(2) 0.0868(16) Uani 0.627(12) 1 d PG A 1
C44A C 0.7795(4) 0.1969(4) 0.0983(2) 0.0868(16) Uani 0.627(12) 1 d PGD A 1
C45A C 0.6890(5) 0.2179(5) 0.0963(2) 0.0868(16) Uani 0.627(12) 1 d PGD A 1
C46A C 0.6414(5) 0.1556(5) 0.1353(3) 0.0868(16) Uani 0.627(12) 1 d PG A 1
C47A C 0.8270(4) -0.0194(3) 0.2458(3) 0.0868(16) Uani 0.627(12) 1 d PG A 1
C48A C 0.7972(4) 0.0426(4) 0.1783(3) 0.0868(16) Uani 0.627(12) 1 d PG A 1
C49A C 0.6954(4) 0.0680(4) 0.1734(3) 0.0868(16) Uani 0.627(12) 1 d PG A 1
C50A C 0.7650(4) -0.0560(3) 0.3046(4) 0.0868(16) Uani 0.627(12) 1 d PG A 1
C51A C 0.6587(4) -0.0164(3) 0.3080(4) 0.0868(16) Uani 0.627(12) 1 d PG A 1
C52A C 0.6304(4) 0.0418(4) 0.2405(4) 0.0868(16) Uani 0.627(12) 1 d PG A 1
C53A C 0.9492(3) 0.0459(3) 0.2309(3) 0.0868(16) Uani 0.627(12) 1 d PGD A 1
C54A C 0.9185(3) -0.0479(3) 0.3508(3) 0.0868(16) Uani 0.627(12) 1 d PGD A 1
C55A C 0.9103(3) -0.0184(3) 0.2707(3) 0.0868(16) Uani 0.627(12) 1 d PG A 1
C56A C 0.9625(3) 0.1358(4) 0.3979(3) 0.0868(16) Uani 0.627(12) 1 d PGD A 1
C57A C 0.9789(3) 0.0725(4) 0.3611(3) 0.0868(16) Uani 0.627(12) 1 d PG A 1
C58A C 0.9840(3) 0.0901(4) 0.2775(3) 0.0868(16) Uani 0.627(12) 1 d PGD A 1
C59A C 0.9445(3) -0.0116(3) 0.3893(3) 0.0868(16) Uani 0.627(12) 1 d PGD A 1
C60A C 0.8320(4) -0.0487(3) 0.4811(3) 0.0868(16) Uani 0.627(12) 1 d PGD A 1
C61A C 0.8415(4) -0.0802(3) 0.4082(3) 0.0868(16) Uani 0.627(12) 1 d PGD A 1
C62A C 0.7693(4) -0.0802(3) 0.3864(4) 0.0868(16) Uani 0.627(12) 1 d PG A 1
C63A C 0.7354(4) -0.0165(3) 0.5263(3) 0.0868(16) Uani 0.627(12) 1 d PGD A 1
C64A C 0.9055(4) 0.1419(4) 0.4805(3) 0.0868(16) Uani 0.627(12) 1 d PGD A 1
C65A C 0.8679(4) 0.0751(4) 0.5129(3) 0.0868(16) Uani 0.627(12) 1 d PG A 1
C66A C 0.8909(4) -0.0068(3) 0.4713(3) 0.0868(16) Uani 0.627(12) 1 d PGD A 1
C67A C 0.7228(4) 0.2087(5) 0.5679(2) 0.0868(16) Uani 0.627(12) 1 d PGD A 1
C68A C 0.7641(5) 0.2751(5) 0.5363(3) 0.0868(16) Uani 0.627(12) 1 d PGD A 1
C69A C 0.8643(4) 0.2377(5) 0.4893(3) 0.0868(16) Uani 0.627(12) 1 d PGD A 1
C70A C 0.7044(4) 0.0662(4) 0.5676(2) 0.0868(16) Uani 0.627(12) 1 d PGD A 1
C71A C 0.7644(4) 0.1112(4) 0.5630(2) 0.0868(16) Uani 0.627(12) 1 d PG A 1
C72A C 0.4872(3) 0.2659(4) 0.5167(3) 0.0868(16) Uani 0.627(12) 1 d PGD A 1
C73A C 0.6033(4) 0.1164(4) 0.5648(2) 0.0868(16) Uani 0.627(12) 1 d PGD A 1
C74A C 0.5649(4) 0.2153(4) 0.5621(2) 0.0868(16) Uani 0.627(12) 1 d PG A 1
C75A C 0.6210(4) 0.2603(4) 0.5650(2) 0.0868(16) Uani 0.627(12) 1 d PGD A 1
C76A C 0.6717(4) -0.0465(3) 0.4305(4) 0.0868(16) Uani 0.627(12) 1 d PG A 1
C77A C 0.6610(4) -0.0179(3) 0.5009(3) 0.0868(16) Uani 0.627(12) 1 d PGD A 1
C78A C 0.5741(4) 0.0705(4) 0.5239(3) 0.0868(16) Uani 0.627(12) 1 d PGD A 1
C79A C 0.5081(3) 0.1216(4) 0.4710(3) 0.0868(16) Uani 0.627(12) 1 d PG A 1
C80A C 0.4609(3) 0.2229(4) 0.4746(3) 0.0868(16) Uani 0.627(12) 1 d PGD A 1
Yb2 Yb 0.74630(13) 0.29132(18) 0.36825(16) 0.0539(8) Uani 0.401(5) 1 d P A 2
C01B C 0.5280(16) 0.3073(15) 0.1494(11) 0.102(3) Uani 0.373(12) 1 d PGD A 2
C02B C 0.4840(12) 0.2496(13) 0.2065(10) 0.102(3) Uani 0.373(12) 1 d PGD A 2
C03B C 0.6222(17) 0.266(2) 0.0996(12) 0.102(3) Uani 0.373(12) 1 d PGD A 2
C04B C 0.532(2) 0.1500(13) 0.2111(14) 0.102(3) Uani 0.373(12) 1 d PGD A 2
C05B C 0.432(3) 0.283(3) 0.4183(11) 0.102(3) Uani 0.373(12) 1 d PGD A 2
C06B C 0.4404(16) 0.2927(15) 0.2775(11) 0.102(3) Uani 0.373(12) 1 d PGD A 2
C07B C 0.4396(15) 0.2366(16) 0.3538(17) 0.102(3) Uani 0.373(12) 1 d PG A 2
C08B C 0.4924(13) 0.1370(16) 0.3621(13) 0.102(3) Uani 0.373(12) 1 d PG A 2
C09B C 0.5242(17) 0.0893(18) 0.4340(13) 0.102(3) Uani 0.373(12) 1 d PG A 2
C10B C 0.535(2) 0.0903(18) 0.2927(14) 0.102(3) Uani 0.373(12) 1 d PGD A 2
C11B C 0.6020(16) -0.004(2) 0.4331(18) 0.102(3) Uani 0.373(12) 1 d PGD A 2
C12B C 0.663(3) 0.396(2) 0.1249(14) 0.102(3) Uani 0.373(12) 1 d PGD A 2
C13B C 0.5722(16) 0.4338(14) 0.1752(13) 0.102(3) Uani 0.373(12) 1 d PGD A 2
C14B C 0.698(2) 0.3112(18) 0.0935(17) 0.102(3) Uani 0.373(12) 1 d PGD A 2
C15B C 0.5032(15) 0.3917(16) 0.1855(10) 0.102(3) Uani 0.373(12) 1 d PGD A 2
C16B C 0.4450(15) 0.3780(16) 0.2621(11) 0.102(3) Uani 0.373(12) 1 d PGD A 2
C17B C 0.4598(18) 0.4008(18) 0.3292(11) 0.102(3) Uani 0.373(12) 1 d PG A 2
C18B C 0.424(2) 0.360(2) 0.4057(10) 0.102(3) Uani 0.373(12) 1 d PGD A 2
C19B C 0.7282(16) 0.471(2) 0.2706(12) 0.102(3) Uani 0.373(12) 1 d PGD A 2
C20B C 0.7357(16) 0.405(3) 0.1549(15) 0.102(3) Uani 0.373(12) 1 d PGD A 2
C21B C 0.6826(15) 0.4713(18) 0.2110(11) 0.102(3) Uani 0.373(12) 1 d PGD A 2
C22B C 0.5399(17) 0.459(3) 0.3140(17) 0.102(3) Uani 0.373(12) 1 d PG A 2
C23B C 0.5832(13) 0.477(2) 0.2325(16) 0.102(3) Uani 0.373(12) 1 d PGD A 2
C24B C 0.6738(18) 0.476(3) 0.3503(12) 0.102(3) Uani 0.373(12) 1 d PGD A 2
C25B C 0.580(2) 0.456(3) 0.380(2) 0.102(3) Uani 0.373(12) 1 d PG A 2
C26B C 0.817(2) 0.418(2) 0.2744(15) 0.102(3) Uani 0.373(12) 1 d PGD A 2
C27B C 0.8620(15) 0.343(2) 0.2265(15) 0.102(3) Uani 0.373(12) 1 d PG A 2
C28B C 0.8152(15) 0.3444(17) 0.1670(12) 0.102(3) Uani 0.373(12) 1 d PG A 2
C29B C 0.8431(17) 0.2601(19) 0.1337(15) 0.102(3) Uani 0.373(12) 1 d PG A 2
C30B C 0.778(2) 0.251(2) 0.0959(18) 0.102(3) Uani 0.373(12) 1 d PGD A 2
C31B C 0.911(3) 0.166(2) 0.1640(14) 0.102(3) Uani 0.373(12) 1 d PGD A 2
C32B C 0.8290(19) 0.4024(15) 0.3481(17) 0.102(3) Uani 0.373(12) 1 d PGD A 2
C33B C 0.8980(17) 0.3162(15) 0.3779(13) 0.102(3) Uani 0.373(12) 1 d PGD A 2
C34B C 0.9515(15) 0.2421(15) 0.3297(13) 0.102(3) Uani 0.373(12) 1 d PGD A 2
C35B C 0.9300(15) 0.2503(16) 0.2549(10) 0.102(3) Uani 0.373(12) 1 d PG A 2
C36B C 0.9588(19) 0.1661(18) 0.2214(12) 0.102(3) Uani 0.373(12) 1 d PGD A 2
C37B C 0.7143(16) 0.3945(18) 0.4712(12) 0.102(3) Uani 0.373(12) 1 d PGD A 2
C38B C 0.7367(19) 0.4401(17) 0.3934(13) 0.102(3) Uani 0.373(12) 1 d PGD A 2
C39B C 0.4818(14) 0.374(2) 0.4682(18) 0.102(3) Uani 0.373(12) 1 d PGD A 2
C40B C 0.5559(14) 0.4126(15) 0.4479(14) 0.102(3) Uani 0.373(12) 1 d PG A 2
C41B C 0.6219(15) 0.3848(16) 0.4994(12) 0.102(3) Uani 0.373(12) 1 d PGD A 2
C42B C 0.913(3) 0.082(2) 0.1654(18) 0.102(3) Uani 0.373(12) 1 d PGD A 2
C43B C 0.8261(14) 0.0677(19) 0.1586(19) 0.102(3) Uani 0.373(12) 1 d PG A 2
C44B C 0.7726(15) 0.148(2) 0.111(2) 0.102(3) Uani 0.373(12) 1 d PGD A 2
C45B C 0.6691(15) 0.176(2) 0.1209(17) 0.102(3) Uani 0.373(12) 1 d PGD A 2
C46B C 0.6205(16) 0.120(2) 0.1756(19) 0.102(3) Uani 0.373(12) 1 d PGD A 2
C47B C 0.822(3) -0.048(3) 0.278(2) 0.102(3) Uani 0.373(12) 1 d PG A 2
C48B C 0.7769(18) 0.0126(18) 0.2145(16) 0.102(3) Uani 0.373(12) 1 d PG A 2
C49B C 0.6752(16) 0.036(2) 0.2115(11) 0.102(3) Uani 0.373(12) 1 d PGD A 2
C50B C 0.7467(13) -0.0650(15) 0.3490(12) 0.102(3) Uani 0.373(12) 1 d PGD A 2
C51B C 0.6441(14) -0.030(2) 0.3505(13) 0.102(3) Uani 0.373(12) 1 d PGD A 2
C52B C 0.6067(14) 0.021(2) 0.2816(13) 0.102(3) Uani 0.373(12) 1 d PGD A 2
C53B C 0.9445(16) 0.0255(19) 0.2436(17) 0.102(3) Uani 0.373(12) 1 d PGD A 2
C54B C 0.9102(15) -0.048(2) 0.3791(13) 0.102(3) Uani 0.373(12) 1 d PGD A 2
C55B C 0.909(3) -0.043(3) 0.3027(15) 0.102(3) Uani 0.373(12) 1 d PG A 2
C56B C 0.963(3) 0.1645(19) 0.3642(17) 0.102(3) Uani 0.373(12) 1 d PGD A 2
C57B C 0.9756(15) 0.0784(14) 0.3424(11) 0.102(3) Uani 0.373(12) 1 d PG A 2
C58B C 0.987(2) 0.0715(19) 0.2614(10) 0.102(3) Uani 0.373(12) 1 d PGD A 2
C59B C 0.9522(17) 0.0095(16) 0.4019(10) 0.102(3) Uani 0.373(12) 1 d PGD A 2
C60B C 0.836(3) -0.018(3) 0.5062(14) 0.102(3) Uani 0.373(12) 1 d PGD A 2
C61B C 0.8470(14) -0.0665(16) 0.4342(15) 0.102(3) Uani 0.373(12) 1 d PGD A 2
C62B C 0.7639(18) -0.074(2) 0.4199(17) 0.102(3) Uani 0.373(12) 1 d PGD A 2
C63B C 0.7374(15) 0.0184(17) 0.5501(14) 0.102(3) Uani 0.373(12) 1 d PGD A 2
C64B C 0.915(3) 0.179(2) 0.4558(15) 0.102(3) Uani 0.373(12) 1 d PGD A 2
C65B C 0.8643(19) 0.1198(15) 0.4998(12) 0.102(3) Uani 0.373(12) 1 d PG A 2
C66B C 0.8967(13) 0.0287(14) 0.4770(11) 0.102(3) Uani 0.373(12) 1 d PGD A 2
C67B C 0.7339(14) 0.2537(14) 0.5516(10) 0.102(3) Uani 0.373(12) 1 d PGD A 2
C68B C 0.7869(16) 0.3086(15) 0.5022(14) 0.102(3) Uani 0.373(12) 1 d PGD A 2
C69B C 0.8827(16) 0.264(2) 0.4555(16) 0.102(3) Uani 0.373(12) 1 d PGD A 2
C70B C 0.7087(18) 0.1058(14) 0.5802(18) 0.102(3) Uani 0.373(12) 1 d PGD A 2
C71B C 0.7742(14) 0.1542(13) 0.5514(15) 0.102(3) Uani 0.373(12) 1 d PG A 2
C72B C 0.4913(16) 0.298(2) 0.5168(19) 0.102(3) Uani 0.373(12) 1 d PGD A 2
C73B C 0.6089(16) 0.1593(14) 0.5778(11) 0.102(3) Uani 0.373(12) 1 d PGD A 2
C74B C 0.5731(15) 0.2585(13) 0.5581(18) 0.102(3) Uani 0.373(12) 1 d PG A 2
C75B C 0.634(2) 0.3070(15) 0.555(2) 0.102(3) Uani 0.373(12) 1 d PGD A 2
C76B C 0.664(2) -0.0292(18) 0.4699(14) 0.102(3) Uani 0.373(12) 1 d PGD A 2
C77B C 0.6526(15) 0.0177(14) 0.5345(11) 0.102(3) Uani 0.627(12) 1 d PGD A 2
C78B C 0.5740(12) 0.1061(16) 0.5481(17) 0.102(3) Uani 0.373(12) 1 d PGD A 2
C79B C 0.522(4) 0.128(2) 0.497(4) 0.102(3) Uani 0.373(12) 1 d PG A 2
C80B C 0.475(4) 0.228(2) 0.496(3) 0.102(3) Uani 0.373(12) 1 d PGD A 2
Yb3 Yb 0.6661(9) 0.2878(10) 0.2400(6) 0.117(5) Uani 0.093(4) 1 d P B 3
C1S C 0.2963(12) 0.7916(12) 0.2394(9) 0.075(4) Uani 1 1 d . . .
S1 S 0.1991(5) 0.8827(4) 0.2438(4) 0.1074(17) Uani 1 1 d . . .
S2 S 0.3880(5) 0.7031(5) 0.2377(5) 0.129(2) Uani 1 1 d . . .
C1Y C 0.467(3) 0.9322(18) 1.055(2) 0.144(11) Uani 1 1 d . . .
H1Y H 0.4442 0.8900 1.0924 0.173 Uiso 1 1 calc R . .
C2Y C 0.4730(18) 0.9448(19) 0.9729(16) 0.107(6) Uiso 1 1 d . . .
H2Y H 0.4564 0.9053 0.9533 0.129 Uiso 1 1 calc R . .
C3Y C 0.4969(19) 1.000(2) 0.9288(15) 0.127(10) Uani 1 1 d . . .
H3Y H 0.4938 1.0033 0.8766 0.152 Uiso 1 1 calc R . .
C1Z C 0.0332(12) 0.6865(13) 0.4088(10) 0.083(5) Uani 1 1 d . . .
H1Z H -0.0261 0.7263 0.4358 0.099 Uiso 1 1 calc R . .
C2Z C 0.0679(12) 0.7150(10) 0.3367(10) 0.075(4) Uani 1 1 d . . .
H2Z H 0.0332 0.7756 0.3142 0.090 Uiso 1 1 calc R . .
C3Z C 0.1553(12) 0.6586(12) 0.2908(11) 0.079(4) Uani 1 1 d . . .
H3Z H 0.1796 0.6779 0.2386 0.095 Uiso 1 1 calc R . .
C4Z C 0.2016(12) 0.5713(13) 0.3313(12) 0.093(6) Uani 1 1 d . . .
H4Z H 0.2595 0.5307 0.3034 0.111 Uiso 1 1 calc R . .
C5Z C 0.1721(13) 0.5401(11) 0.4046(10) 0.077(4) Uani 1 1 d . . .
H5Z H 0.2090 0.4814 0.4286 0.092 Uiso 1 1 calc R . .
C6Z C 0.0817(14) 0.5998(11) 0.4457(9) 0.081(5) Uani 1 1 d . . .
H6Z H 0.0557 0.5800 0.4973 0.097 Uiso 1 1 calc R . .

loop_
_atom_site_aniso_label
_atom_site_aniso_U_11
_atom_site_aniso_U_22
_atom_site_aniso_U_33
_atom_site_aniso_U_23
_atom_site_aniso_U_13
_atom_site_aniso_U_12
C01N 0.0490(11) 0.0467(10) 0.0362(10) -0.0045(7) -0.0103(8) -0.0224(9)
C02N 0.0490(11) 0.0467(10) 0.0362(10) -0.0045(7) -0.0103(8) -0.0224(9)
C03N 0.0490(11) 0.0467(10) 0.0362(10) -0.0045(7) -0.0103(8) -0.0224(9)
C04N 0.0490(11) 0.0467(10) 0.0362(10) -0.0045(7) -0.0103(8) -0.0224(9)
C05N 0.0490(11) 0.0467(10) 0.0362(10) -0.0045(7) -0.0103(8) -0.0224(9)
C06N 0.0490(11) 0.0467(10) 0.0362(10) -0.0045(7) -0.0103(8) -0.0224(9)
C07N 0.0490(11) 0.0467(10) 0.0362(10) -0.0045(7) -0.0103(8) -0.0224(9)
C08N 0.0490(11) 0.0467(10) 0.0362(10) -0.0045(7) -0.0103(8) -0.0224(9)
C09N 0.0490(11) 0.0467(10) 0.0362(10) -0.0045(7) -0.0103(8) -0.0224(9)
C10N 0.0490(11) 0.0467(10) 0.0362(10) -0.0045(7) -0.0103(8) -0.0224(9)
C11N 0.0490(11) 0.0467(10) 0.0362(10) -0.0045(7) -0.0103(8) -0.0224(9)
C12N 0.0490(11) 0.0467(10) 0.0362(10) -0.0045(7) -0.0103(8) -0.0224(9)
C13N 0.0490(11) 0.0467(10) 0.0362(10) -0.0045(7) -0.0103(8) -0.0224(9)
C14N 0.0490(11) 0.0467(10) 0.0362(10) -0.0045(7) -0.0103(8) -0.0224(9)
C15N 0.0490(11) 0.0467(10) 0.0362(10) -0.0045(7) -0.0103(8) -0.0224(9)
C16N 0.0490(11) 0.0467(10) 0.0362(10) -0.0045(7) -0.0103(8) -0.0224(9)
C17N 0.0490(11) 0.0467(10) 0.0362(10) -0.0045(7) -0.0103(8) -0.0224(9)
C18N 0.0490(11) 0.0467(10) 0.0362(10) -0.0045(7) -0.0103(8) -0.0224(9)
C19N 0.0490(11) 0.0467(10) 0.0362(10) -0.0045(7) -0.0103(8) -0.0224(9)
C20N 0.0490(11) 0.0467(10) 0.0362(10) -0.0045(7) -0.0103(8) -0.0224(9)
C21N 0.0490(11) 0.0467(10) 0.0362(10) -0.0045(7) -0.0103(8) -0.0224(9)
C22N 0.0490(11) 0.0467(10) 0.0362(10) -0.0045(7) -0.0103(8) -0.0224(9)
C23N 0.0490(11) 0.0467(10) 0.0362(10) -0.0045(7) -0.0103(8) -0.0224(9)
C24N 0.0490(11) 0.0467(10) 0.0362(10) -0.0045(7) -0.0103(8) -0.0224(9)
C25N 0.0490(11) 0.0467(10) 0.0362(10) -0.0045(7) -0.0103(8) -0.0224(9)
C26N 0.0490(11) 0.0467(10) 0.0362(10) -0.0045(7) -0.0103(8) -0.0224(9)
C27N 0.0490(11) 0.0467(10) 0.0362(10) -0.0045(7) -0.0103(8) -0.0224(9)
C28N 0.0490(11) 0.0467(10) 0.0362(10) -0.0045(7) -0.0103(8) -0.0224(9)
C29N 0.0490(11) 0.0467(10) 0.0362(10) -0.0045(7) -0.0103(8) -0.0224(9)
C30N 0.0490(11) 0.0467(10) 0.0362(10) -0.0045(7) -0.0103(8) -0.0224(9)
C31N 0.0490(11) 0.0467(10) 0.0362(10) -0.0045(7) -0.0103(8) -0.0224(9)
C32N 0.0490(11) 0.0467(10) 0.0362(10) -0.0045(7) -0.0103(8) -0.0224(9)
C33N 0.0490(11) 0.0467(10) 0.0362(10) -0.0045(7) -0.0103(8) -0.0224(9)
C34N 0.0490(11) 0.0467(10) 0.0362(10) -0.0045(7) -0.0103(8) -0.0224(9)
C35N 0.0490(11) 0.0467(10) 0.0362(10) -0.0045(7) -0.0103(8) -0.0224(9)
C36N 0.0490(11) 0.0467(10) 0.0362(10) -0.0045(7) -0.0103(8) -0.0224(9)
N1 0.0298(18) 0.0338(18) 0.0259(18) -0.0053(14) -0.0078(14) -0.0169(15)
N2 0.0298(18) 0.0338(18) 0.0259(18) -0.0053(14) -0.0078(14) -0.0169(15)
N3 0.0298(18) 0.0338(18) 0.0259(18) -0.0053(14) -0.0078(14) -0.0169(15)
N4 0.0298(18) 0.0338(18) 0.0259(18) -0.0053(14) -0.0078(14) -0.0169(15)
Ni1 0.0296(7) 0.0289(7) 0.0177(6) -0.0008(4) -0.0065(4) -0.0177(5)
Yb1 0.0683(8) 0.0657(10) 0.0564(10) -0.0138(8) -0.0289(6) -0.0356(7)
C01A 0.094(2) 0.089(2) 0.081(2) -0.0067(16) -0.0103(16) -0.0456(19)
C02A 0.094(2) 0.089(2) 0.081(2) -0.0067(16) -0.0103(16) -0.0456(19)
C03A 0.094(2) 0.089(2) 0.081(2) -0.0067(16) -0.0103(16) -0.0456(19)
C04A 0.094(2) 0.089(2) 0.081(2) -0.0067(16) -0.0103(16) -0.0456(19)
C05A 0.094(2) 0.089(2) 0.081(2) -0.0067(16) -0.0103(16) -0.0456(19)
C06A 0.094(2) 0.089(2) 0.081(2) -0.0067(16) -0.0103(16) -0.0456(19)
C07A 0.094(2) 0.089(2) 0.081(2) -0.0067(16) -0.0103(16) -0.0456(19)
C08A 0.094(2) 0.089(2) 0.081(2) -0.0067(16) -0.0103(16) -0.0456(19)
C09A 0.094(2) 0.089(2) 0.081(2) -0.0067(16) -0.0103(16) -0.0456(19)
C10A 0.094(2) 0.089(2) 0.081(2) -0.0067(16) -0.0103(16) -0.0456(19)
C11A 0.094(2) 0.089(2) 0.081(2) -0.0067(16) -0.0103(16) -0.0456(19)
C12A 0.094(2) 0.089(2) 0.081(2) -0.0067(16) -0.0103(16) -0.0456(19)
C13A 0.094(2) 0.089(2) 0.081(2) -0.0067(16) -0.0103(16) -0.0456(19)
C14A 0.094(2) 0.089(2) 0.081(2) -0.0067(16) -0.0103(16) -0.0456(19)
C15A 0.094(2) 0.089(2) 0.081(2) -0.0067(16) -0.0103(16) -0.0456(19)
C16A 0.094(2) 0.089(2) 0.081(2) -0.0067(16) -0.0103(16) -0.0456(19)
C17A 0.094(2) 0.089(2) 0.081(2) -0.0067(16) -0.0103(16) -0.0456(19)
C18A 0.094(2) 0.089(2) 0.081(2) -0.0067(16) -0.0103(16) -0.0456(19)
C19A 0.094(2) 0.089(2) 0.081(2) -0.0067(16) -0.0103(16) -0.0456(19)
C20A 0.094(2) 0.089(2) 0.081(2) -0.0067(16) -0.0103(16) -0.0456(19)
C21A 0.094(2) 0.089(2) 0.081(2) -0.0067(16) -0.0103(16) -0.0456(19)
C22A 0.094(2) 0.089(2) 0.081(2) -0.0067(16) -0.0103(16) -0.0456(19)
C23A 0.094(2) 0.089(2) 0.081(2) -0.0067(16) -0.0103(16) -0.0456(19)
C24A 0.094(2) 0.089(2) 0.081(2) -0.0067(16) -0.0103(16) -0.0456(19)
C25A 0.094(2) 0.089(2) 0.081(2) -0.0067(16) -0.0103(16) -0.0456(19)
C26A 0.094(2) 0.089(2) 0.081(2) -0.0067(16) -0.0103(16) -0.0456(19)
C27A 0.094(2) 0.089(2) 0.081(2) -0.0067(16) -0.0103(16) -0.0456(19)
C28A 0.094(2) 0.089(2) 0.081(2) -0.0067(16) -0.0103(16) -0.0456(19)
C29A 0.094(2) 0.089(2) 0.081(2) -0.0067(16) -0.0103(16) -0.0456(19)
C30A 0.094(2) 0.089(2) 0.081(2) -0.0067(16) -0.0103(16) -0.0456(19)
C31A 0.094(2) 0.089(2) 0.081(2) -0.0067(16) -0.0103(16) -0.0456(19)
C32A 0.094(2) 0.089(2) 0.081(2) -0.0067(16) -0.0103(16) -0.0456(19)
C33A 0.094(2) 0.089(2) 0.081(2) -0.0067(16) -0.0103(16) -0.0456(19)
C34A 0.094(2) 0.089(2) 0.081(2) -0.0067(16) -0.0103(16) -0.0456(19)
C35A 0.094(2) 0.089(2) 0.081(2) -0.0067(16) -0.0103(16) -0.0456(19)
C36A 0.094(2) 0.089(2) 0.081(2) -0.0067(16) -0.0103(16) -0.0456(19)
C37A 0.094(2) 0.089(2) 0.081(2) -0.0067(16) -0.0103(16) -0.0456(19)
C38A 0.094(2) 0.089(2) 0.081(2) -0.0067(16) -0.0103(16) -0.0456(19)
C39A 0.094(2) 0.089(2) 0.081(2) -0.0067(16) -0.0103(16) -0.0456(19)
C40A 0.094(2) 0.089(2) 0.081(2) -0.0067(16) -0.0103(16) -0.0456(19)
C41A 0.094(2) 0.089(2) 0.081(2) -0.0067(16) -0.0103(16) -0.0456(19)
C42A 0.094(2) 0.089(2) 0.081(2) -0.0067(16) -0.0103(16) -0.0456(19)
C43A 0.094(2) 0.089(2) 0.081(2) -0.0067(16) -0.0103(16) -0.0456(19)
C44A 0.094(2) 0.089(2) 0.081(2) -0.0067(16) -0.0103(16) -0.0456(19)
C45A 0.094(2) 0.089(2) 0.081(2) -0.0067(16) -0.0103(16) -0.0456(19)
C46A 0.094(2) 0.089(2) 0.081(2) -0.0067(16) -0.0103(16) -0.0456(19)
C47A 0.094(2) 0.089(2) 0.081(2) -0.0067(16) -0.0103(16) -0.0456(19)
C48A 0.094(2) 0.089(2) 0.081(2) -0.0067(16) -0.0103(16) -0.0456(19)
C49A 0.094(2) 0.089(2) 0.081(2) -0.0067(16) -0.0103(16) -0.0456(19)
C50A 0.094(2) 0.089(2) 0.081(2) -0.0067(16) -0.0103(16) -0.0456(19)
C51A 0.094(2) 0.089(2) 0.081(2) -0.0067(16) -0.0103(16) -0.0456(19)
C52A 0.094(2) 0.089(2) 0.081(2) -0.0067(16) -0.0103(16) -0.0456(19)
C53A 0.094(2) 0.089(2) 0.081(2) -0.0067(16) -0.0103(16) -0.0456(19)
C54A 0.094(2) 0.089(2) 0.081(2) -0.0067(16) -0.0103(16) -0.0456(19)
C55A 0.094(2) 0.089(2) 0.081(2) -0.0067(16) -0.0103(16) -0.0456(19)
C56A 0.094(2) 0.089(2) 0.081(2) -0.0067(16) -0.0103(16) -0.0456(19)
C57A 0.094(2) 0.089(2) 0.081(2) -0.0067(16) -0.0103(16) -0.0456(19)
C58A 0.094(2) 0.089(2) 0.081(2) -0.0067(16) -0.0103(16) -0.0456(19)
C59A 0.094(2) 0.089(2) 0.081(2) -0.0067(16) -0.0103(16) -0.0456(19)
C60A 0.094(2) 0.089(2) 0.081(2) -0.0067(16) -0.0103(16) -0.0456(19)
C61A 0.094(2) 0.089(2) 0.081(2) -0.0067(16) -0.0103(16) -0.0456(19)
C62A 0.094(2) 0.089(2) 0.081(2) -0.0067(16) -0.0103(16) -0.0456(19)
C63A 0.094(2) 0.089(2) 0.081(2) -0.0067(16) -0.0103(16) -0.0456(19)
C64A 0.094(2) 0.089(2) 0.081(2) -0.0067(16) -0.0103(16) -0.0456(19)
C65A 0.094(2) 0.089(2) 0.081(2) -0.0067(16) -0.0103(16) -0.0456(19)
C66A 0.094(2) 0.089(2) 0.081(2) -0.0067(16) -0.0103(16) -0.0456(19)
C67A 0.094(2) 0.089(2) 0.081(2) -0.0067(16) -0.0103(16) -0.0456(19)
C68A 0.094(2) 0.089(2) 0.081(2) -0.0067(16) -0.0103(16) -0.0456(19)
C69A 0.094(2) 0.089(2) 0.081(2) -0.0067(16) -0.0103(16) -0.0456(19)
C70A 0.094(2) 0.089(2) 0.081(2) -0.0067(16) -0.0103(16) -0.0456(19)
C71A 0.094(2) 0.089(2) 0.081(2) -0.0067(16) -0.0103(16) -0.0456(19)
C72A 0.094(2) 0.089(2) 0.081(2) -0.0067(16) -0.0103(16) -0.0456(19)
C73A 0.094(2) 0.089(2) 0.081(2) -0.0067(16) -0.0103(16) -0.0456(19)
C74A 0.094(2) 0.089(2) 0.081(2) -0.0067(16) -0.0103(16) -0.0456(19)
C75A 0.094(2) 0.089(2) 0.081(2) -0.0067(16) -0.0103(16) -0.0456(19)
C76A 0.094(2) 0.089(2) 0.081(2) -0.0067(16) -0.0103(16) -0.0456(19)
C77A 0.094(2) 0.089(2) 0.081(2) -0.0067(16) -0.0103(16) -0.0456(19)
C78A 0.094(2) 0.089(2) 0.081(2) -0.0067(16) -0.0103(16) -0.0456(19)
C79A 0.094(2) 0.089(2) 0.081(2) -0.0067(16) -0.0103(16) -0.0456(19)
C80A 0.094(2) 0.089(2) 0.081(2) -0.0067(16) -0.0103(16) -0.0456(19)
Yb2 0.0726(11) 0.0604(13) 0.0551(13) -0.0165(10) -0.0138(8) -0.0452(9)
C01B 0.102(5) 0.108(5) 0.100(4) -0.013(3) 0.005(3) -0.063(4)
C02B 0.102(5) 0.108(5) 0.100(4) -0.013(3) 0.005(3) -0.063(4)
C03B 0.102(5) 0.108(5) 0.100(4) -0.013(3) 0.005(3) -0.063(4)
C04B 0.102(5) 0.108(5) 0.100(4) -0.013(3) 0.005(3) -0.063(4)
C05B 0.102(5) 0.108(5) 0.100(4) -0.013(3) 0.005(3) -0.063(4)
C06B 0.102(5) 0.108(5) 0.100(4) -0.013(3) 0.005(3) -0.063(4)
C07B 0.102(5) 0.108(5) 0.100(4) -0.013(3) 0.005(3) -0.063(4)
C08B 0.102(5) 0.108(5) 0.100(4) -0.013(3) 0.005(3) -0.063(4)
C09B 0.102(5) 0.108(5) 0.100(4) -0.013(3) 0.005(3) -0.063(4)
C10B 0.102(5) 0.108(5) 0.100(4) -0.013(3) 0.005(3) -0.063(4)
C11B 0.102(5) 0.108(5) 0.100(4) -0.013(3) 0.005(3) -0.063(4)
C12B 0.102(5) 0.108(5) 0.100(4) -0.013(3) 0.005(3) -0.063(4)
C13B 0.102(5) 0.108(5) 0.100(4) -0.013(3) 0.005(3) -0.063(4)
C14B 0.102(5) 0.108(5) 0.100(4) -0.013(3) 0.005(3) -0.063(4)
C15B 0.102(5) 0.108(5) 0.100(4) -0.013(3) 0.005(3) -0.063(4)
C16B 0.102(5) 0.108(5) 0.100(4) -0.013(3) 0.005(3) -0.063(4)
C17B 0.102(5) 0.108(5) 0.100(4) -0.013(3) 0.005(3) -0.063(4)
C18B 0.102(5) 0.108(5) 0.100(4) -0.013(3) 0.005(3) -0.063(4)
C19B 0.102(5) 0.108(5) 0.100(4) -0.013(3) 0.005(3) -0.063(4)
C20B 0.102(5) 0.108(5) 0.100(4) -0.013(3) 0.005(3) -0.063(4)
C21B 0.102(5) 0.108(5) 0.100(4) -0.013(3) 0.005(3) -0.063(4)
C22B 0.102(5) 0.108(5) 0.100(4) -0.013(3) 0.005(3) -0.063(4)
C23B 0.102(5) 0.108(5) 0.100(4) -0.013(3) 0.005(3) -0.063(4)
C24B 0.102(5) 0.108(5) 0.100(4) -0.013(3) 0.005(3) -0.063(4)
C25B 0.102(5) 0.108(5) 0.100(4) -0.013(3) 0.005(3) -0.063(4)
C26B 0.102(5) 0.108(5) 0.100(4) -0.013(3) 0.005(3) -0.063(4)
C27B 0.102(5) 0.108(5) 0.100(4) -0.013(3) 0.005(3) -0.063(4)
C28B 0.102(5) 0.108(5) 0.100(4) -0.013(3) 0.005(3) -0.063(4)
C29B 0.102(5) 0.108(5) 0.100(4) -0.013(3) 0.005(3) -0.063(4)
C30B 0.102(5) 0.108(5) 0.100(4) -0.013(3) 0.005(3) -0.063(4)
C31B 0.102(5) 0.108(5) 0.100(4) -0.013(3) 0.005(3) -0.063(4)
C32B 0.102(5) 0.108(5) 0.100(4) -0.013(3) 0.005(3) -0.063(4)
C33B 0.102(5) 0.108(5) 0.100(4) -0.013(3) 0.005(3) -0.063(4)
C34B 0.102(5) 0.108(5) 0.100(4) -0.013(3) 0.005(3) -0.063(4)
C35B 0.102(5) 0.108(5) 0.100(4) -0.013(3) 0.005(3) -0.063(4)
C36B 0.102(5) 0.108(5) 0.100(4) -0.013(3) 0.005(3) -0.063(4)
C37B 0.102(5) 0.108(5) 0.100(4) -0.013(3) 0.005(3) -0.063(4)
C38B 0.102(5) 0.108(5) 0.100(4) -0.013(3) 0.005(3) -0.063(4)
C39B 0.102(5) 0.108(5) 0.100(4) -0.013(3) 0.005(3) -0.063(4)
C40B 0.102(5) 0.108(5) 0.100(4) -0.013(3) 0.005(3) -0.063(4)
C41B 0.102(5) 0.108(5) 0.100(4) -0.013(3) 0.005(3) -0.063(4)
C42B 0.102(5) 0.108(5) 0.100(4) -0.013(3) 0.005(3) -0.063(4)
C43B 0.102(5) 0.108(5) 0.100(4) -0.013(3) 0.005(3) -0.063(4)
C44B 0.102(5) 0.108(5) 0.100(4) -0.013(3) 0.005(3) -0.063(4)
C45B 0.102(5) 0.108(5) 0.100(4) -0.013(3) 0.005(3) -0.063(4)
C46B 0.102(5) 0.108(5) 0.100(4) -0.013(3) 0.005(3) -0.063(4)
C47B 0.102(5) 0.108(5) 0.100(4) -0.013(3) 0.005(3) -0.063(4)
C48B 0.102(5) 0.108(5) 0.100(4) -0.013(3) 0.005(3) -0.063(4)
C49B 0.102(5) 0.108(5) 0.100(4) -0.013(3) 0.005(3) -0.063(4)
C50B 0.102(5) 0.108(5) 0.100(4) -0.013(3) 0.005(3) -0.063(4)
C51B 0.102(5) 0.108(5) 0.100(4) -0.013(3) 0.005(3) -0.063(4)
C52B 0.102(5) 0.108(5) 0.100(4) -0.013(3) 0.005(3) -0.063(4)
C53B 0.102(5) 0.108(5) 0.100(4) -0.013(3) 0.005(3) -0.063(4)
C54B 0.102(5) 0.108(5) 0.100(4) -0.013(3) 0.005(3) -0.063(4)
C55B 0.102(5) 0.108(5) 0.100(4) -0.013(3) 0.005(3) -0.063(4)
C56B 0.102(5) 0.108(5) 0.100(4) -0.013(3) 0.005(3) -0.063(4)
C57B 0.102(5) 0.108(5) 0.100(4) -0.013(3) 0.005(3) -0.063(4)
C58B 0.102(5) 0.108(5) 0.100(4) -0.013(3) 0.005(3) -0.063(4)
C59B 0.102(5) 0.108(5) 0.100(4) -0.013(3) 0.005(3) -0.063(4)
C60B 0.102(5) 0.108(5) 0.100(4) -0.013(3) 0.005(3) -0.063(4)
C61B 0.102(5) 0.108(5) 0.100(4) -0.013(3) 0.005(3) -0.063(4)
C62B 0.102(5) 0.108(5) 0.100(4) -0.013(3) 0.005(3) -0.063(4)
C63B 0.102(5) 0.108(5) 0.100(4) -0.013(3) 0.005(3) -0.063(4)
C64B 0.102(5) 0.108(5) 0.100(4) -0.013(3) 0.005(3) -0.063(4)
C65B 0.102(5) 0.108(5) 0.100(4) -0.013(3) 0.005(3) -0.063(4)
C66B 0.102(5) 0.108(5) 0.100(4) -0.013(3) 0.005(3) -0.063(4)
C67B 0.102(5) 0.108(5) 0.100(4) -0.013(3) 0.005(3) -0.063(4)
C68B 0.102(5) 0.108(5) 0.100(4) -0.013(3) 0.005(3) -0.063(4)
C69B 0.102(5) 0.108(5) 0.100(4) -0.013(3) 0.005(3) -0.063(4)
C70B 0.102(5) 0.108(5) 0.100(4) -0.013(3) 0.005(3) -0.063(4)
C71B 0.102(5) 0.108(5) 0.100(4) -0.013(3) 0.005(3) -0.063(4)
C72B 0.102(5) 0.108(5) 0.100(4) -0.013(3) 0.005(3) -0.063(4)
C73B 0.102(5) 0.108(5) 0.100(4) -0.013(3) 0.005(3) -0.063(4)
C74B 0.102(5) 0.108(5) 0.100(4) -0.013(3) 0.005(3) -0.063(4)
C75B 0.102(5) 0.108(5) 0.100(4) -0.013(3) 0.005(3) -0.063(4)
C76B 0.102(5) 0.108(5) 0.100(4) -0.013(3) 0.005(3) -0.063(4)
C77B 0.102(5) 0.108(5) 0.100(4) -0.013(3) 0.005(3) -0.063(4)
C78B 0.102(5) 0.108(5) 0.100(4) -0.013(3) 0.005(3) -0.063(4)
C79B 0.102(5) 0.108(5) 0.100(4) -0.013(3) 0.005(3) -0.063(4)
C80B 0.102(5) 0.108(5) 0.100(4) -0.013(3) 0.005(3) -0.063(4)
Yb3 0.118(9) 0.151(11) 0.084(7) 0.025(6) -0.040(6) -0.063(8)
C1S 0.078(9) 0.091(10) 0.063(8) -0.032(7) -0.018(7) -0.025(8)
S1 0.124(4) 0.078(3) 0.115(4) -0.002(3) -0.048(3) -0.026(3)
S2 0.087(3) 0.135(5) 0.150(5) -0.072(4) 0.004(3) -0.019(3)
C1Y 0.20(3) 0.090(15) 0.16(2) -0.025(15) -0.06(2) -0.049(18)
C3Y 0.109(16) 0.126(19) 0.105(16) -0.057(15) -0.033(13) 0.019(14)
C1Z 0.072(9) 0.101(12) 0.079(10) -0.044(9) -0.029(8) -0.013(9)
C2Z 0.068(9) 0.058(8) 0.090(11) -0.028(7) 0.002(8) -0.018(7)
C3Z 0.074(9) 0.077(9) 0.089(10) -0.031(8) -0.005(8) -0.029(8)
C4Z 0.058(8) 0.085(11) 0.116(14) -0.051(10) -0.022(9) 0.012(8)
C5Z 0.096(11) 0.058(8) 0.081(10) -0.023(7) -0.044(9) -0.010(7)
C6Z 0.109(12) 0.076(9) 0.072(9) -0.036(8) -0.043(9) -0.020(9)

loop_
_atom_type_symbol
_atom_type_description
_atom_type_scat_dispersion_real
_atom_type_scat_dispersion_imag
_atom_type_scat_source
C C 0.0033 0.0016 'International Tables Vol C Tables 4.2.6.8 and 6.1.1.4'
N N 0.0061 0.0033 'International Tables Vol C Tables 4.2.6.8 and 6.1.1.4'
Ni Ni 0.3393 1.1124 'International Tables Vol C Tables 4.2.6.8 and 6.1.1.4'
Yb Yb -0.3850 5.5486 'International Tables Vol C Tables 4.2.6.8 and 6.1.1.4'
S S 0.1246 0.1234 'International Tables Vol C Tables 4.2.6.8 and 6.1.1.4'
H H 0.0000 0.0000 'International Tables Vol C Tables 4.2.6.8 and 6.1.1.4'

loop_
_geom_angle_atom_site_label_1
_geom_angle_atom_site_label_2
_geom_angle_atom_site_label_3
_geom_angle
_geom_angle_site_symmetry_1
_geom_angle_site_symmetry_3
C02N C01N H01A 109.5 . .
C02N C01N H01B 109.5 . .
H01A C01N H01B 109.5 . .
C02N C01N H01C 109.5 . .
H01A C01N H01C 109.5 . .
H01B C01N H01C 109.5 . .
C03N C02N C01N 112.8(8) . .
C03N C02N H02A 109.0 . .
C01N C02N H02A 109.0 . .
C03N C02N H02B 109.0 . .
C01N C02N H02B 109.0 . .
H02A C02N H02B 107.8 . .
C04N C03N C36N 106.4(9) . .
C04N C03N C02N 128.0(10) . .
C36N C03N C02N 125.5(10) . .
C03N C04N C07N 105.9(9) . .
C03N C04N C05N 128.4(10) . .
C07N C04N C05N 125.6(10) . .
C04N C05N C06N 112.4(8) . .
C04N C05N H05A 109.1 . .
C06N C05N H05A 109.1 . .
C04N C05N H05B 109.1 . .
C06N C05N H05B 109.1 . .
H05A C05N H05B 107.8 . .
C05N C06N H06A 109.5 . .
C05N C06N H06B 109.5 . .
H06A C06N H06B 109.5 . .
C05N C06N H06C 109.5 . .
H06A C06N H06C 109.5 . .
H06B C06N H06C 109.5 . .
N1 C07N C08N 124.3(10) . .
N1 C07N C04N 112.0(9) . .
C08N C07N C04N 123.7(10) . .
C09N C08N C07N 125.2(10) . .
C09N C08N H2 122.8(11) . .
C07N C08N H2 112.0(10) . .
C08N C09N N2 126.1(10) . .
C08N C09N C10N 124.0(10) . .
N2 C09N C10N 109.9(9) . .
C13N C10N C09N 107.1(10) . .
C13N C10N C11N 127.9(10) . .
C09N C10N C11N 125.0(10) . .
C10N C11N C12N 111.5(8) . .
C10N C11N H11A 109.3 . .
C12N C11N H11A 109.3 . .
C10N C11N H11B 109.3 . .
C12N C11N H11B 109.3 . .
H11A C11N H11B 108.0 . .
C11N C12N H12A 109.5 . .
C11N C12N H12B 109.5 . .
H12A C12N H12B 109.5 . .
C11N C12N H12C 109.5 . .
H12A C12N H12C 109.5 . .
H12B C12N H12C 109.5 . .
C10N C13N C16N 106.4(9) . .
C10N C13N C14N 128.3(10) . .
C16N C13N C14N 125.2(9) . .
C13N C14N C15N 112.6(9) . .
C13N C14N H14A 109.1 . .
C15N C14N H14A 109.1 . .
C13N C14N H14B 109.1 . .
C15N C14N H14B 109.1 . .
H14A C14N H14B 107.8 . .
C14N C15N H15A 109.5 . .
C14N C15N H15B 109.5 . .
H15A C15N H15B 109.5 . .
C14N C15N H15C 109.5 . .
H15A C15N H15C 109.5 . .
H15B C15N H15C 109.5 . .
N2 C16N C17N 126.0(10) . .
N2 C16N C13N 109.7(9) . .
C17N C16N C13N 124.3(10) . .
C18N C17N C16N 124.5(10) . .
C18N C17N H3 127.1(10) . .
C16N C17N H3 108.3(10) . .
N3 C18N C17N 124.2(10) . .
N3 C18N C19N 112.4(9) . .
C17N C18N C19N 123.5(10) . .
C22N C19N C18N 105.0(9) . .
C22N C19N C20N 129.4(10) . .
C18N C19N C20N 125.6(10) . .
C21N C20N C19N 112.3(9) . .
C21N C20N H20A 109.1 . .
C19N C20N H20A 109.1 . .
C21N C20N H20B 109.1 . .
C19N C20N H20B 109.1 . .
H20A C20N H20B 107.9 . .
C20N C21N H21A 109.5 . .
C20N C21N H21B 109.5 . .
H21A C21N H21B 109.5 . .
C20N C21N H21C 109.5 . .
H21A C21N H21C 109.5 . .
H21B C21N H21C 109.5 . .
C19N C22N C25N 108.2(10) . .
C19N C22N C23N 126.2(10) . .
C25N C22N C23N 125.4(10) . .
C22N C23N C24N 114.4(9) . .
C22N C23N H23A 108.7 . .
C24N C23N H23A 108.7 . .
C22N C23N H23B 108.7 . .
C24N C23N H23B 108.7 . .
H23A C23N H23B 107.6 . .
C23N C24N H24A 109.5 . .
C23N C24N H24B 109.5 . .
H24A C24N H24B 109.5 . .
C23N C24N H24C 109.5 . .
H24A C24N H24C 109.5 . .
H24B C24N H24C 109.5 . .
C26N C25N N3 125.7(9) . .
C26N C25N C22N 124.2(10) . .
N3 C25N C22N 110.2(9) . .
C25N C26N C27N 123.8(10) . .
C25N C26N H4 115.1(10) . .
C27N C26N H4 120.4(10) . .
N4 C27N C26N 126.4(10) . .
N4 C27N C28N 110.6(9) . .
C26N C27N C28N 122.9(10) . .
C31N C28N C27N 105.5(9) . .
C31N C28N C29N 128.9(10) . .
C27N C28N C29N 125.5(9) . .
C28N C29N C30N 116.1(9) . .
C28N C29N H29A 108.3 . .
C30N C29N H29A 108.3 . .
C28N C29N H29B 108.3 . .
C30N C29N H29B 108.3 . .
H29A C29N H29B 107.4 . .
C29N C30N H30A 109.5 . .
C29N C30N H30B 109.5 . .
H30A C30N H30B 109.5 . .
C29N C30N H30C 109.5 . .
H30A C30N H30C 109.5 . .
H30B C30N H30C 109.5 . .
C28N C31N C34N 105.7(10) . .
C28N C31N C32N 128.1(10) . .
C34N C31N C32N 126.1(10) . .
C31N C32N C33N 114.5(8) . .
C31N C32N H32A 108.6 . .
C33N C32N H32A 108.6 . .
C31N C32N H32B 108.6 . .
C33N C32N H32B 108.6 . .
H32A C32N H32B 107.6 . .
C32N C33N H33A 109.5 . .
C32N C33N H33B 109.5 . .
H33A C33N H33B 109.5 . .
C32N C33N H33C 109.5 . .
H33A C33N H33C 109.5 . .
H33B C33N H33C 109.5 . .
N4 C34N C35N 125.7(10) . .
N4 C34N C31N 113.3(9) . .
C35N C34N C31N 121.0(10) . .
C36N C35N C34N 122.6(10) . .
C36N C35N H1 122.7(10) . .
C34N C35N H1 114.7(10) . .
N1 C36N C35N 126.1(10) . .
N1 C36N C03N 111.1(9) . .
C35N C36N C03N 122.8(10) . .
C07N N1 C36N 104.6(8) . .
C07N N1 Ni1 128.0(6) . .
C36N N1 Ni1 127.2(6) . .
C16N N2 C09N 106.9(8) . .
C16N N2 Ni1 126.6(6) . .
C09N N2 Ni1 126.5(6) . .
C18N N3 C25N 104.2(8) . .
C18N N3 Ni1 129.2(6) . .
C25N N3 Ni1 126.6(6) . .
C34N N4 C27N 104.8(8) . .
C34N N4 Ni1 128.3(7) . .
C27N N4 Ni1 126.9(6) . .
N3 Ni1 N4 90.6(3) . .
N3 Ni1 N1 178.0(3) . .
N4 Ni1 N1 89.9(3) . .
N3 Ni1 N2 89.5(3) . .
N4 Ni1 N2 177.4(3) . .
N1 Ni1 N2 89.9(3) . .
C69A Yb1 C33A 33.67(6) . .
C69A Yb1 C68A 34.62(6) . .
C33A Yb1 C68A 58.83(9) . .
C69A Yb1 C37A 58.21(9) . .
C33A Yb1 C37A 66.15(10) . .
C68A Yb1 C37A 30.64(5) . .
C69A Yb1 C32A 56.86(9) . .
C33A Yb1 C32A 28.6 . .
C68A Yb1 C32A 67.31(10) . .
C37A Yb1 C32A 57.78(9) . .
C69A Yb1 C38A 67.10(10) . .
C33A Yb1 C38A 54.20(9) . .
C68A Yb1 C38A 55.97(9) . .
C37A Yb1 C38A 32.09(5) . .
C32A Yb1 C38A 32.34(5) . .
C69A Yb1 C64A 31.08(6) . .
C33A Yb1 C64A 54.47(9) . .
C68A Yb1 C64A 56.25(10) . .
C37A Yb1 C64A 85.58(13) . .
C32A Yb1 C64A 82.58(12) . .
C38A Yb1 C64A 98.13(14) . .
C69A Yb1 C34A 52.32(9) . .
C33A Yb1 C34A 33.77(6) . .
C68A Yb1 C34A 86.04(13) . .
C37A Yb1 C34A 99.71(14) . .
C32A Yb1 C34A 53.61(9) . .
C38A Yb1 C34A 85.01(12) . .
C64A Yb1 C34A 50.85(8) . .
C69A Yb1 C67A 54.49(9) . .
C33A Yb1 C67A 85.75(13) . .
C68A Yb1 C67A 30.02(5) . .
C37A Yb1 C67A 50.03(8) . .
C32A Yb1 C67A 97.32(13) . .
C38A Yb1 C67A 81.36(12) . .
C64A Yb1 C67A 58.99(10) . .
C34A Yb1 C67A 104.99(15) . .
C69A Yb1 C41A 83.47(12) . .
C33A Yb1 C41A 96.09(13) . .
C68A Yb1 C41A 49.59(8) . .
C37A Yb1 C41A 29.9 . .
C32A Yb1 C41A 83.99(12) . .
C38A Yb1 C41A 52.67(8) . .
C64A Yb1 C41A 103.94(15) . .
C34A Yb1 C41A 129.61(15) . .
C67A Yb1 C41A 49.40(8) . .
C69A Yb1 C56A 50.28(9) . .
C33A Yb1 C56A 52.45(9) . .
C68A Yb1 C56A 83.14(13) . .
C37A Yb1 C56A 108.24(15) . .
C32A Yb1 C56A 78.73(12) . .
C38A Yb1 C56A 106.52(14) . .
C64A Yb1 C56A 30.58(5) . .
C34A Yb1 C56A 28.6 . .
C67A Yb1 C56A 89.52(14) . .
C41A Yb1 C56A 132.67(16) . .
C69A Yb1 C75A 79.08(12) . .
C33A Yb1 C75A 104.80(14) . .
C68A Yb1 C75A 46.49(8) . .
C37A Yb1 C75A 46.55(8) . .
C32A Yb1 C75A 104.16(13) . .
C38A Yb1 C75A 76.75(11) . .
C64A Yb1 C75A 87.37(13) . .
C34A Yb1 C75A 131.37(16) . .
C67A Yb1 C75A 28.4 . .
C41A Yb1 C75A 28.0 . .
C56A Yb1 C75A 117.83(16) . .
C03A C01A C02A 122.3 . .
C03A C01A C15A 114.8 . .
C02A C01A C15A 107.6 . .
C01A C02A C06A 107.5 . .
C01A C02A C04A 121.2 . .
C06A C02A C04A 121.9 . .
C01A C03A C14A 122.6 . .
C01A C03A C45A 122.8 . .
C14A C03A C45A 104.2 . .
C02A C04A C10A 124.5 . .
C02A C04A C46A 116.8 . .
C10A C04A C46A 106.8 . .
C07A C05A C80A 125.9 . .
C07A C05A C18A 124.6 . .
C80A C05A C18A 98.5 . .
C02A C06A C16A 115.0 . .
C02A C06A C07A 113.1 . .
C16A C06A C07A 119.2 . .
C08A C07A C05A 117.0 . .
C08A C07A C06A 128.9 . .
C05A C07A C06A 110.2 . .
C07A C08A C09A 125.3 . .
C07A C08A C10A 116.9 . .
C09A C08A C10A 112.3 . .
C08A C09A C79A 119.3 . .
C08A C09A C11A 122.7 . .
C79A C09A C11A 111.8 . .
C04A C10A C52A 106.9 . .
C04A C10A C08A 114.6 . .
C52A C10A C08A 123.6 . .
C76A C11A C09A 129.2 . .
C76A C11A C51A 101.3 . .
C09A C11A C51A 119.6 . .
C14A C12A C20A 128.7 . .
C14A C12A C13A 116.9 . .
C20A C12A C13A 103.7 . .
C15A C13A C23A 123.9 . .
C15A C13A C12A 117.5 . .
C23A C13A C12A 107.0 . .
C12A C14A C30A 112.9 . .
C12A C14A C03A 122.8 . .
C30A C14A C03A 111.5 . .
C13A C15A C16A 114.1 . .
C13A C15A C01A 125.3 . .
C16A C15A C01A 108.4 . .
C17A C16A C06A 130.5 . .
C17A C16A C15A 122.0 . .
C06A C16A C15A 101.2 . .
C16A C17A C18A 117.5 . .
C16A C17A C22A 125.8 . .
C18A C17A C22A 107.8 . .
C39A C18A C17A 137.3 . .
C39A C18A C05A 102.1 . .
C17A C18A C05A 115.2 . .
C21A C19A C26A 117.9 . .
C21A C19A C24A 122.3 . .
C26A C19A C24A 108.5 . .
C21A C20A C12A 109.0 . .
C21A C20A C28A 121.5 . .
C12A C20A C28A 117.6 . .
C20A C21A C19A 119.8 . .
C20A C21A C23A 115.7 . .
C19A C21A C23A 117.3 . .
C23A C22A C25A 121.3 . .
C23A C22A C17A 107.9 . .
C25A C22A C17A 125.7 . .
C22A C23A C21A 120.6 . .
C22A C23A C13A 125.6 . .
C21A C23A C13A 103.7 . .
C38A C24A C25A 120.3 . .
C38A C24A C19A 110.4 . .
C25A C24A C19A 118.0 . .
C38A C24A Yb1 59.88(8) . .
C25A C24A Yb1 86.60(8) . .
C19A C24A Yb1 90.04(9) . .
C22A C25A C24A 118.7 . .
C22A C25A C40A 115.3 . .
C24A C25A C40A 121.7 . .
C27A C26A C19A 120.9 . .
C27A C26A C32A 122.9 . .
C19A C26A C32A 104.4 . .
C27A C26A Yb1 85.96(8) . .
C19A C26A Yb1 90.42(9) . .
C32A C26A Yb1 59.28(8) . .
C28A C27A C26A 121.1 . .
C28A C27A C35A 123.7 . .
C26A C27A C35A 112.7 . .
C27A C28A C20A 115.7 . .
C27A C28A C29A 125.8 . .
C20A C28A C29A 111.5 . .
C30A C29A C31A 118.7 . .
C30A C29A C28A 122.8 . .
C31A C29A C28A 112.5 . .
C29A C30A C14A 126.6 . .
C29A C30A C44A 121.2 . .
C14A C30A C44A 104.5 . .
C42A C31A C36A 107.3 . .
C42A C31A C29A 122.7 . .
C36A C31A C29A 120.7 . .
C33A C32A C38A 117.9 . .
C33A C32A C26A 123.1 . .
C38A C32A C26A 106.9 . .
C33A C32A Yb1 70.29(11) . .
C38A C32A Yb1 74.68(10) . .
C26A C32A Yb1 91.05(10) . .
C32A C33A C69A 127.6 . .
C32A C33A C34A 119.0 . .
C69A C33A C34A 102.2 . .
C32A C33A Yb1 81.12(12) . .
C69A C33A Yb1 72.92(12) . .
C34A C33A Yb1 82.98(10) . .
C35A C34A C56A 123.6 . .
C35A C34A C33A 117.3 . .
C56A C34A C33A 109.8 . .
C35A C34A Yb1 92.36(10) . .
C56A C34A Yb1 82.25(10) . .
C33A C34A Yb1 63.25(9) . .
C34A C35A C27A 124.0 . .
C34A C35A C36A 116.4 . .
C27A C35A C36A 110.1 . .
C34A C35A Yb1 61.19(9) . .
C27A C35A Yb1 80.37(9) . .
C36A C35A Yb1 102.30(8) . .
C58A C36A C31A 110.4 . .
C58A C36A C35A 114.8 . .
C31A C36A C35A 126.7 . .
C68A C37A C38A 121.6 . .
C68A C37A C41A 110.9 . .
C38A C37A C41A 117.5 . .
C68A C37A Yb1 73.74(11) . .
C38A C37A Yb1 77.27(11) . .
C41A C37A Yb1 87.90(10) . .
C24A C38A C37A 121.0 . .
C24A C38A C32A 108.9 . .
C37A C38A C32A 118.9 . .
C24A C38A Yb1 94.06(10) . .
C37A C38A Yb1 70.65(11) . .
C32A C38A Yb1 72.98(10) . .
C18A C39A C72A 121.9 . .
C18A C39A C40A 115.8 . .
C72A C39A C40A 114.3 . .
C41A C40A C25A 113.9 . .
C41A C40A C39A 121.0 . .
C25A C40A C39A 118.0 . .
C40A C41A C37A 125.4 . .
C40A C41A C75A 122.4 . .
C37A C41A C75A 103.3 . .
C40A C41A Yb1 93.65(10) . .
C37A C41A Yb1 62.16(9) . .
C75A C41A Yb1 82.61(10) . .
C31A C42A C53A 112.2 . .
C31A C42A C43A 120.7 . .
C53A C42A C43A 121.2 . .
C48A C43A C44A 123.4 . .
C48A C43A C42A 114.7 . .
C44A C43A C42A 116.0 . .
C45A C44A C43A 121.3 . .
C45A C44A C30A 108.4 . .
C43A C44A C30A 119.1 . .
C44A C45A C46A 121.3 . .
C44A C45A C03A 111.0 . .
C46A C45A C03A 115.4 . .
C49A C46A C45A 118.7 . .
C49A C46A C04A 107.1 . .
C45A C46A C04A 120.7 . .
C50A C47A C48A 123.1 . .
C50A C47A C55A 115.5 . .
C48A C47A C55A 117.5 . .
C43A C48A C47A 124.2 . .
C43A C48A C49A 113.7 . .
C47A C48A C49A 115.5 . .
C46A C49A C52A 108.3 . .
C46A C49A C48A 121.6 . .
C52A C49A C48A 119.2 . .
C47A C50A C62A 125.3 . .
C47A C50A C51A 121.0 . .
C62A C50A C51A 102.0 . .
C52A C51A C11A 123.3 . .
C52A C51A C50A 114.4 . .
C11A C51A C50A 112.1 . .
C51A C52A C49A 124.7 . .
C51A C52A C10A 115.5 . .
C49A C52A C10A 110.1 . .
C55A C53A C42A 123.3 . .
C55A C53A C58A 118.1 . .
C42A C53A C58A 108.2 . .
C59A C54A C55A 125.8 . .
C59A C54A C61A 105.8 . .
C55A C54A C61A 118.7 . .
C53A C55A C54A 116.0 . .
C53A C55A C47A 118.5 . .
C54A C55A C47A 119.1 . .
C57A C56A C34A 122.0 . .
C57A C56A C64A 123.0 . .
C34A C56A C64A 107.8 . .
C57A C56A Yb1 104.35(8) . .
C34A C56A Yb1 69.13(9) . .
C64A C56A Yb1 67.63(9) . .
C56A C57A C58A 120.9 . .
C56A C57A C59A 127.9 . .
C58A C57A C59A 103.8 . .
C36A C58A C57A 121.9 . .
C36A C58A C53A 101.8 . .
C57A C58A C53A 126.9 . .
C54A C59A C66A 114.3 . .
C54A C59A C57A 128.3 . .
C66A C59A C57A 108.9 . .
C66A C60A C63A 123.1 . .
C66A C60A C61A 110.2 . .
C63A C60A C61A 114.2 . .
C62A C61A C60A 123.4 . .
C62A C61A C54A 121.8 . .
C60A C61A C54A 103.5 . .
C61A C62A C76A 122.9 . .
C61A C62A C50A 119.0 . .
C76A C62A C50A 107.5 . .
C77A C63A C60A 120.4 . .
C77A C63A C70A 112.6 . .
C60A C63A C70A 117.0 . .
C65A C64A C69A 129.0 . .
C65A C64A C56A 116.4 . .
C69A C64A C56A 105.8 . .
C65A C64A Yb1 93.78(10) . .
C69A C64A Yb1 64.38(9) . .
C56A C64A Yb1 81.79(10) . .
C64A C65A C66A 122.2 . .
C64A C65A C71A 114.8 . .
C66A C65A C71A 114.3 . .
C64A C65A Yb1 60.38(8) . .
C66A C65A Yb1 104.48(8) . .
C71A C65A Yb1 77.06(8) . .
C60A C66A C59A 106.0 . .
C60A C66A C65A 123.8 . .
C59A C66A C65A 121.2 . .
C68A C67A C71A 129.1 . .
C68A C67A C75A 103.8 . .
C71A C67A C75A 118.7 . .
C68A C67A Yb1 64.06(9) . .
C71A C67A Yb1 91.52(9) . .
C75A C67A Yb1 85.36(9) . .
C37A C68A C67A 111.8 . .
C37A C68A C69A 119.5 . .
C67A C68A C69A 114.5 . .
C37A C68A Yb1 75.61(11) . .
C67A C68A Yb1 85.92(11) . .
C69A C68A Yb1 71.09(10) . .
C64A C69A C33A 114.3 . .
C64A C69A C68A 117.5 . .
C33A C69A C68A 114.3 . .
C64A C69A Yb1 84.54(11) . .
C33A C69A Yb1 73.41(11) . .
C68A C69A Yb1 74.28(10) . .
C71A C70A C73A 122.1 . .
C71A C70A C63A 123.0 . .
C73A C70A C63A 104.2 . .
C70A C71A C67A 119.1 . .
C70A C71A C65A 118.6 . .
C67A C71A C65A 115.0 . .
C70A C71A Yb1 107.56(8) . .
C67A C71A Yb1 61.75(8) . .
C65A C71A Yb1 74.63(8) . .
C80A C72A C39A 103.1 . .
C80A C72A C74A 123.2 . .
C39A C72A C74A 123.2 . .
C78A C73A C74A 123.2 . .
C78A C73A C70A 110.2 . .
C74A C73A C70A 117.5 . .
C75A C74A C73A 121.2 . .
C75A C74A C72A 117.5 . .
C73A C74A C72A 114.0 . .
C74A C75A C41A 121.0 . .
C74A C75A C67A 120.6 . .
C41A C75A C67A 109.9 . .
C74A C75A Yb1 104.17(8) . .
C41A C75A Yb1 69.38(9) . .
C67A C75A Yb1 66.22(9) . .
C11A C76A C77A 119.2 . .
C11A C76A C62A 115.3 . .
C77A C76A C62A 114.8 . .
C63A C77A C76A 124.2 . .
C63A C77A C78A 105.1 . .
C76A C77A C78A 118.0 . .
C73A C78A C79A 122.1 . .
C73A C78A C77A 107.9 . .
C79A C78A C77A 118.8 . .
C78A C79A C09A 122.6 . .
C78A C79A C80A 114.2 . .
C09A C79A C80A 117.6 . .
C72A C80A C79A 122.4 . .
C72A C80A C05A 114.3 . .
C79A C80A C05A 114.7 . .
C38B Yb2 C32B 32.3(7) . .
C38B Yb2 C37B 33.2(3) . .
C32B Yb2 C37B 57.2(6) . .
C38B Yb2 C33B 57.2(7) . .
C32B Yb2 C33B 32.3(3) . .
C37B Yb2 C33B 65.1(6) . .
C38B Yb2 C24B 28.6(9) . .
C32B Yb2 C24B 49.9(6) . .
C37B Yb2 C24B 53.7(6) . .
C33B Yb2 C24B 81.1(7) . .
C38B Yb2 C68B 57.6(7) . .
C32B Yb2 C68B 65.7(7) . .
C37B Yb2 C68B 31.6(7) . .
C33B Yb2 C68B 53.6(5) . .
C24B Yb2 C68B 83.5(6) . .
C38B Yb2 C26B 49.4(6) . .
C32B Yb2 C26B 29.4(8) . .
C37B Yb2 C26B 81.4(7) . .
C33B Yb2 C26B 53.9(8) . .
C24B Yb2 C26B 48.1(7) . .
C68B Yb2 C26B 95.0(6) . .
C38B Yb2 C69B 68.2(9) . .
C32B Yb2 C69B 57.6(7) . .
C37B Yb2 C69B 56.3(7) . .
C33B Yb2 C69B 31.0(6) . .
C24B Yb2 C69B 96.7(8) . .
C68B Yb2 C69B 30.2(3) . .
C26B Yb2 C69B 83.9(8) . .
C38B Yb2 C34B 85.1(7) . .
C32B Yb2 C34B 54.7(4) . .
C37B Yb2 C34B 94.7(6) . .
C33B Yb2 C34B 30.2(2) . .
C24B Yb2 C34B 103.6(7) . .
C68B Yb2 C34B 76.4(5) . .
C26B Yb2 C34B 61.4(8) . .
C69B Yb2 C34B 46.8(5) . .
C38B Yb2 C41B 55.5(4) . .
C32B Yb2 C41B 85.5(6) . .
C37B Yb2 C41B 30.4(2) . .
C33B Yb2 C41B 94.9(6) . .
C24B Yb2 C41B 61.4(5) . .
C68B Yb2 C41B 49.1(5) . .
C26B Yb2 C41B 104.0(7) . .
C69B Yb2 C41B 79.2(6) . .
C34B Yb2 C41B 123.4(6) . .
C38B Yb2 C25B 54.4(11) . .
C32B Yb2 C25B 82.3(8) . .
C37B Yb2 C25B 61.0(11) . .
C33B Yb2 C25B 111.5(9) . .
C24B Yb2 C25B 33.0(9) . .
C68B Yb2 C25B 91.6(10) . .
C26B Yb2 C25B 78.8(9) . .
C69B Yb2 C25B 116.6(10) . .
C34B Yb2 C25B 136.6(9) . .
C41B Yb2 C25B 48.3(10) . .
C38B Yb2 C27B 79.1(7) . .
C32B Yb2 C27B 53.2(8) . .
C37B Yb2 C27B 109.9(7) . .
C33B Yb2 C27B 62.2(7) . .
C24B Yb2 C27B 75.2(6) . .
C68B Yb2 C27B 114.6(6) . .
C26B Yb2 C27B 30.0(3) . .
C69B Yb2 C27B 92.1(6) . .
C34B Yb2 C27B 51.4(6) . .
C41B Yb2 C27B 133.9(7) . .
C25B Yb2 C27B 100.7(9) . .
C02B C01B C03B 120.6 . .
C02B C01B C15B 106.4(5) . .
C03B C01B C15B 121.0(11) . .
C04B C02B C01B 119.4 . .
C04B C02B C06B 119.8 . .
C01B C02B C06B 108.3 . .
C45B C03B C01B 114.5(13) . .
C45B C03B C14B 104.1(14) . .
C01B C03B C14B 115.0(12) . .
C46B C04B C02B 114.9(18) . .
C46B C04B C10B 103.0(14) . .
C02B C04B C10B 119.0(13) . .
C18B C05B C07B 119(2) . .
C18B C05B C80B 113.3(17) . .
C07B C05B C80B 123(3) . .
C16B C06B C02B 108.0(6) . .
C16B C06B C07B 124.3(17) . .
C02B C06B C07B 121.1(14) . .
C08B C07B C06B 121.3(13) . .
C08B C07B C05B 116(2) . .
C06B C07B C05B 115(2) . .
C07B C08B C09B 119.3 . .
C07B C08B C10B 119.1 . .
C09B C08B C10B 119.5 . .
C79B C09B C08B 128(2) . .
C79B C09B C11B 109(3) . .
C08B C09B C11B 118.0 . .
C52B C10B C08B 128(2) . .
C52B C10B C04B 104.3(12) . .
C08B C10B C04B 119.1(13) . .
C76B C11B C09B 122(3) . .
C76B C11B C51B 111.6(13) . .
C09B C11B C51B 111.5(13) . .
C14B C12B C13B 125.5(18) . .
C14B C12B C20B 113(3) . .
C13B C12B C20B 107.9(11) . .
C12B C13B C15B 117.3(12) . .
C12B C13B C23B 109.1(11) . .
C15B C13B C23B 127.1(12) . .
C30B C14B C12B 123(3) . .
C30B C14B C03B 110.2(14) . .
C12B C14B C03B 117.8(17) . .
C13B C15B C16B 120.0 . .
C13B C15B C01B 122.1(12) . .
C16B C15B C01B 104.9(6) . .
C06B C16B C17B 110.9(13) . .
C06B C16B C15B 111.7(7) . .
C17B C16B C15B 120.2 . .
C16B C17B C18B 118.0 . .
C16B C17B C22B 118.6(12) . .
C18B C17B C22B 122.3(14) . .
C05B C18B C17B 122.1(11) . .
C05B C18B C39B 107.3(19) . .
C17B C18B C39B 105.7(17) . .
C26B C19B C21B 123.5(16) . .
C26B C19B C24B 106.6(14) . .
C21B C19B C24B 119.4 . .
C26B C19B Yb2 67.8(17) . .
C21B C19B Yb2 103.1(12) . .
C24B C19B Yb2 64.5(10) . .
C28B C20B C21B 116.5(17) . .
C28B C20B C12B 128(3) . .
C21B C20B C12B 106.2(11) . .
C19B C21B C20B 119.4 . .
C19B C21B C23B 119.0 . .
C20B C21B C23B 107.5 . .
C25B C22B C23B 124.1(13) . .
C25B C22B C17B 119(3) . .
C23B C22B C17B 113.9(16) . .
C13B C23B C22B 118.4(16) . .
C13B C23B C21B 106.3(8) . .
C22B C23B C21B 119.9 . .
C38B C24B C19B 106.1(12) . .
C38B C24B C25B 117(3) . .
C19B C24B C25B 122.7(17) . .
C38B C24B Yb2 67.4(18) . .
C19B C24B Yb2 86.0(9) . .
C25B C24B Yb2 79(2) . .
C40B C25B C22B 120(3) . .
C40B C25B C24B 125(4) . .
C22B C25B C24B 111(2) . .
C40B C25B Yb2 83(3) . .
C22B C25B Yb2 101.3(19) . .
C24B C25B Yb2 68.2(19) . .
C19B C26B C32B 110.5(13) . .
C19B C26B C27B 115.2(16) . .
C32B C26B C27B 120.5(19) . .
C19B C26B Yb2 86.3(16) . .
C32B C26B Yb2 66.9(17) . .
C27B C26B Yb2 80.0(7) . .
C28B C27B C26B 119.3 . .
C28B C27B C35B 115.6(16) . .
C26B C27B C35B 120.8(14) . .
C28B C27B Yb2 103.3(9) . .
C26B C27B Yb2 70.0(7) . .
C35B C27B Yb2 77.6(13) . .
C20B C28B C27B 124.1(16) . .
C20B C28B C29B 113.3(18) . .
C27B C28B C29B 120.1 . .
C30B C29B C28B 120.3 . .
C30B C29B C31B 110.5(18) . .
C28B C29B C31B 123.6(15) . .
C14B C30B C29B 121.2(19) . .
C14B C30B C44B 109.6(13) . .
C29B C30B C44B 117(2) . .
C42B C31B C36B 111.6(14) . .
C42B C31B C29B 130(2) . .
C36B C31B C29B 115.1(14) . .
C38B C32B C26B 105.7(14) . .
C38B C32B C33B 119.3(19) . .
C26B C32B C33B 121.4(16) . .
C38B C32B Yb2 71.6(14) . .
C26B C32B Yb2 83.7(17) . .
C33B C32B Yb2 77.6(10) . .
C69B C33B C32B 126.0(18) . .
C69B C33B C34B 101.5(11) . .
C32B C33B C34B 119.7 . .
C69B C33B Yb2 82.0(14) . .
C32B C33B Yb2 70.1(10) . .
C34B C33B Yb2 84.3(6) . .
C56B C34B C35B 109.6(16) . .
C56B C34B C33B 114.8(12) . .
C35B C34B C33B 120.8 . .
C56B C34B Yb2 89.6(19) . .
C35B C34B Yb2 77.9(8) . .
C33B C34B Yb2 65.5(6) . .
C34B C35B C36B 118.6 . .
C34B C35B C27B 115.8(13) . .
C36B C35B C27B 124.2(14) . .
C34B C35B Yb2 73.3(8) . .
C36B C35B Yb2 112.6(6) . .
C27B C35B Yb2 72.7(11) . .
C58B C36B C31B 103.9(12) . .
C58B C36B C35B 126.9(10) . .
C31B C36B C35B 120.3 . .
C68B C37B C38B 120.9(9) . .
C68B C37B C41B 106.7(7) . .
C38B C37B C41B 119.9 . .
C68B C37B Yb2 81.1(13) . .
C38B C37B Yb2 69.1(4) . .
C41B C37B Yb2 85.7(4) . .
C24B C38B C32B 110.0(12) . .
C24B C38B C37B 120.5(15) . .
C32B C38B C37B 119.1(14) . .
C24B C38B Yb2 84.1(19) . .
C32B C38B Yb2 76.1(14) . .
C37B C38B Yb2 77.7(4) . .
C72B C39B C40B 120.5(9) . .
C72B C39B C18B 99.7(16) . .
C40B C39B C18B 127.5(15) . .
C25B C40B C41B 116(2) . .
C25B C40B C39B 125(2) . .
C41B C40B C39B 118.5 . .
C25B C40B Yb2 71.2(19) . .
C41B C40B Yb2 72.7(4) . .
C39B C40B Yb2 114.5(4) . .
C75B C41B C40B 122.0(16) . .
C75B C41B C37B 108.2(13) . .
C40B C41B C37B 120.4 . .
C75B C41B Yb2 97.9(13) . .
C40B C41B Yb2 78.7(4) . .
C37B C41B Yb2 63.9(4) . .
C31B C42B C43B 122(3) . .
C31B C42B C53B 104.7(13) . .
C43B C42B C53B 109(3) . .
C44B C43B C48B 119.7 . .
C44B C43B C42B 107.4(19) . .
C48B C43B C42B 127(2) . .
C43B C44B C45B 120.0 . .
C43B C44B C30B 125.7(19) . .
C45B C44B C30B 99.8(13) . .
C03B C45B C46B 121.6(13) . .
C03B C45B C44B 114.1(12) . .
C46B C45B C44B 120.2 . .
C04B C46B C49B 112.4(12) . .
C04B C46B C45B 125.9(17) . .
C49B C46B C45B 118.8(12) . .
C48B C47B C50B 111.8(15) . .
C48B C47B C55B 124(2) . .
C50B C47B C55B 112(3) . .
C47B C48B C43B 118.8 . .
C47B C48B C49B 123.2(11) . .
C43B C48B C49B 116.9(11) . .
C46B C49B C52B 102.4(12) . .
C46B C49B C48B 122(2) . .
C52B C49B C48B 120.6(11) . .
C62B C50B C51B 111.8(12) . .
C62B C50B C47B 118(2) . .
C51B C50B C47B 124.2(13) . .
C52B C51B C50B 120.4 . .
C52B C51B C11B 126.6(13) . .
C50B C51B C11B 100.6(11) . .
C10B C52B C51B 114.5(17) . .
C10B C52B C49B 112.1(12) . .
C51B C52B C49B 117.8 . .
C58B C53B C55B 122(2) . .
C58B C53B C42B 104.2(13) . .
C55B C53B C42B 131(2) . .
C61B C54B C55B 122.5(17) . .
C61B C54B C59B 112.0(11) . .
C55B C54B C59B 119.4(19) . .
C54B C55B C53B 118.9(18) . .
C54B C55B C47B 121(2) . .
C53B C55B C47B 109(3) . .
C34B C56B C57B 134(2) . .
C34B C56B C64B 105.1(12) . .
C57B C56B C64B 116.3(9) . .
C34B C56B Yb2 67.4(18) . .
C57B C56B Yb2 105.1(12) . .
C64B C56B Yb2 74.7(15) . .
C59B C57B C56B 119.0 . .
C59B C57B C58B 119.5 . .
C56B C57B C58B 119.6 . .
C53B C58B C36B 111.1(14) . .
C53B C58B C57B 118.9(11) . .
C36B C58B C57B 106.2(15) . .
C66B C59B C57B 123.3(12) . .
C66B C59B C54B 103.3(11) . .
C57B C59B C54B 117.0(11) . .
C66B C60B C63B 127(3) . .
C66B C60B C61B 103.3(13) . .
C63B C60B C61B 113(3) . .
C54B C61B C62B 121.9(13) . .
C54B C61B C60B 107.5(10) . .
C62B C61B C60B 120.6(14) . .
C50B C62B C61B 124.7(15) . .
C50B C62B C76B 104.2(13) . .
C61B C62B C76B 119.8(10) . .
C77B C63B C60B 128(2) . .
C77B C63B C70B 107.4(10) . .
C60B C63B C70B 115.2(17) . .
C69B C64B C65B 124(2) . .
C69B C64B C56B 104.4(13) . .
C65B C64B C56B 116.0(8) . .
C69B C64B Yb2 65.3(19) . .
C65B C64B Yb2 89.4(8) . .
C56B C64B Yb2 74.7(15) . .
C71B C65B C66B 118.7(11) . .
C71B C65B C64B 122.2(11) . .
C66B C65B C64B 117.7 . .
C60B C66B C59B 113.4(15) . .
C60B C66B C65B 117.2(16) . .
C59B C66B C65B 120.7(11) . .
C75B C67B C71B 121.3(10) . .
C75B C67B C68B 108.3(10) . .
C71B C67B C68B 119.6 . .
C75B C67B Yb2 84.0(15) . .
C71B C67B Yb2 91.7(8) . .
C68B C67B Yb2 60.1(7) . .
C37B C68B C67B 105.9(6) . .
C37B C68B C69B 122.0(11) . .
C67B C68B C69B 120.4 . .
C37B C68B Yb2 67.2(12) . .
C67B C68B Yb2 92.9(6) . .
C69B C68B Yb2 77.0(7) . .
C64B C69B C33B 114.1(14) . .
C64B C69B C68B 118.8(16) . .
C33B C69B C68B 112.5(16) . .
C64B C69B Yb2 91.4(18) . .
C33B C69B Yb2 67.0(15) . .
C68B C69B Yb2 72.8(6) . .
C73B C70B C71B 117.0(9) . .
C73B C70B C63B 107.9(10) . .
C71B C70B C63B 116.9(15) . .
C65B C71B C67B 114.5(12) . .
C65B C71B C70B 124.0(11) . .
C67B C71B C70B 117.9 . .
C39B C72B C80B 118.4(19) . .
C39B C72B C74B 118(2) . .
C80B C72B C74B 112(3) . .
C70B C73B C74B 121.2(11) . .
C70B C73B C78B 108.3(8) . .
C74B C73B C78B 119.5 . .
C73B C74B C75B 119.4 . .
C73B C74B C72B 114.4(18) . .
C75B C74B C72B 122.9(18) . .
C41B C75B C67B 109.2(11) . .
C41B C75B C74B 114(2) . .
C67B C75B C74B 117.7(8) . .
C11B C76B C77B 122(2) . .
C11B C76B C62B 110.9(14) . .
C77B C76B C62B 120.1(16) . .
C63B C77B C78B 108.4(8) . .
C63B C77B C76B 118.5(14) . .
C78B C77B C76B 121.0 . .
C79B C78B C77B 108(2) . .
C79B C78B C73B 133(2) . .
C77B C78B C73B 107.8 . .
C09B C79B C78B 137(4) . .
C09B C79B C80B 119(5) . .
C78B C79B C80B 101(4) . .
C72B C80B C79B 137(5) . .
C72B C80B C05B 99.4(16) . .
C79B C80B C05B 114(4) . .
S2 C1S S1 178.2(13) . .
C2Y C1Y C3Y 107(3) . 2_677
C2Y C1Y H1Y 126.3 . .
C3Y C1Y H1Y 126.3 2_677 .
C3Y C2Y C1Y 125(3) . .
C3Y C2Y H2Y 117.6 . .
C1Y C2Y H2Y 117.6 . .
C2Y C3Y C1Y 128(3) . 2_677
C2Y C3Y H3Y 116.2 . .
C1Y C3Y H3Y 116.2 2_677 .
C2Z C1Z C6Z 121.4(16) . .
C2Z C1Z H1Z 119.3 . .
C6Z C1Z H1Z 119.3 . .
C1Z C2Z C3Z 123.0(16) . .
C1Z C2Z H2Z 118.5 . .
C3Z C2Z H2Z 118.5 . .
C4Z C3Z C2Z 113.1(16) . .
C4Z C3Z H3Z 123.5 . .
C2Z C3Z H3Z 123.4 . .
C5Z C4Z C3Z 126.6(15) . .
C5Z C4Z H4Z 116.7 . .
C3Z C4Z H4Z 116.7 . .
C4Z C5Z C6Z 116.8(14) . .
C4Z C5Z H5Z 121.6 . .
C6Z C5Z H5Z 121.6 . .
C1Z C6Z C5Z 119.0(17) . .
C1Z C6Z H6Z 120.5 . .
C5Z C6Z H6Z 120.5 . .

loop_
_geom_bond_atom_site_label_1
_geom_bond_atom_site_label_2
_geom_bond_distance
_geom_bond_site_symmetry_2
C01N C02N 1.554(15) .
C01N H01A 0.9700 .
C01N H01B 0.9700 .
C01N H01C 0.9700 .
C02N C03N 1.482(15) .
C02N H02A 0.9800 .
C02N H02B 0.9800 .
C03N C04N 1.358(16) .
C03N C36N 1.454(15) .
C04N C07N 1.451(15) .
C04N C05N 1.467(15) .
C05N C06N 1.530(14) .
C05N H05A 0.9800 .
C05N H05B 0.9800 .
C06N H06A 0.9700 .
C06N H06B 0.9700 .
C06N H06C 0.9700 .
C07N N1 1.361(13) .
C07N C08N 1.389(15) .
C08N C09N 1.346(15) .
C08N H2 0.976(11) .
C09N N2 1.362(13) .
C09N C10N 1.434(15) .
C10N C13N 1.360(16) .
C10N C11N 1.494(15) .
C11N C12N 1.593(14) .
C11N H11A 0.9800 .
C11N H11B 0.9800 .
C12N H12A 0.9700 .
C12N H12B 0.9700 .
C12N H12C 0.9700 .
C13N C16N 1.445(15) .
C13N C14N 1.505(14) .
C14N C15N 1.525(13) .
C14N H14A 0.9800 .
C14N H14B 0.9800 .
C15N H15A 0.9700 .
C15N H15B 0.9700 .
C15N H15C 0.9700 .
C16N N2 1.365(13) .
C16N C17N 1.374(15) .
C17N C18N 1.368(16) .
C17N H3 1.019(11) .
C18N N3 1.373(13) .
C18N C19N 1.438(15) .
C19N C22N 1.375(16) .
C19N C20N 1.510(15) .
C20N C21N 1.507(14) .
C20N H20A 0.9800 .
C20N H20B 0.9800 .
C21N H21A 0.9700 .
C21N H21B 0.9700 .
C21N H21C 0.9700 .
C22N C25N 1.422(15) .
C22N C23N 1.509(15) .
C23N C24N 1.524(14) .
C23N H23A 0.9800 .
C23N H23B 0.9800 .
C24N H24A 0.9700 .
C24N H24B 0.9700 .
C24N H24C 0.9700 .
C25N C26N 1.361(16) .
C25N N3 1.404(13) .
C26N C27N 1.361(15) .
C26N H4 1.067(11) .
C27N N4 1.373(13) .
C27N C28N 1.462(15) .
C28N C31N 1.377(15) .
C28N C29N 1.476(15) .
C29N C30N 1.509(14) .
C29N H29A 0.9800 .
C29N H29B 0.9800 .
C30N H30A 0.9700 .
C30N H30B 0.9700 .
C30N H30C 0.9700 .
C31N C34N 1.424(16) .
C31N C32N 1.499(15) .
C32N C33N 1.527(15) .
C32N H32A 0.9800 .
C32N H32B 0.9800 .
C33N H33A 0.9700 .
C33N H33B 0.9700 .
C33N H33C 0.9700 .
C34N N4 1.347(13) .
C34N C35N 1.394(15) .
C35N C36N 1.375(16) .
C35N H1 1.065(11) .
C36N N1 1.374(13) .
N1 Ni1 1.964(7) .
N2 Ni1 1.994(7) .
N3 Ni1 1.954(7) .
N4 Ni1 1.964(7) .
Yb1 C69A 2.470(4) .
Yb1 C33A 2.476(4) .
Yb1 C68A 2.513(4) .
Yb1 C37A 2.535(4) .
Yb1 C32A 2.599(4) .
Yb1 C38A 2.621(4) .
Yb1 C64A 2.727(5) .
Yb1 C34A 2.752(5) .
Yb1 C67A 2.787(5) .
Yb1 C41A 2.865(4) .
Yb1 C56A 2.918(5) .
Yb1 C75A 3.036(5) .
C01A C03A 1.3771 .
C01A C02A 1.3844 .
C01A C15A 1.5016 .
C02A C06A 1.4029 .
C02A C04A 1.4304 .
C03A C14A 1.4360 .
C03A C45A 1.5014 .
C04A C10A 1.4369 .
C04A C46A 1.5599 .
C05A C07A 1.3574 .
C05A C80A 1.4986 .
C05A C18A 1.7028 .
C06A C16A 1.4355 .
C06A C07A 1.5218 .
C07A C08A 1.3158 .
C08A C09A 1.4455 .
C08A C10A 1.5661 .
C09A C79A 1.4473 .
C09A C11A 1.4602 .
C10A C52A 1.4752 .
C11A C76A 1.3574 .
C11A C51A 1.4708 .
C12A C14A 1.3093 .
C12A C20A 1.4413 .
C12A C13A 1.6060 .
C13A C15A 1.2713 .
C13A C23A 1.4739 .
C14A C30A 1.3954 .
C15A C16A 1.4922 .
C16A C17A 1.3294 .
C17A C18A 1.3530 .
C17A C22A 1.4856 .
C18A C39A 1.2508 .
C19A C21A 1.4079 .
C19A C26A 1.4231 .
C19A C24A 1.4422 .
C20A C21A 1.3776 .
C20A C28A 1.4744 .
C21A C23A 1.4332 .
C22A C23A 1.3926 .
C22A C25A 1.4255 .
C24A C38A 1.3312 .
C24A C25A 1.4311 .
C25A C40A 1.4738 .
C26A C27A 1.4003 .
C26A C32A 1.4958 .
C27A C28A 1.3932 .
C27A C35A 1.4870 .
C28A C29A 1.4929 .
C29A C30A 1.3113 .
C29A C31A 1.4733 .
C30A C44A 1.5518 .
C31A C42A 1.3628 .
C31A C36A 1.4500 .
C32A C33A 1.2586 .
C32A C38A 1.4537 .
C33A C69A 1.4325 .
C33A C34A 1.5413 .
C34A C35A 1.3994 .
C34A C56A 1.4109 .
C35A C36A 1.4954 .
C36A C58A 1.4480 .
C37A C68A 1.3341 .
C37A C38A 1.4275 .
C37A C41A 1.4312 .
C39A C72A 1.4413 .
C39A C40A 1.4925 .
C40A C41A 1.3578 .
C41A C75A 1.4374 .
C42A C53A 1.3751 .
C42A C43A 1.5022 .
C43A C48A 1.4062 .
C43A C44A 1.4218 .
C44A C45A 1.3103 .
C45A C46A 1.4266 .
C46A C49A 1.4153 .
C47A C50A 1.4153 .
C47A C48A 1.4237 .
C47A C55A 1.4929 .
C48A C49A 1.4813 .
C49A C52A 1.4465 .
C50A C62A 1.4425 .
C50A C51A 1.4861 .
C51A C52A 1.3956 .
C53A C55A 1.3693 .
C53A C58A 1.5354 .
C54A C59A 1.2362 .
C54A C55A 1.4288 .
C54A C61A 1.5324 .
C56A C57A 1.2355 .
C56A C64A 1.5001 .
C57A C58A 1.4480 .
C57A C59A 1.5771 .
C59A C66A 1.4781 .
C60A C66A 1.3012 .
C60A C63A 1.4263 .
C60A C61A 1.4598 .
C61A C62A 1.2898 .
C62A C76A 1.4317 .
C63A C77A 1.3686 .
C63A C70A 1.4988 .
C64A C65A 1.3668 .
C64A C69A 1.4141 .
C65A C66A 1.5199 .
C65A C71A 1.5391 .
C67A C68A 1.3983 .
C67A C71A 1.4231 .
C67A C75A 1.4496 .
C68A C69A 1.4833 .
C70A C71A 1.3770 .
C70A C73A 1.4379 .
C72A C80A 1.3701 .
C72A C74A 1.4790 .
C73A C78A 1.4188 .
C73A C74A 1.4249 .
C74A C75A 1.3648 .
C76A C77A 1.3886 .
C77A C78A 1.5240 .
C78A C79A 1.4471 .
C79A C80A 1.4729 .
Yb2 C38B 2.46(2) .
Yb2 C32B 2.52(3) .
Yb2 C37B 2.57(2) .
Yb2 C33B 2.61(3) .
Yb2 C24B 2.65(4) .
Yb2 C68B 2.76(3) .
Yb2 C26B 2.72(3) .
Yb2 C69B 2.81(3) .
Yb2 C34B 2.86(2) .
Yb2 C41B 2.85(2) .
Yb2 C25B 2.80(4) .
Yb2 C27B 2.85(2) .
C01B C02B 1.4392 .
C01B C03B 1.4497 .
C01B C15B 1.488(19) .
C02B C04B 1.4332 .
C02B C06B 1.4457 .
C03B C45B 1.32(4) .
C03B C14B 1.60(4) .
C04B C46B 1.28(4) .
C04B C10B 1.55(3) .
C05B C18B 1.15(5) .
C05B C07B 1.48(4) .
C05B C80B 1.62(5) .
C06B C16B 1.355(19) .
C06B C07B 1.45(3) .
C07B C08B 1.4380 .
C08B C09B 1.4398 .
C08B C10B 1.4501 .
C09B C79B 1.39(7) .
C09B C11B 1.4664 .
C10B C52B 1.20(4) .
C11B C76B 1.20(4) .
C11B C51B 1.52(4) .
C12B C14B 1.41(3) .
C12B C13B 1.40(3) .
C12B C20B 1.46(3) .
C13B C15B 1.4444 .
C13B C23B 1.46(2) .
C14B C30B 1.21(4) .
C15B C16B 1.4461 .
C16B C17B 1.4402 .
C17B C18B 1.4424 .
C17B C22B 1.77(4) .
C18B C39B 1.73(4) .
C19B C26B 1.28(4) .
C19B C21B 1.4369 .
C19B C24B 1.4457 .
C20B C28B 1.25(4) .
C20B C21B 1.4458 .
C21B C23B 1.4499 .
C22B C25B 1.47(6) .
C22B C23B 1.4487 .
C24B C38B 1.27(4) .
C24B C25B 1.56(4) .
C25B C40B 1.30(5) .
C26B C32B 1.34(4) .
C26B C27B 1.4468 .
C27B C28B 1.4448 .
C27B C35B 1.48(4) .
C28B C29B 1.4474 .
C29B C30B 1.4394 .
C29B C31B 1.50(4) .
C30B C44B 1.63(4) .
C31B C42B 1.32(4) .
C31B C36B 1.4368 .
C32B C38B 1.39(3) .
C32B C33B 1.4306 .
C33B C69B 1.46(4) .
C33B C34B 1.4426 .
C34B C56B 1.21(3) .
C34B C35B 1.4385 .
C35B C36B 1.4455 .
C36B C58B 1.45(4) .
C37B C68B 1.46(3) .
C37B C38B 1.4392 .
C37B C41B 1.4472 .
C39B C72B 1.30(4) .
C39B C40B 1.4488 .
C40B C41B 1.4342 .
C41B C75B 1.38(3) .
C42B C43B 1.50(4) .
C42B C53B 1.56(4) .
C43B C44B 1.4274 .
C43B C48B 1.4478 .
C44B C45B 1.4436 .
C45B C46B 1.4418 .
C46B C49B 1.37(4) .
C47B C48B 1.4433 .
C47B C50B 1.52(4) .
C47B C55B 1.59(5) .
C48B C49B 1.48(3) .
C49B C52B 1.4479 .
C50B C62B 1.34(3) .
C50B C51B 1.4427 .
C51B C52B 1.4360 .
C53B C58B 1.32(4) .
C53B C55B 1.50(3) .
C54B C61B 1.26(3) .
C54B C55B 1.36(2) .
C54B C59B 1.52(3) .
C56B C57B 1.4365 .
C56B C64B 1.63(4) .
C57B C59B 1.4360 .
C57B C58B 1.4399 .
C59B C66B 1.40(2) .
C60B C66B 1.36(2) .
C60B C63B 1.45(4) .
C60B C61B 1.60(3) .
C61B C62B 1.4447 .
C62B C76B 1.52(4) .
C63B C77B 1.43(2) .
C63B C70B 1.46(3) .
C64B C69B 1.22(4) .
C64B C65B 1.4462 .
C65B C71B 1.41(3) .
C65B C66B 1.4419 .
C67B C75B 1.41(3) .
C67B C71B 1.4384 .
C67B C68B 1.4420 .
C68B C69B 1.4510 .
C70B C73B 1.43(2) .
C70B C71B 1.4465 .
C72B C80B 1.40(5) .
C72B C74B 1.48(3) .
C73B C74B 1.4282 .
C73B C78B 1.4398 .
C74B C75B 1.4379 .
C76B C77B 1.4558 .
C77B C78B 1.4387 .
C78B C79B 1.29(7) .
C79B C80B 1.4380 .
C1S S2 1.519(18) .
C1S S1 1.587(17) .
C1Y C2Y 1.42(4) .
C1Y C3Y 1.54(5) 2_677
C1Y H1Y 0.9400 .
C2Y C3Y 1.15(4) .
C2Y H2Y 0.9400 .
C3Y C1Y 1.54(5) 2_677
C3Y H3Y 0.9400 .
C1Z C2Z 1.31(2) .
C1Z C6Z 1.37(2) .
C1Z H1Z 0.9400 .
C2Z C3Z 1.42(2) .
C2Z H2Z 0.9400 .
C3Z C4Z 1.40(3) .
C3Z H3Z 0.9400 .
C4Z C5Z 1.32(3) .
C4Z H4Z 0.9400 .
C5Z C6Z 1.43(2) .
C5Z H5Z 0.9400 .
C6Z H6Z 0.9400 .

loop_
_geom_torsion_atom_site_label_1
_geom_torsion_atom_site_label_2
_geom_torsion_atom_site_label_3
_geom_torsion_atom_site_label_4
_geom_torsion
_geom_torsion_site_symmetry_1
_geom_torsion_site_symmetry_4
C01N C02N C03N C04N -100.1(12) . .
C01N C02N C03N C36N 76.5(13) . .
C36N C03N C04N C07N 0.0(11) . .
C02N C03N C04N C07N 177.2(10) . .
C36N C03N C04N C05N -175.8(10) . .
C02N C03N C04N C05N 1.3(17) . .
C03N C04N C05N C06N 92.3(13) . .
C07N C04N C05N C06N -82.9(13) . .
C03N C04N C07N N1 0.8(11) . .
C05N C04N C07N N1 176.9(9) . .
C03N C04N C07N C08N -179.2(10) . .
C05N C04N C07N C08N -3.2(16) . .
N1 C07N C08N C09N -2.3(16) . .
C04N C07N C08N C09N 177.8(10) . .
C07N C08N C09N N2 1.7(17) . .
C07N C08N C09N C10N -176.8(10) . .
C08N C09N C10N C13N 177.8(10) . .
N2 C09N C10N C13N -0.8(11) . .
C08N C09N C10N C11N -2.7(16) . .
N2 C09N C10N C11N 178.6(9) . .
C13N C10N C11N C12N -100.6(12) . .
C09N C10N C11N C12N 80.1(12) . .
C09N C10N C13N C16N 0.5(11) . .
C11N C10N C13N C16N -178.9(10) . .
C09N C10N C13N C14N -179.8(10) . .
C11N C10N C13N C14N 0.8(18) . .
C10N C13N C14N C15N 94.1(13) . .
C16N C13N C14N C15N -86.2(12) . .
C10N C13N C16N N2 0.0(11) . .
C14N C13N C16N N2 -179.7(9) . .
C10N C13N C16N C17N 179.3(10) . .
C14N C13N C16N C17N -0.4(16) . .
N2 C16N C17N C18N -3.4(17) . .
C13N C16N C17N C18N 177.4(10) . .
C16N C17N C18N N3 2.3(17) . .
C16N C17N C18N C19N -176.9(10) . .
N3 C18N C19N C22N 0.8(11) . .
C17N C18N C19N C22N -180.0(10) . .
N3 C18N C19N C20N 178.8(9) . .
C17N C18N C19N C20N -2.0(16) . .
C22N C19N C20N C21N -81.7(14) . .
C18N C19N C20N C21N 100.8(12) . .
C18N C19N C22N C25N -1.5(11) . .
C20N C19N C22N C25N -179.4(10) . .
C18N C19N C22N C23N -177.7(9) . .
C20N C19N C22N C23N 4.4(17) . .
C19N C22N C23N C24N 100.8(12) . .
C25N C22N C23N C24N -74.8(12) . .
C19N C22N C25N C26N -176.4(10) . .
C23N C22N C25N C26N -0.1(16) . .
C19N C22N C25N N3 1.8(11) . .
C23N C22N C25N N3 178.0(8) . .
N3 C25N C26N C27N 2.0(16) . .
C22N C25N C26N C27N 179.8(10) . .
C25N C26N C27N N4 -2.2(17) . .
C25N C26N C27N C28N -178.3(10) . .
N4 C27N C28N C31N 1.2(11) . .
C26N C27N C28N C31N 177.8(10) . .
N4 C27N C28N C29N -177.0(9) . .
C26N C27N C28N C29N -0.4(16) . .
C31N C28N C29N C30N -93.7(13) . .
C27N C28N C29N C30N 84.1(13) . .
C27N C28N C31N C34N -0.6(11) . .
C29N C28N C31N C34N 177.5(10) . .
C27N C28N C31N C32N -177.6(10) . .
C29N C28N C31N C32N 0.5(17) . .
C28N C31N C32N C33N 96.8(13) . .
C34N C31N C32N C33N -79.6(13) . .
C28N C31N C34N N4 -0.2(12) . .
C32N C31N C34N N4 177.0(9) . .
C28N C31N C34N C35N -180.0(9) . .
C32N C31N C34N C35N -2.9(16) . .
N4 C34N C35N C36N -4.2(16) . .
C31N C34N C35N C36N 175.6(10) . .
C34N C35N C36N N1 5.2(16) . .
C34N C35N C36N C03N -176.6(9) . .
C04N C03N C36N N1 -0.9(11) . .
C02N C03N C36N N1 -178.1(9) . .
C04N C03N C36N C35N -179.3(10) . .
C02N C03N C36N C35N 3.4(16) . .
C08N C07N N1 C36N 178.7(9) . .
C04N C07N N1 C36N -1.4(10) . .
C08N C07N N1 Ni1 1.8(14) . .
C04N C07N N1 Ni1 -178.3(6) . .
C35N C36N N1 C07N 179.7(10) . .
C03N C36N N1 C07N 1.4(10) . .
C35N C36N N1 Ni1 -3.3(14) . .
C03N C36N N1 Ni1 178.3(6) . .
C17N C16N N2 C09N -179.8(10) . .
C13N C16N N2 C09N -0.5(11) . .
C17N C16N N2 Ni1 3.0(14) . .
C13N C16N N2 Ni1 -177.7(6) . .
C08N C09N N2 C16N -177.8(10) . .
C10N C09N N2 C16N 0.8(11) . .
C08N C09N N2 Ni1 -0.6(14) . .
C10N C09N N2 Ni1 178.1(6) . .
C17N C18N N3 C25N -179.0(9) . .
C19N C18N N3 C25N 0.3(10) . .
C17N C18N N3 Ni1 -0.8(14) . .
C19N C18N N3 Ni1 178.4(6) . .
C26N C25N N3 C18N 176.9(10) . .
C22N C25N N3 C18N -1.2(10) . .
C26N C25N N3 Ni1 -1.3(14) . .
C22N C25N N3 Ni1 -179.4(6) . .
C35N C34N N4 C27N -179.3(9) . .
C31N C34N N4 C27N 0.9(11) . .
C35N C34N N4 Ni1 1.3(14) . .
C31N C34N N4 Ni1 -178.5(6) . .
C26N C27N N4 C34N -177.8(10) . .
C28N C27N N4 C34N -1.2(10) . .
C26N C27N N4 Ni1 1.6(14) . .
C28N C27N N4 Ni1 178.2(6) . .
C18N N3 Ni1 N4 -177.1(8) . .
C25N N3 Ni1 N4 0.6(7) . .
C18N N3 Ni1 N1 -72(9) . .
C25N N3 Ni1 N1 106(8) . .
C18N N3 Ni1 N2 0.3(8) . .
C25N N3 Ni1 N2 178.0(7) . .
C34N N4 Ni1 N3 178.5(8) . .
C27N N4 Ni1 N3 -0.8(7) . .
C34N N4 Ni1 N1 0.4(8) . .
C27N N4 Ni1 N1 -178.8(7) . .
C34N N4 Ni1 N2 86(6) . .
C27N N4 Ni1 N2 -93(6) . .
C07N N1 Ni1 N3 72(9) . .
C36N N1 Ni1 N3 -105(8) . .
C07N N1 Ni1 N4 176.7(8) . .
C36N N1 Ni1 N4 0.5(7) . .
C07N N1 Ni1 N2 -0.7(8) . .
C36N N1 Ni1 N2 -176.9(7) . .
C16N N2 Ni1 N3 -1.3(7) . .
C09N N2 Ni1 N3 -178.0(7) . .
C16N N2 Ni1 N4 91(6) . .
C09N N2 Ni1 N4 -86(6) . .
C16N N2 Ni1 N1 176.8(7) . .
C09N N2 Ni1 N1 0.1(7) . .
C03A C01A C02A C06A 137.6 . .
C15A C01A C02A C06A 1.4 . .
C03A C01A C02A C04A -9.5 . .
C15A C01A C02A C04A -145.7 . .
C02A C01A C03A C14A -134.6 . .
C15A C01A C03A C14A -1.3 . .
C02A C01A C03A C45A 4.6 . .
C15A C01A C03A C45A 138.0 . .
C01A C02A C04A C10A 144.0 . .
C06A C02A C04A C10A 1.6 . .
C01A C02A C04A C46A 6.2 . .
C06A C02A C04A C46A -136.2 . .
C01A C02A C06A C16A -5.4 . .
C04A C02A C06A C16A 141.5 . .
C01A C02A C06A C07A -146.9 . .
C04A C02A C06A C07A -0.1 . .
C80A C05A C07A C08A 4.5 . .
C18A C05A C07A C08A 140.6 . .
C80A C05A C07A C06A -155.3 . .
C18A C05A C07A C06A -19.3 . .
C02A C06A C07A C08A 0.1 . .
C16A C06A C07A C08A -139.7 . .
C02A C06A C07A C05A 156.9 . .
C16A C06A C07A C05A 17.1 . .
C05A C07A C08A C09A -5.1 . .
C06A C07A C08A C09A 150.4 . .
C05A C07A C08A C10A -156.8 . .
C06A C07A C08A C10A -1.4 . .
C07A C08A C09A C79A 3.2 . .
C10A C08A C09A C79A 156.1 . .
C07A C08A C09A C11A -146.6 . .
C10A C08A C09A C11A 6.2 . .
C02A C04A C10A C52A -143.6 . .
C46A C04A C10A C52A -2.3 . .
C02A C04A C10A C08A -2.8 . .
C46A C04A C10A C08A 138.5 . .
C07A C08A C10A C04A 2.6 . .
C09A C08A C10A C04A -152.7 . .
C07A C08A C10A C52A 136.1 . .
C09A C08A C10A C52A -19.2 . .
C08A C09A C11A C76A 145.3 . .
C79A C09A C11A C76A -6.6 . .
C08A C09A C11A C51A 6.4 . .
C79A C09A C11A C51A -145.5 . .
C14A C12A C13A C15A 0.1 . .
C20A C12A C13A C15A -147.4 . .
C14A C12A C13A C23A 145.0 . .
C20A C12A C13A C23A -2.6 . .
C20A C12A C14A C30A 1.0 . .
C13A C12A C14A C30A -137.1 . .
C20A C12A C14A C03A 139.1 . .
C13A C12A C14A C03A 1.0 . .
C01A C03A C14A C12A -0.4 . .
C45A C03A C14A C12A -145.9 . .
C01A C03A C14A C30A 138.2 . .
C45A C03A C14A C30A -7.3 . .
C23A C13A C15A C16A -2.6 . .
C12A C13A C15A C16A 135.9 . .
C23A C13A C15A C01A -140.4 . .
C12A C13A C15A C01A -1.9 . .
C03A C01A C15A C13A 2.5 . .
C02A C01A C15A C13A 142.4 . .
C03A C01A C15A C16A -137.3 . .
C02A C01A C15A C16A 2.6 . .
C02A C06A C16A C17A -144.9 . .
C07A C06A C16A C17A -5.9 . .
C02A C06A C16A C15A 6.6 . .
C07A C06A C16A C15A 145.7 . .
C13A C15A C16A C17A 4.6 . .
C01A C15A C16A C17A 149.4 . .
C13A C15A C16A C06A -150.0 . .
C01A C15A C16A C06A -5.3 . .
C06A C16A C17A C18A -4.9 . .
C15A C16A C17A C18A -151.4 . .
C06A C16A C17A C22A 138.2 . .
C15A C16A C17A C22A -8.3 . .
C16A C17A C18A C39A 151.6 . .
C22A C17A C18A C39A 2.4 . .
C16A C17A C18A C05A 3.1 . .
C22A C17A C18A C05A -146.1 . .
C07A C05A C18A C39A -148.3 . .
C80A C05A C18A C39A -2.9 . .
C07A C05A C18A C17A 10.4 . .
C80A C05A C18A C17A 155.8 . .
C14A C12A C20A C21A -145.7 . .
C13A C12A C20A C21A -3.5 . .
C14A C12A C20A C28A -2.2 . .
C13A C12A C20A C28A 140.0 . .
C12A C20A C21A C19A 158.4 . .
C28A C20A C21A C19A 16.6 . .
C12A C20A C21A C23A 9.0 . .
C28A C20A C21A C23A -132.7 . .
C26A C19A C21A C20A -5.3 . .
C24A C19A C21A C20A -144.7 . .
C26A C19A C21A C23A 143.5 . .
C24A C19A C21A C23A 4.1 . .
C16A C17A C22A C23A 8.5 . .
C18A C17A C22A C23A 154.5 . .
C16A C17A C22A C25A -146.2 . .
C18A C17A C22A C25A -0.2 . .
C25A C22A C23A C21A 10.1 . .
C17A C22A C23A C21A -145.9 . .
C25A C22A C23A C13A 149.7 . .
C17A C22A C23A C13A -6.3 . .
C20A C21A C23A C22A 136.8 . .
C19A C21A C23A C22A -13.3 . .
C20A C21A C23A C13A -10.3 . .
C19A C21A C23A C13A -160.4 . .
C15A C13A C23A C22A 4.3 . .
C12A C13A C23A C22A -137.8 . .
C15A C13A C23A C21A 149.3 . .
C12A C13A C23A C21A 7.2 . .
C21A C19A C24A C38A 151.9 . .
C26A C19A C24A C38A 9.2 . .
C21A C19A C24A C25A 8.1 . .
C26A C19A C24A C25A -134.6 . .
C21A C19A C24A Yb1 94.26(8) . .
C26A C19A C24A Yb1 -48.42(8) . .
C69A Yb1 C24A C38A -7.14(6) . .
C33A Yb1 C24A C38A -35.59(5) . .
C68A Yb1 C24A C38A 24.8 . .
C37A Yb1 C24A C38A 36.1 . .
C32A Yb1 C24A C38A -44.1 . .
C64A Yb1 C24A C38A -11.34(13) . .
C34A Yb1 C24A C38A -59.47(9) . .
C67A Yb1 C24A C38A 47.35(8) . .
C41A Yb1 C24A C38A 72.99(6) . .
C56A Yb1 C24A C38A -48.66(14) . .
C75A Yb1 C24A C38A 71.56(8) . .
C69A Yb1 C24A C25A -135.36(12) . .
C33A Yb1 C24A C25A -163.81(9) . .
C68A Yb1 C24A C25A -103.41(9) . .
C37A Yb1 C24A C25A -92.14(6) . .
C32A Yb1 C24A C25A -172.31(6) . .
C38A Yb1 C24A C25A -128.22(5) . .
C64A Yb1 C24A C25A -139.56(18) . .
C34A Yb1 C24A C25A 172.31(11) . .
C67A Yb1 C24A C25A -80.87(10) . .
C41A Yb1 C24A C25A -55.2 . .
C56A Yb1 C24A C25A -176.88(18) . .
C75A Yb1 C24A C25A -56.66(7) . .
C69A Yb1 C24A C19A 106.63(11) . .
C33A Yb1 C24A C19A 78.19(9) . .
C68A Yb1 C24A C19A 138.58(9) . .
C37A Yb1 C24A C19A 149.86(6) . .
C32A Yb1 C24A C19A 69.69(6) . .
C38A Yb1 C24A C19A 113.78(5) . .
C64A Yb1 C24A C19A 102.44(18) . .
C34A Yb1 C24A C19A 54.31(11) . .
C67A Yb1 C24A C19A 161.13(10) . .
C41A Yb1 C24A C19A -173.2 . .
C56A Yb1 C24A C19A 65.12(17) . .
C75A Yb1 C24A C19A -174.66(7) . .
C23A C22A C25A C24A 2.6 . .
C17A C22A C25A C24A 154.2 . .
C23A C22A C25A C40A -154.5 . .
C17A C22A C25A C40A -2.9 . .
C38A C24A C25A C22A -151.5 . .
C19A C24A C25A C22A -11.4 . .
Yb1 C24A C25A C22A -99.61(9) . .
C38A C24A C25A C40A 4.0 . .
C19A C24A C25A C40A 144.2 . .
Yb1 C24A C25A C40A 55.95(9) . .
C21A C19A C26A C27A -10.6 . .
C24A C19A C26A C27A 134.0 . .
C21A C19A C26A C32A -154.4 . .
C24A C19A C26A C32A -9.9 . .
C21A C19A C26A Yb1 -96.11(8) . .
C24A C19A C26A Yb1 48.43(8) . .
C69A Yb1 C26A C27A 110.35(10) . .
C33A Yb1 C26A C27A 102.22(7) . .
C68A Yb1 C26A C27A 142.71(12) . .
C37A Yb1 C26A C27A 169.05(10) . .
C32A Yb1 C26A C27A 132.46(6) . .
C38A Yb1 C26A C27A 175.06(6) . .
C64A Yb1 C26A C27A 85.92(11) . .
C34A Yb1 C26A C27A 61.45(5) . .
C67A Yb1 C26A C27A 147.13(19) . .
C41A Yb1 C26A C27A -167.27(11) . .
C56A Yb1 C26A C27A 59.98(8) . .
C75A Yb1 C26A C27A -177.63(17) . .
C69A Yb1 C26A C19A -128.66(9) . .
C33A Yb1 C26A C19A -136.80(6) . .
C68A Yb1 C26A C19A -96.30(12) . .
C37A Yb1 C26A C19A -69.97(9) . .
C32A Yb1 C26A C19A -106.56(5) . .
C38A Yb1 C26A C19A -63.95(6) . .
C64A Yb1 C26A C19A -153.09(11) . .
C34A Yb1 C26A C19A -177.57(5) . .
C67A Yb1 C26A C19A -91.89(18) . .
C41A Yb1 C26A C19A -46.29(11) . .
C56A Yb1 C26A C19A -179.03(8) . .
C75A Yb1 C26A C19A -56.64(17) . .
C69A Yb1 C26A C32A -22.1 . .
C33A Yb1 C26A C32A -30.2 . .
C68A Yb1 C26A C32A 10.26(7) . .
C37A Yb1 C26A C32A 36.59(6) . .
C38A Yb1 C26A C32A 42.6 . .
C64A Yb1 C26A C32A -46.53(8) . .
C34A Yb1 C26A C32A -71.01(6) . .
C67A Yb1 C26A C32A 14.67(13) . .
C41A Yb1 C26A C32A 60.27(9) . .
C56A Yb1 C26A C32A -72.47(8) . .
C75A Yb1 C26A C32A 49.92(14) . .
C19A C26A C27A C28A 15.5 . .
C32A C26A C27A C28A 152.6 . .
Yb1 C26A C27A C28A 103.58(9) . .
C19A C26A C27A C35A -147.4 . .
C32A C26A C27A C35A -10.2 . .
Yb1 C26A C27A C35A -59.29(9) . .
C26A C27A C28A C20A -4.4 . .
C35A C27A C28A C20A 156.5 . .
C26A C27A C28A C29A -152.5 . .
C35A C27A C28A C29A 8.4 . .
C21A C20A C28A C27A -11.6 . .
C12A C20A C28A C27A -150.4 . .
C21A C20A C28A C29A 141.0 . .
C12A C20A C28A C29A 2.2 . .
C27A C28A C29A C30A 147.5 . .
C20A C28A C29A C30A -1.7 . .
C27A C28A C29A C31A -4.7 . .
C20A C28A C29A C31A -153.9 . .
C31A C29A C30A C14A 151.4 . .
C28A C29A C30A C14A 0.8 . .
C31A C29A C30A C44A 6.8 . .
C28A C29A C30A C44A -143.8 . .
C12A C14A C30A C29A -0.3 . .
C03A C14A C30A C29A -143.2 . .
C12A C14A C30A C44A 148.9 . .
C03A C14A C30A C44A 6.1 . .
C30A C29A C31A C42A -11.5 . .
C28A C29A C31A C42A 141.9 . .
C30A C29A C31A C36A -153.9 . .
C28A C29A C31A C36A -0.5 . .
C27A C26A C32A C33A 5.8 . .
C19A C26A C32A C33A 148.7 . .
Yb1 C26A C32A C33A 67.01(10) . .
C27A C26A C32A C38A -135.5 . .
C19A C26A C32A C38A 7.4 . .
Yb1 C26A C32A C38A -74.31(10) . .
C27A C26A C32A Yb1 -61.21(10) . .
C19A C26A C32A Yb1 81.73(10) . .
C69A Yb1 C32A C33A 28.5 . .
C68A Yb1 C32A C33A 66.10(7) . .
C37A Yb1 C32A C33A 99.09(8) . .
C38A Yb1 C32A C33A 127.84(6) . .
C64A Yb1 C32A C33A 9.7 . .
C34A Yb1 C32A C33A -36.3 . .
C67A Yb1 C32A C33A 66.93(10) . .
C41A Yb1 C32A C33A 114.60(11) . .
C56A Yb1 C32A C33A -21.1 . .
C75A Yb1 C32A C33A 95.03(13) . .
C69A Yb1 C32A C38A -99.35(7) . .
C33A Yb1 C32A C38A -127.84(6) . .
C68A Yb1 C32A C38A -61.74(6) . .
C37A Yb1 C32A C38A -28.8 . .
C64A Yb1 C32A C38A -118.19(10) . .
C34A Yb1 C32A C38A -164.16(7) . .
C67A Yb1 C32A C38A -60.91(10) . .
C41A Yb1 C32A C38A -13.23(6) . .
C56A Yb1 C32A C38A -148.95(10) . .
C75A Yb1 C32A C38A -32.81(10) . .
C69A Yb1 C32A C26A 153.45(6) . .
C33A Yb1 C32A C26A 125.0 . .
C68A Yb1 C32A C26A -168.94(7) . .
C37A Yb1 C32A C26A -135.95(6) . .
C38A Yb1 C32A C26A -107.2 . .
C64A Yb1 C32A C26A 134.61(8) . .
C34A Yb1 C32A C26A 88.6 . .
C67A Yb1 C32A C26A -168.11(11) . .
C41A Yb1 C32A C26A -120.43(9) . .
C56A Yb1 C32A C26A 103.85(7) . .
C75A Yb1 C32A C26A -140.01(12) . .
C38A C32A C33A C69A -0.8 . .
C26A C32A C33A C69A -138.2 . .
Yb1 C32A C33A C69A -60.32(10) . .
C38A C32A C33A C34A 136.3 . .
C26A C32A C33A C34A -1.1 . .
Yb1 C32A C33A C34A 76.81(10) . .
C38A C32A C33A Yb1 59.53(10) . .
C26A C32A C33A Yb1 -77.88(10) . .
C69A Yb1 C33A C32A -133.9 . .
C68A Yb1 C33A C32A -99.67(6) . .
C37A Yb1 C33A C32A -65.97(7) . .
C38A Yb1 C33A C32A -31.4 . .
C64A Yb1 C33A C32A -168.21(6) . .
C34A Yb1 C33A C32A 120.9 . .
C67A Yb1 C33A C32A -113.79(9) . .
C41A Yb1 C33A C32A -65.41(11) . .
C56A Yb1 C33A C32A 153.5 . .
C75A Yb1 C33A C32A -92.51(13) . .
C68A Yb1 C33A C69A 34.2 . .
C37A Yb1 C33A C69A 67.95(7) . .
C32A Yb1 C33A C69A 133.9 . .
C38A Yb1 C33A C69A 102.53(6) . .
C64A Yb1 C33A C69A -34.3 . .
C34A Yb1 C33A C69A -105.2 . .
C67A Yb1 C33A C69A 20.13(6) . .
C41A Yb1 C33A C69A 68.50(11) . .
C56A Yb1 C33A C69A -72.5 . .
C75A Yb1 C33A C69A 41.40(11) . .
C69A Yb1 C33A C34A 105.2 . .
C68A Yb1 C33A C34A 139.41(7) . .
C37A Yb1 C33A C34A 173.10(9) . .
C32A Yb1 C33A C34A -120.9 . .
C38A Yb1 C33A C34A -152.31(6) . .
C64A Yb1 C33A C34A 70.9 . .
C67A Yb1 C33A C34A 125.28(10) . .
C41A Yb1 C33A C34A 173.66(13) . .
C56A Yb1 C33A C34A 32.6 . .
C75A Yb1 C33A C34A 146.56(14) . .
C32A C33A C34A C35A 2.2 . .
C69A C33A C34A C35A 148.7 . .
Yb1 C33A C34A C35A 77.96(12) . .
C32A C33A C34A C56A -145.7 . .
C69A C33A C34A C56A 0.8 . .
Yb1 C33A C34A C56A -69.99(12) . .
C32A C33A C34A Yb1 -75.75(12) . .
C69A C33A C34A Yb1 70.76(12) . .
C69A Yb1 C34A C35A -162.14(6) . .
C33A Yb1 C34A C35A -119.60(5) . .
C68A Yb1 C34A C35A -153.52(10) . .
C37A Yb1 C34A C35A -125.99(13) . .
C32A Yb1 C34A C35A -88.94(6) . .
C38A Yb1 C34A C35A -97.37(10) . .
C64A Yb1 C34A C35A 157.9 . .
C67A Yb1 C34A C35A -177.03(12) . .
C41A Yb1 C34A C35A -127.8(2) . .
C56A Yb1 C34A C35A 123.6 . .
C75A Yb1 C34A C35A -164.8(2) . .
C69A Yb1 C34A C56A 74.31(6) . .
C33A Yb1 C34A C56A 116.85(6) . .
C68A Yb1 C34A C56A 82.93(11) . .
C37A Yb1 C34A C56A 110.46(14) . .
C32A Yb1 C34A C56A 147.51(7) . .
C38A Yb1 C34A C56A 139.08(11) . .
C64A Yb1 C34A C56A 34.4 . .
C67A Yb1 C34A C56A 59.42(12) . .
C41A Yb1 C34A C56A 108.7(2) . .
C75A Yb1 C34A C56A 71.6(2) . .
C69A Yb1 C34A C33A -42.5 . .
C68A Yb1 C34A C33A -33.92(6) . .
C37A Yb1 C34A C33A -6.40(8) . .
C32A Yb1 C34A C33A 30.7 . .
C38A Yb1 C34A C33A 22.23(5) . .
C64A Yb1 C34A C33A -82.50(6) . .
C67A Yb1 C34A C33A -57.43(10) . .
C41A Yb1 C34A C33A -8.19(17) . .
C56A Yb1 C34A C33A -116.85(6) . .
C75A Yb1 C34A C33A -45.22(17) . .
C56A C34A C35A C27A 135.3 . .
C33A C34A C35A C27A -7.9 . .
Yb1 C34A C35A C27A 53.03(9) . .
C56A C34A C35A C36A -7.6 . .
C33A C34A C35A C36A -150.8 . .
Yb1 C34A C35A C36A -89.90(9) . .
C56A C34A C35A Yb1 82.26(9) . .
C33A C34A C35A Yb1 -60.94(9) . .
C28A C27A C35A C34A -150.7 . .
C26A C27A C35A C34A 11.7 . .
C28A C27A C35A C36A -5.8 . .
C26A C27A C35A C36A 156.6 . .
C28A C27A C35A Yb1 -105.44(8) . .
C26A C27A C35A Yb1 56.90(8) . .
C69A Yb1 C35A C34A 14.38(5) . .
C33A Yb1 C35A C34A 38.1 . .
C68A Yb1 C35A C34A 28.18(11) . .
C37A Yb1 C35A C34A 60.92(14) . .
C32A Yb1 C35A C34A 72.68(7) . .
C38A Yb1 C35A C34A 81.19(10) . .
C64A Yb1 C35A C34A -17.5 . .
C67A Yb1 C35A C34A 3.83(15) . .
C41A Yb1 C35A C34A 77.2(3) . .
C56A Yb1 C35A C34A -32.4 . .
C75A Yb1 C35A C34A 29.0(4) . .
C69A Yb1 C35A C27A -123.42(10) . .
C33A Yb1 C35A C27A -99.68(8) . .
C68A Yb1 C35A C27A -109.61(15) . .
C37A Yb1 C35A C27A -76.87(16) . .
C32A Yb1 C35A C27A -65.11(7) . .
C38A Yb1 C35A C27A -56.60(10) . .
C64A Yb1 C35A C27A -155.30(8) . .
C34A Yb1 C35A C27A -137.79(5) . .
C67A Yb1 C35A C27A -134.0(2) . .
C41A Yb1 C35A C27A -60.6(3) . .
C56A Yb1 C35A C27A -170.23(5) . .
C75A Yb1 C35A C27A -108.8(4) . .
C69A Yb1 C35A C36A 127.93(8) . .
C33A Yb1 C35A C36A 151.66(6) . .
C68A Yb1 C35A C36A 141.73(13) . .
C37A Yb1 C35A C36A 174.47(14) . .
C32A Yb1 C35A C36A -173.77(5) . .
C38A Yb1 C35A C36A -165.26(8) . .
C64A Yb1 C35A C36A 96.04(7) . .
C34A Yb1 C35A C36A 113.5 . .
C67A Yb1 C35A C36A 117.38(19) . .
C41A Yb1 C35A C36A -169.3(2) . .
C56A Yb1 C35A C36A 81.1 . .
C75A Yb1 C35A C36A 142.6(4) . .
C42A C31A C36A C58A 1.5 . .
C29A C31A C36A C58A 149.0 . .
C42A C31A C36A C35A -145.2 . .
C29A C31A C36A C35A 2.3 . .
C34A C35A C36A C58A 3.1 . .
C27A C35A C36A C58A -144.7 . .
Yb1 C35A C36A C58A -60.63(9) . .
C34A C35A C36A C31A 148.5 . .
C27A C35A C36A C31A 0.7 . .
Yb1 C35A C36A C31A 84.79(9) . .
C69A Yb1 C37A C68A -31.4 . .
C33A Yb1 C37A C68A -68.64(7) . .
C32A Yb1 C37A C68A -99.75(7) . .
C38A Yb1 C37A C68A -128.7 . .
C64A Yb1 C37A C68A -15.74(6) . .
C34A Yb1 C37A C68A -64.76(12) . .
C67A Yb1 C37A C68A 36.7 . .
C41A Yb1 C37A C68A 112.5 . .
C56A Yb1 C37A C68A -36.56(12) . .
C75A Yb1 C37A C68A 74.8 . .
C69A Yb1 C37A C38A 97.28(7) . .
C33A Yb1 C37A C38A 60.08(7) . .
C68A Yb1 C37A C38A 128.7 . .
C32A Yb1 C37A C38A 29.0 . .
C64A Yb1 C37A C38A 112.99(10) . .
C34A Yb1 C37A C38A 63.96(12) . .
C67A Yb1 C37A C38A 165.43(6) . .
C41A Yb1 C37A C38A -118.8 . .
C56A Yb1 C37A C38A 92.16(14) . .
C75A Yb1 C37A C38A -156.4 . .
C69A Yb1 C37A C41A -143.91(7) . .
C33A Yb1 C37A C41A 178.89(8) . .
C68A Yb1 C37A C41A -112.5 . .
C32A Yb1 C37A C41A 147.79(6) . .
C38A Yb1 C37A C41A 118.8 . .
C64A Yb1 C37A C41A -128.20(9) . .
C34A Yb1 C37A C41A -177.23(13) . .
C67A Yb1 C37A C41A -75.8 . .
C56A Yb1 C37A C41A -149.02(14) . .
C75A Yb1 C37A C41A -37.6 . .
C25A C24A C38A C37A -4.5 . .
C19A C24A C38A C37A -147.4 . .
Yb1 C24A C38A C37A -69.82(10) . .
C25A C24A C38A C32A 138.7 . .
C19A C24A C38A C32A -4.2 . .
Yb1 C24A C38A C32A 73.39(10) . .
C25A C24A C38A Yb1 65.28(10) . .
C19A C24A C38A Yb1 -77.57(10) . .
C68A C37A C38A C24A 144.5 . .
C41A C37A C38A C24A 2.1 . .
Yb1 C37A C38A C24A 82.90(11) . .
C68A C37A C38A C32A 4.8 . .
C41A C37A C38A C32A -137.6 . .
Yb1 C37A C38A C32A -56.77(10) . .
C68A C37A C38A Yb1 61.58(11) . .
C41A C37A C38A Yb1 -80.79(11) . .
C33A C32A C38A C24A -145.8 . .
C26A C32A C38A C24A -2.1 . .
Yb1 C32A C38A C24A -88.49(11) . .
C33A C32A C38A C37A -1.6 . .
C26A C32A C38A C37A 142.0 . .
Yb1 C32A C38A C37A 55.63(11) . .
C33A C32A C38A Yb1 -57.27(11) . .
C26A C32A C38A Yb1 86.38(11) . .
C69A Yb1 C38A C24A 172.26(7) . .
C33A Yb1 C38A C24A 136.27(6) . .
C68A Yb1 C38A C24A -150.17(5) . .
C37A Yb1 C38A C24A -121.5 . .
C32A Yb1 C38A C24A 108.5 . .
C64A Yb1 C38A C24A 170.50(11) . .
C34A Yb1 C38A C24A 121.24(9) . .
C67A Yb1 C38A C24A -132.74(8) . .
C41A Yb1 C38A C24A -88.1 . .
C56A Yb1 C38A C24A 140.35(12) . .
C75A Yb1 C38A C24A -104.16(7) . .
C69A Yb1 C38A C37A -66.24(7) . .
C33A Yb1 C38A C37A -102.23(8) . .
C68A Yb1 C38A C37A -28.7 . .
C32A Yb1 C38A C37A -130.00(6) . .
C64A Yb1 C38A C37A -68.00(11) . .
C34A Yb1 C38A C37A -117.25(11) . .
C67A Yb1 C38A C37A -11.2 . .
C41A Yb1 C38A C37A 33.4 . .
C56A Yb1 C38A C37A -98.15(14) . .
C75A Yb1 C38A C37A 17.3 . .
C69A Yb1 C38A C32A 63.75(7) . .
C33A Yb1 C38A C32A 27.8 . .
C68A Yb1 C38A C32A 101.32(7) . .
C37A Yb1 C38A C32A 130.00(6) . .
C64A Yb1 C38A C32A 62.00(10) . .
C34A Yb1 C38A C32A 12.74(6) . .
C67A Yb1 C38A C32A 118.76(10) . .
C41A Yb1 C38A C32A 163.36(7) . .
C56A Yb1 C38A C32A 31.85(10) . .
C75A Yb1 C38A C32A 147.34(10) . .
C17A C18A C39A C72A -147.8 . .
C05A C18A C39A C72A 3.2 . .
C17A C18A C39A C40A -0.8 . .
C05A C18A C39A C40A 150.2 . .
C22A C25A C40A C41A 155.4 . .
C24A C25A C40A C41A -0.9 . .
C22A C25A C40A C39A 4.4 . .
C24A C25A C40A C39A -151.9 . .
C18A C39A C40A C41A -151.8 . .
C72A C39A C40A C41A -2.3 . .
C18A C39A C40A C25A -2.9 . .
C72A C39A C40A C25A 146.5 . .
C25A C40A C41A C37A -1.6 . .
C39A C40A C41A C37A 148.4 . .
C25A C40A C41A C75A -143.2 . .
C39A C40A C41A C75A 6.8 . .
C25A C40A C41A Yb1 -59.66(9) . .
C39A C40A C41A Yb1 90.35(9) . .
C68A C37A C41A C40A -145.1 . .
C38A C37A C41A C40A 1.1 . .
Yb1 C37A C41A C40A -73.34(12) . .
C68A C37A C41A C75A 2.4 . .
C38A C37A C41A C75A 148.6 . .
Yb1 C37A C41A C75A 74.11(12) . .
C68A C37A C41A Yb1 -71.71(12) . .
C38A C37A C41A Yb1 74.47(12) . .
C69A Yb1 C41A C40A 158.74(10) . .
C33A Yb1 C41A C40A 127.46(13) . .
C68A Yb1 C41A C40A 166.70(6) . .
C37A Yb1 C41A C40A 128.5 . .
C32A Yb1 C41A C40A 101.52(10) . .
C38A Yb1 C41A C40A 92.66(6) . .
C64A Yb1 C41A C40A -177.69(12) . .
C34A Yb1 C41A C40A 132.0(2) . .
C67A Yb1 C41A C40A -153.5 . .
C56A Yb1 C41A C40A 170.1(2) . .
C75A Yb1 C41A C40A -122.3 . .
C69A Yb1 C41A C37A 30.26(6) . .
C33A Yb1 C41A C37A -1.02(8) . .
C68A Yb1 C41A C37A 38.2 . .
C32A Yb1 C41A C37A -26.97(5) . .
C38A Yb1 C41A C37A -35.8 . .
C64A Yb1 C41A C37A 53.83(10) . .
C34A Yb1 C41A C37A 3.55(17) . .
C67A Yb1 C41A C37A 78.05(6) . .
C56A Yb1 C41A C37A 41.67(17) . .
C75A Yb1 C41A C37A 109.26(6) . .
C69A Yb1 C41A C75A -79.00(10) . .
C33A Yb1 C41A C75A -110.28(13) . .
C68A Yb1 C41A C75A -71.04(6) . .
C37A Yb1 C41A C75A -109.26(6) . .
C32A Yb1 C41A C75A -136.23(11) . .
C38A Yb1 C41A C75A -145.09(7) . .
C64A Yb1 C41A C75A -55.43(12) . .
C34A Yb1 C41A C75A -105.7(2) . .
C67A Yb1 C41A C75A -31.2 . .
C56A Yb1 C41A C75A -67.6(2) . .
C36A C31A C42A C53A -2.3 . .
C29A C31A C42A C53A -149.0 . .
C36A C31A C42A C43A 150.9 . .
C29A C31A C42A C43A 4.2 . .
C31A C42A C43A C48A -146.6 . .
C53A C42A C43A C48A 4.2 . .
C31A C42A C43A C44A 7.3 . .
C53A C42A C43A C44A 158.1 . .
C48A C43A C44A C45A 0.3 . .
C42A C43A C44A C45A -151.1 . .
C48A C43A C44A C30A 139.9 . .
C42A C43A C44A C30A -11.5 . .
C29A C30A C44A C45A 149.1 . .
C14A C30A C44A C45A -2.2 . .
C29A C30A C44A C43A 4.8 . .
C14A C30A C44A C43A -146.5 . .
C43A C44A C45A C46A 0.7 . .
C30A C44A C45A C46A -142.7 . .
C43A C44A C45A C03A 141.1 . .
C30A C44A C45A C03A -2.3 . .
C01A C03A C45A C44A -139.7 . .
C14A C03A C45A C44A 5.8 . .
C01A C03A C45A C46A 3.3 . .
C14A C03A C45A C46A 148.7 . .
C44A C45A C46A C49A -2.9 . .
C03A C45A C46A C49A -141.8 . .
C44A C45A C46A C04A 132.7 . .
C03A C45A C46A C04A -6.1 . .
C02A C04A C46A C49A 141.9 . .
C10A C04A C46A C49A -2.9 . .
C02A C04A C46A C45A 1.8 . .
C10A C04A C46A C45A -143.0 . .
C44A C43A C48A C47A -149.2 . .
C42A C43A C48A C47A 2.5 . .
C44A C43A C48A C49A 0.9 . .
C42A C43A C48A C49A 152.6 . .
C50A C47A C48A C43A 150.3 . .
C55A C47A C48A C43A -6.7 . .
C50A C47A C48A C49A 0.7 . .
C55A C47A C48A C49A -156.3 . .
C45A C46A C49A C52A 148.1 . .
C04A C46A C49A C52A 7.0 . .
C45A C46A C49A C48A 4.2 . .
C04A C46A C49A C48A -136.8 . .
C43A C48A C49A C46A -3.2 . .
C47A C48A C49A C46A 149.7 . .
C43A C48A C49A C52A -143.2 . .
C47A C48A C49A C52A 9.6 . .
C48A C47A C50A C62A -149.3 . .
C55A C47A C50A C62A 8.2 . .
C48A C47A C50A C51A -13.0 . .
C55A C47A C50A C51A 144.4 . .
C76A C11A C51A C52A -156.8 . .
C09A C11A C51A C52A -8.1 . .
C76A C11A C51A C50A -13.9 . .
C09A C11A C51A C50A 134.8 . .
C47A C50A C51A C52A 14.1 . .
C62A C50A C51A C52A 158.8 . .
C47A C50A C51A C11A -132.3 . .
C62A C50A C51A C11A 12.4 . .
C11A C51A C52A C49A 138.6 . .
C50A C51A C52A C49A -3.6 . .
C11A C51A C52A C10A -3.9 . .
C50A C51A C52A C10A -146.1 . .
C46A C49A C52A C51A -153.0 . .
C48A C49A C52A C51A -8.2 . .
C46A C49A C52A C10A -8.8 . .
C48A C49A C52A C10A 136.0 . .
C04A C10A C52A C51A 154.6 . .
C08A C10A C52A C51A 18.3 . .
C04A C10A C52A C49A 6.8 . .
C08A C10A C52A C49A -129.6 . .
C31A C42A C53A C55A 146.4 . .
C43A C42A C53A C55A -6.7 . .
C31A C42A C53A C58A 2.3 . .
C43A C42A C53A C58A -150.8 . .
C42A C53A C55A C54A -149.4 . .
C58A C53A C55A C54A -8.5 . .
C42A C53A C55A C47A 2.3 . .
C58A C53A C55A C47A 143.2 . .
C59A C54A C55A C53A 10.8 . .
C61A C54A C55A C53A 151.8 . .
C59A C54A C55A C47A -140.7 . .
C61A C54A C55A C47A 0.3 . .
C50A C47A C55A C53A -154.5 . .
C48A C47A C55A C53A 4.3 . .
C50A C47A C55A C54A -3.7 . .
C48A C47A C55A C54A 155.0 . .
C35A C34A C56A C57A 6.6 . .
C33A C34A C56A C57A 152.1 . .
Yb1 C34A C56A C57A 94.28(9) . .
C35A C34A C56A C64A -144.3 . .
C33A C34A C56A C64A 1.2 . .
Yb1 C34A C56A C64A -56.64(9) . .
C35A C34A C56A Yb1 -87.68(9) . .
C33A C34A C56A Yb1 57.87(9) . .
C69A Yb1 C56A C57A 158.7 . .
C33A Yb1 C56A C57A -157.9 . .
C68A Yb1 C56A C57A 146.52(8) . .
C37A Yb1 C56A C57A 164.32(12) . .
C32A Yb1 C56A C57A -145.33(7) . .
C38A Yb1 C56A C57A -162.06(11) . .
C64A Yb1 C56A C57A 120.2 . .
C34A Yb1 C56A C57A -119.2 . .
C67A Yb1 C56A C57A 117.10(8) . .
C41A Yb1 C56A C57A 143.87(19) . .
C75A Yb1 C56A C57A 114.48(13) . .
C69A Yb1 C56A C34A -82.16(7) . .
C33A Yb1 C56A C34A -38.7 . .
C68A Yb1 C56A C34A -94.31(10) . .
C37A Yb1 C56A C34A -76.51(14) . .
C32A Yb1 C56A C34A -26.16(6) . .
C38A Yb1 C56A C34A -42.89(12) . .
C64A Yb1 C56A C34A -120.66(6) . .
C67A Yb1 C56A C34A -123.73(11) . .
C41A Yb1 C56A C34A -97.0(2) . .
C75A Yb1 C56A C34A -126.35(15) . .
C69A Yb1 C56A C64A 38.5 . .
C33A Yb1 C56A C64A 81.95(7) . .
C68A Yb1 C56A C64A 26.35(7) . .
C37A Yb1 C56A C64A 44.15(12) . .
C32A Yb1 C56A C64A 94.50(9) . .
C38A Yb1 C56A C64A 77.77(13) . .
C34A Yb1 C56A C64A 120.66(6) . .
C67A Yb1 C56A C64A -3.07(5) . .
C41A Yb1 C56A C64A 23.70(18) . .
C75A Yb1 C56A C64A -5.69(10) . .
C34A C56A C57A C58A -0.5 . .
C64A C56A C57A C58A 146.0 . .
Yb1 C56A C57A C58A 73.60(10) . .
C34A C56A C57A C59A -145.4 . .
C64A C56A C57A C59A 1.1 . .
Yb1 C56A C57A C59A -71.27(10) . .
C31A C36A C58A C57A -148.7 . .
C35A C36A C58A C57A 2.3 . .
C31A C36A C58A C53A -0.1 . .
C35A C36A C58A C53A 150.8 . .
C56A C57A C58A C36A -3.8 . .
C59A C57A C58A C36A 148.3 . .
C56A C57A C58A C53A -144.1 . .
C59A C57A C58A C53A 8.0 . .
C55A C53A C58A C36A -147.5 . .
C42A C53A C58A C36A -1.2 . .
C55A C53A C58A C57A -1.2 . .
C42A C53A C58A C57A 145.1 . .
C55A C54A C59A C66A 141.5 . .
C61A C54A C59A C66A -3.5 . .
C55A C54A C59A C57A -2.5 . .
C61A C54A C59A C57A -147.5 . .
C56A C57A C59A C54A 142.9 . .
C58A C57A C59A C54A -6.6 . .
C56A C57A C59A C66A -2.6 . .
C58A C57A C59A C66A -152.1 . .
C66A C60A C61A C62A -144.3 . .
C63A C60A C61A C62A -0.8 . .
C66A C60A C61A C54A -0.5 . .
C63A C60A C61A C54A 143.1 . .
C59A C54A C61A C62A 147.1 . .
C55A C54A C61A C62A -0.9 . .
C59A C54A C61A C60A 2.5 . .
C55A C54A C61A C60A -145.5 . .
C60A C61A C62A C76A 2.0 . .
C54A C61A C62A C76A -135.5 . .
C60A C61A C62A C50A 142.3 . .
C54A C61A C62A C50A 4.8 . .
C47A C50A C62A C61A -9.0 . .
C51A C50A C62A C61A -151.7 . .
C47A C50A C62A C76A 136.8 . .
C51A C50A C62A C76A -5.9 . .
C66A C60A C63A C77A 139.1 . .
C61A C60A C63A C77A 0.9 . .
C66A C60A C63A C70A -3.8 . .
C61A C60A C63A C70A -142.1 . .
C57A C56A C64A C65A -2.8 . .
C34A C56A C64A C65A 147.7 . .
Yb1 C56A C64A C65A 90.17(10) . .
C57A C56A C64A C69A -153.3 . .
C34A C56A C64A C69A -2.8 . .
Yb1 C56A C64A C69A -60.35(9) . .
C57A C56A C64A Yb1 -92.99(9) . .
C34A C56A C64A Yb1 57.56(9) . .
C69A Yb1 C64A C65A 131.9 . .
C33A Yb1 C64A C65A 169.17(5) . .
C68A Yb1 C64A C65A 95.89(6) . .
C37A Yb1 C64A C65A 105.46(10) . .
C32A Yb1 C64A C65A 163.51(8) . .
C38A Yb1 C64A C65A 135.07(11) . .
C34A Yb1 C64A C65A -148.2 . .
C67A Yb1 C64A C65A 60.31(5) . .
C41A Yb1 C64A C65A 81.62(12) . .
C56A Yb1 C64A C65A -116.1 . .
C75A Yb1 C64A C65A 58.86(8) . .
C33A Yb1 C64A C69A 37.2 . .
C68A Yb1 C64A C69A -36.0 . .
C37A Yb1 C64A C69A -26.47(6) . .
C32A Yb1 C64A C69A 31.58(5) . .
C38A Yb1 C64A C69A 3.14(7) . .
C34A Yb1 C64A C69A 79.86(6) . .
C67A Yb1 C64A C69A -71.62(5) . .
C41A Yb1 C64A C69A -50.31(9) . .
C56A Yb1 C64A C69A 111.96(6) . .
C75A Yb1 C64A C69A -73.08(8) . .
C69A Yb1 C64A C56A -111.96(6) . .
C33A Yb1 C64A C56A -74.73(6) . .
C68A Yb1 C64A C56A -148.00(7) . .
C37A Yb1 C64A C56A -138.43(11) . .
C32A Yb1 C64A C56A -80.38(9) . .
C38A Yb1 C64A C56A -108.82(12) . .
C34A Yb1 C64A C56A -32.1 . .
C67A Yb1 C64A C56A 176.42(6) . .
C41A Yb1 C64A C56A -162.27(13) . .
C75A Yb1 C64A C56A 174.96(9) . .
C69A C64A C65A C66A 148.7 . .
C56A C64A C65A C66A 6.3 . .
Yb1 C64A C65A C66A 88.96(9) . .
C69A C64A C65A C71A 2.9 . .
C56A C64A C65A C71A -139.6 . .
Yb1 C64A C65A C71A -56.85(9) . .
C69A C64A C65A Yb1 59.72(9) . .
C56A C64A C65A Yb1 -82.71(9) . .
C69A Yb1 C65A C64A -29.3 . .
C33A Yb1 C65A C64A -8.9 . .
C68A Yb1 C65A C64A -68.91(7) . .
C37A Yb1 C65A C64A -74.15(10) . .
C32A Yb1 C65A C64A -17.15(8) . .
C38A Yb1 C65A C64A -50.85(12) . .
C34A Yb1 C65A C64A 25.2 . .
C67A Yb1 C65A C64A -101.94(7) . .
C41A Yb1 C65A C64A -103.60(11) . .
C56A Yb1 C65A C64A 38.4 . .
C75A Yb1 C65A C64A -117.50(9) . .
C69A Yb1 C65A C66A -148.4 . .
C33A Yb1 C65A C66A -128.03(8) . .
C68A Yb1 C65A C66A 172.00(5) . .
C37A Yb1 C65A C66A 166.76(8) . .
C32A Yb1 C65A C66A -136.24(11) . .
C38A Yb1 C65A C66A -169.94(13) . .
C64A Yb1 C65A C66A -119.1 . .
C34A Yb1 C65A C66A -93.89(7) . .
C67A Yb1 C65A C66A 139.0 . .
C41A Yb1 C65A C66A 137.32(8) . .
C56A Yb1 C65A C66A -80.7 . .
C75A Yb1 C65A C66A 123.41(5) . .
C69A Yb1 C65A C71A 99.45(7) . .
C33A Yb1 C65A C71A 119.84(10) . .
C68A Yb1 C65A C71A 59.86(7) . .
C37A Yb1 C65A C71A 54.63(10) . .
C32A Yb1 C65A C71A 111.62(13) . .
C38A Yb1 C65A C71A 77.92(15) . .
C64A Yb1 C65A C71A 128.78(6) . .
C34A Yb1 C65A C71A 153.97(8) . .
C67A Yb1 C65A C71A 26.8 . .
C41A Yb1 C65A C71A 25.18(8) . .
C56A Yb1 C65A C71A 167.16(6) . .
C75A Yb1 C65A C71A 11.3 . .
C63A C60A C66A C59A -141.1 . .
C61A C60A C66A C59A -1.4 . .
C63A C60A C66A C65A 6.2 . .
C61A C60A C66A C65A 146.0 . .
C54A C59A C66A C60A 3.3 . .
C57A C59A C66A C60A 154.1 . .
C54A C59A C66A C65A -145.0 . .
C57A C59A C66A C65A 5.8 . .
C64A C65A C66A C60A -151.0 . .
C71A C65A C66A C60A -5.0 . .
Yb1 C65A C66A C60A -87.16(9) . .
C64A C65A C66A C59A -8.4 . .
C71A C65A C66A C59A 137.6 . .
Yb1 C65A C66A C59A 55.48(9) . .
C69A Yb1 C67A C68A 38.2 . .
C33A Yb1 C67A C68A 24.66(6) . .
C37A Yb1 C67A C68A -37.5 . .
C32A Yb1 C67A C68A -1.53(7) . .
C38A Yb1 C67A C68A -29.7 . .
C64A Yb1 C67A C68A 75.22(6) . .
C34A Yb1 C67A C68A 52.68(10) . .
C41A Yb1 C67A C68A -77.10(6) . .
C56A Yb1 C67A C68A 77.04(9) . .
C75A Yb1 C67A C68A -107.8 . .
C69A Yb1 C67A C71A -95.26(6) . .
C33A Yb1 C67A C71A -108.81(10) . .
C68A Yb1 C67A C71A -133.5 . .
C37A Yb1 C67A C71A -170.99(5) . .
C32A Yb1 C67A C71A -135.01(12) . .
C38A Yb1 C67A C71A -163.23(8) . .
C64A Yb1 C67A C71A -58.26(5) . .
C34A Yb1 C67A C71A -80.80(12) . .
C41A Yb1 C67A C71A 149.4 . .
C56A Yb1 C67A C71A -56.44(9) . .
C75A Yb1 C67A C71A 118.7 . .
C69A Yb1 C67A C75A 146.06(7) . .
C33A Yb1 C67A C75A 132.50(11) . .
C68A Yb1 C67A C75A 107.8 . .
C37A Yb1 C67A C75A 70.33(5) . .
C32A Yb1 C67A C75A 106.31(12) . .
C38A Yb1 C67A C75A 78.09(9) . .
C64A Yb1 C67A C75A -176.94(6) . .
C34A Yb1 C67A C75A 160.52(13) . .
C41A Yb1 C67A C75A 30.7 . .
C56A Yb1 C67A C75A -175.12(9) . .
C38A C37A C68A C67A -142.9 . .
C41A C37A C68A C67A 1.7 . .
Yb1 C37A C68A C67A -79.54(11) . .
C38A C37A C68A C69A -5.3 . .
C41A C37A C68A C69A 139.3 . .
Yb1 C37A C68A C69A 58.02(11) . .
C38A C37A C68A Yb1 -63.32(11) . .
C41A C37A C68A Yb1 81.25(11) . .
C71A C67A C68A C37A 141.8 . .
C75A C67A C68A C37A -5.0 . .
Yb1 C67A C68A C37A 72.74(11) . .
C71A C67A C68A C69A 2.0 . .
C75A C67A C68A C69A -144.8 . .
Yb1 C67A C68A C69A -67.09(11) . .
C71A C67A C68A Yb1 69.10(11) . .
C75A C67A C68A Yb1 -77.73(11) . .
C69A Yb1 C68A C37A 128.71(6) . .
C33A Yb1 C68A C37A 95.40(8) . .
C32A Yb1 C68A C37A 64.65(7) . .
C38A Yb1 C68A C37A 30.0 . .
C64A Yb1 C68A C37A 161.02(7) . .
C34A Yb1 C68A C37A 116.66(11) . .
C67A Yb1 C68A C37A -113.7 . .
C41A Yb1 C68A C37A -37.3 . .
C56A Yb1 C68A C37A 145.27(10) . .
C75A Yb1 C68A C37A -75.0 . .
C69A Yb1 C68A C67A -117.6 . .
C33A Yb1 C68A C67A -150.90(7) . .
C37A Yb1 C68A C67A 113.7 . .
C32A Yb1 C68A C67A 178.35(7) . .
C38A Yb1 C68A C67A 143.71(6) . .
C64A Yb1 C68A C67A -85.3 . .
C34A Yb1 C68A C67A -129.64(10) . .
C41A Yb1 C68A C67A 76.4 . .
C56A Yb1 C68A C67A -101.03(9) . .
C75A Yb1 C68A C67A 38.7 . .
C33A Yb1 C68A C69A -33.3 . .
C37A Yb1 C68A C69A -128.71(6) . .
C32A Yb1 C68A C69A -64.06(6) . .
C38A Yb1 C68A C69A -98.71(7) . .
C64A Yb1 C68A C69A 32.3 . .
C34A Yb1 C68A C69A -12.05(6) . .
C67A Yb1 C68A C69A 117.6 . .
C41A Yb1 C68A C69A -166.00(7) . .
C56A Yb1 C68A C69A 16.6 . .
C75A Yb1 C68A C69A 156.24(6) . .
C65A C64A C69A C33A -141.9 . .
C56A C64A C69A C33A 3.5 . .
Yb1 C64A C69A C33A -69.03(11) . .
C65A C64A C69A C68A -3.8 . .
C56A C64A C69A C68A 141.6 . .
Yb1 C64A C69A C68A 69.11(11) . .
C65A C64A C69A Yb1 -72.87(11) . .
C56A C64A C69A Yb1 72.54(11) . .
C32A C33A C69A C64A 139.8 . .
C34A C33A C69A C64A -2.7 . .
Yb1 C33A C69A C64A 75.91(11) . .
C32A C33A C69A C68A 0.3 . .
C34A C33A C69A C68A -142.2 . .
Yb1 C33A C69A C68A -63.57(11) . .
C32A C33A C69A Yb1 63.89(11) . .
C34A C33A C69A Yb1 -78.60(11) . .
C37A C68A C69A C64A -135.3 . .
C67A C68A C69A C64A 1.2 . .
Yb1 C68A C69A C64A -75.05(12) . .
C37A C68A C69A C33A 2.8 . .
C67A C68A C69A C33A 139.3 . .
Yb1 C68A C69A C33A 63.06(12) . .
C37A C68A C69A Yb1 -60.29(12) . .
C67A C68A C69A Yb1 76.21(12) . .
C33A Yb1 C69A C64A -117.4 . .
C68A Yb1 C69A C64A 120.6 . .
C37A Yb1 C69A C64A 148.48(7) . .
C32A Yb1 C69A C64A -141.67(6) . .
C38A Yb1 C69A C64A -176.63(7) . .
C34A Yb1 C69A C64A -74.7 . .
C67A Yb1 C69A C64A 87.6 . .
C41A Yb1 C69A C64A 131.26(9) . .
C56A Yb1 C69A C64A -37.8 . .
C75A Yb1 C69A C64A 103.27(7) . .
C68A Yb1 C69A C33A -122.06(6) . .
C37A Yb1 C69A C33A -94.16(7) . .
C32A Yb1 C69A C33A -24.3 . .
C38A Yb1 C69A C33A -59.27(6) . .
C64A Yb1 C69A C33A 117.4 . .
C34A Yb1 C69A C33A 42.7 . .
C67A Yb1 C69A C33A -155.07(7) . .
C41A Yb1 C69A C33A -111.37(10) . .
C56A Yb1 C69A C33A 79.5 . .
C75A Yb1 C69A C33A -139.37(10) . .
C33A Yb1 C69A C68A 122.06(6) . .
C37A Yb1 C69A C68A 27.9 . .
C32A Yb1 C69A C68A 97.75(6) . .
C38A Yb1 C69A C68A 62.79(5) . .
C64A Yb1 C69A C68A -120.6 . .
C34A Yb1 C69A C68A 164.74(7) . .
C67A Yb1 C69A C68A -33.0 . .
C41A Yb1 C69A C68A 10.69(5) . .
C56A Yb1 C69A C68A -158.42(6) . .
C75A Yb1 C69A C68A -17.3 . .
C77A C63A C70A C71A -145.3 . .
C60A C63A C70A C71A 0.5 . .
C77A C63A C70A C73A -0.4 . .
C60A C63A C70A C73A 145.3 . .
C73A C70A C71A C67A 10.1 . .
C63A C70A C71A C67A 148.9 . .
C73A C70A C71A C65A -138.6 . .
C63A C70A C71A C65A 0.3 . .
C73A C70A C71A Yb1 -56.86(8) . .
C63A C70A C71A Yb1 81.97(9) . .
C68A C67A C71A C70A -152.5 . .
C75A C67A C71A C70A -9.8 . .
Yb1 C67A C71A C70A -95.33(9) . .
C68A C67A C71A C65A -2.8 . .
C75A C67A C71A C65A 139.9 . .
Yb1 C67A C71A C65A 54.36(9) . .
C68A C67A C71A Yb1 -57.18(9) . .
C75A C67A C71A Yb1 85.54(9) . .
C64A C65A C71A C70A 150.2 . .
C66A C65A C71A C70A 1.7 . .
Yb1 C65A C71A C70A 101.93(8) . .
C64A C65A C71A C67A 0.4 . .
C66A C65A C71A C67A -148.2 . .
Yb1 C65A C71A C67A -47.94(8) . .
C64A C65A C71A Yb1 48.31(8) . .
C66A C65A C71A Yb1 -100.24(8) . .
C69A Yb1 C71A C70A -177.9 . .
C33A Yb1 C71A C70A -174.61(8) . .
C68A Yb1 C71A C70A 141.7 . .
C37A Yb1 C71A C70A 121.24(7) . .
C32A Yb1 C71A C70A 165.08(12) . .
C38A Yb1 C71A C70A 131.50(11) . .
C64A Yb1 C71A C70A -142.6 . .
C34A Yb1 C71A C70A -140.92(8) . .
C67A Yb1 C71A C70A 114.1 . .
C41A Yb1 C71A C70A 90.37(7) . .
C56A Yb1 C71A C70A -125.39(6) . .
C75A Yb1 C71A C70A 79.3 . .
C69A Yb1 C71A C67A 67.98(7) . .
C33A Yb1 C71A C67A 71.24(10) . .
C68A Yb1 C71A C67A 27.5 . .
C37A Yb1 C71A C67A 7.1 . .
C32A Yb1 C71A C67A 50.93(12) . .
C38A Yb1 C71A C67A 17.35(9) . .
C64A Yb1 C71A C67A 103.21(7) . .
C34A Yb1 C71A C67A 104.93(12) . .
C41A Yb1 C71A C67A -23.8 . .
C56A Yb1 C71A C67A 120.46(9) . .
C75A Yb1 C71A C67A -34.9 . .
C69A Yb1 C71A C65A -62.22(7) . .
C33A Yb1 C71A C65A -58.95(10) . .
C68A Yb1 C71A C65A -102.67(7) . .
C37A Yb1 C71A C65A -123.11(10) . .
C32A Yb1 C71A C65A -79.26(15) . .
C38A Yb1 C71A C65A -112.84(14) . .
C64A Yb1 C71A C65A -27.0 . .
C34A Yb1 C71A C65A -25.26(8) . .
C67A Yb1 C71A C65A -130.19(6) . .
C41A Yb1 C71A C65A -153.97(8) . .
C56A Yb1 C71A C65A -9.7 . .
C75A Yb1 C71A C65A -165.05(6) . .
C18A C39A C72A C80A -2.1 . .
C40A C39A C72A C80A -149.5 . .
C18A C39A C72A C74A 143.5 . .
C40A C39A C72A C74A -3.9 . .
C71A C70A C73A C78A 144.1 . .
C63A C70A C73A C78A -1.2 . .
C71A C70A C73A C74A -4.0 . .
C63A C70A C73A C74A -149.2 . .
C78A C73A C74A C75A -146.0 . .
C70A C73A C74A C75A -2.4 . .
C78A C73A C74A C72A 3.6 . .
C70A C73A C74A C72A 147.1 . .
C80A C72A C74A C75A 144.7 . .
C39A C72A C74A C75A 5.8 . .
C80A C72A C74A C73A -6.1 . .
C39A C72A C74A C73A -144.9 . .
C73A C74A C75A C41A 147.1 . .
C72A C74A C75A C41A -1.4 . .
C73A C74A C75A C67A 2.4 . .
C72A C74A C75A C67A -146.1 . .
C73A C74A C75A Yb1 72.93(10) . .
C72A C74A C75A Yb1 -75.60(10) . .
C40A C41A C75A C74A -4.9 . .
C37A C41A C75A C74A -153.6 . .
Yb1 C41A C75A C74A -94.53(9) . .
C40A C41A C75A C67A 143.2 . .
C37A C41A C75A C67A -5.5 . .
Yb1 C41A C75A C67A 53.55(9) . .
C40A C41A C75A Yb1 89.64(9) . .
C37A C41A C75A Yb1 -59.05(9) . .
C68A C67A C75A C74A 154.7 . .
C71A C67A C75A C74A 3.7 . .
Yb1 C67A C75A C74A 92.87(9) . .
C68A C67A C75A C41A 6.5 . .
C71A C67A C75A C41A -144.6 . .
Yb1 C67A C75A C41A -55.36(9) . .
C68A C67A C75A Yb1 61.83(9) . .
C71A C67A C75A Yb1 -89.20(9) . .
C69A Yb1 C75A C74A -145.12(8) . .
C33A Yb1 C75A C74A -167.05(12) . .
C68A Yb1 C75A C74A -158.6 . .
C37A Yb1 C75A C74A 158.7 . .
C32A Yb1 C75A C74A 163.41(11) . .
C38A Yb1 C75A C74A 146.09(7) . .
C64A Yb1 C75A C74A -114.92(8) . .
C34A Yb1 C75A C74A -142.96(19) . .
C67A Yb1 C75A C74A -117.5 . .
C41A Yb1 C75A C74A 118.2 . .
C56A Yb1 C75A C74A -112.02(13) . .
C69A Yb1 C75A C41A 96.67(10) . .
C33A Yb1 C75A C41A 74.74(14) . .
C68A Yb1 C75A C41A 83.19(7) . .
C37A Yb1 C75A C41A 40.5 . .
C32A Yb1 C75A C41A 45.20(11) . .
C38A Yb1 C75A C41A 27.88(6) . .
C64A Yb1 C75A C41A 126.87(11) . .
C34A Yb1 C75A C41A 98.8(2) . .
C67A Yb1 C75A C41A 124.24(6) . .
C56A Yb1 C75A C41A 129.76(16) . .
C69A Yb1 C75A C67A -27.57(7) . .
C33A Yb1 C75A C67A -49.50(12) . .
C68A Yb1 C75A C67A -41.1 . .
C37A Yb1 C75A C67A -83.77(7) . .
C32A Yb1 C75A C67A -79.04(13) . .
C38A Yb1 C75A C67A -96.37(9) . .
C64A Yb1 C75A C67A 2.63(5) . .
C34A Yb1 C75A C67A -25.42(18) . .
C41A Yb1 C75A C67A -124.24(6) . .
C56A Yb1 C75A C67A 5.52(10) . .
C09A C11A C76A C77A 8.5 . .
C51A C11A C76A C77A 152.9 . .
C09A C11A C76A C62A -134.3 . .
C51A C11A C76A C62A 10.0 . .
C61A C62A C76A C11A 141.4 . .
C50A C62A C76A C11A -2.8 . .
C61A C62A C76A C77A -3.1 . .
C50A C62A C76A C77A -147.3 . .
C60A C63A C77A C76A -2.3 . .
C70A C63A C77A C76A 142.1 . .
C60A C63A C77A C78A -142.7 . .
C70A C63A C77A C78A 1.7 . .
C11A C76A C77A C63A -139.7 . .
C62A C76A C77A C63A 3.3 . .
C11A C76A C77A C78A -3.9 . .
C62A C76A C77A C78A 139.1 . .
C74A C73A C78A C79A 5.0 . .
C70A C73A C78A C79A -140.8 . .
C74A C73A C78A C77A 148.1 . .
C70A C73A C78A C77A 2.2 . .
C63A C77A C78A C73A -2.4 . .
C76A C77A C78A C73A -145.7 . .
C63A C77A C78A C79A 142.1 . .
C76A C77A C78A C79A -1.3 . .
C73A C78A C79A C09A 142.2 . .
C77A C78A C79A C09A 2.9 . .
C73A C78A C79A C80A -10.7 . .
C77A C78A C79A C80A -150.0 . .
C08A C09A C79A C78A -152.4 . .
C11A C09A C79A C78A 0.5 . .
C08A C09A C79A C80A -0.4 . .
C11A C09A C79A C80A 152.5 . .
C39A C72A C80A C79A 145.6 . .
C74A C72A C80A C79A 0.0 . .
C39A C72A C80A C05A -0.5 . .
C74A C72A C80A C05A -146.1 . .
C78A C79A C80A C72A 8.3 . .
C09A C79A C80A C72A -146.0 . .
C78A C79A C80A C05A 154.2 . .
C09A C79A C80A C05A -0.1 . .
C07A C05A C80A C72A 146.7 . .
C18A C05A C80A C72A 2.0 . .
C07A C05A C80A C79A -2.0 . .
C18A C05A C80A C79A -146.7 . .
C03B C01B C02B C04B -3.4 . .
C15B C01B C02B C04B -146.4(18) . .
C03B C01B C02B C06B 138.6 . .
C15B C01B C02B C06B -4.4(18) . .
C02B C01B C03B C45B -12(2) . .
C15B C01B C03B C45B 126(2) . .
C02B C01B C03B C14B -132.4(19) . .
C15B C01B C03B C14B 5.2(12) . .
C01B C02B C04B C46B 15(2) . .
C06B C02B C04B C46B -122(2) . .
C01B C02B C04B C10B 137.9(18) . .
C06B C02B C04B C10B 0.3(18) . .
C04B C02B C06B C16B 149.7(19) . .
C01B C02B C06B C16B 7.9(19) . .
C04B C02B C06B C07B -3.1(19) . .
C01B C02B C06B C07B -144.9(19) . .
C16B C06B C07B C08B -140.4(18) . .
C02B C06B C07B C08B 8(3) . .
C16B C06B C07B C05B 7(4) . .
C02B C06B C07B C05B 155.5(14) . .
C18B C05B C07B C08B 152(3) . .
C80B C05B C07B C08B -3(3) . .
C18B C05B C07B C06B 2(5) . .
C80B C05B C07B C06B -153(2) . .
C06B C07B C08B C09B 154.2(17) . .
C05B C07B C08B C09B 7(2) . .
C06B C07B C08B C10B -9.4(17) . .
C05B C07B C08B C10B -157(2) . .
C07B C08B C09B C79B -9(3) . .
C10B C08B C09B C79B 155(3) . .
C07B C08B C09B C11B -161.1 . .
C10B C08B C09B C11B 2.4 . .
C07B C08B C10B C52B 149.4(18) . .
C09B C08B C10B C52B -14.2(18) . .
C07B C08B C10B C04B 6.4(14) . .
C09B C08B C10B C04B -157.2(14) . .
C46B C04B C10B C52B -24(3) . .
C02B C04B C10B C52B -153(2) . .
C46B C04B C10B C08B 126(2) . .
C02B C04B C10B C08B -2(2) . .
C79B C09B C11B C76B -15(2) . .
C08B C09B C11B C76B 141.7(17) . .
C79B C09B C11B C51B -151(3) . .
C08B C09B C11B C51B 6.6(16) . .
C14B C12B C13B C15B -11(4) . .
C20B C12B C13B C15B -147(2) . .
C14B C12B C13B C23B 143(3) . .
C20B C12B C13B C23B 6(3) . .
C13B C12B C14B C30B -130(3) . .
C20B C12B C14B C30B 4(3) . .
C13B C12B C14B C03B 14(5) . .
C20B C12B C14B C03B 149(2) . .
C45B C03B C14B C30B 12(3) . .
C01B C03B C14B C30B 138(2) . .
C45B C03B C14B C12B -137(3) . .
C01B C03B C14B C12B -11(3) . .
C12B C13B C15B C16B 139.6(18) . .
C23B C13B C15B C16B -9(2) . .
C12B C13B C15B C01B 4(3) . .
C23B C13B C15B C01B -144(2) . .
C02B C01B C15B C13B 140.5(12) . .
C03B C01B C15B C13B -2.3(17) . .
C02B C01B C15B C16B -0.4(13) . .
C03B C01B C15B C16B -143.2(7) . .
C02B C06B C16B C17B -145.4(10) . .
C07B C06B C16B C17B 6(2) . .
C02B C06B C16B C15B -8.4(15) . .
C07B C06B C16B C15B 143.3(17) . .
C13B C15B C16B C06B -136(2) . .
C01B C15B C16B C06B 5.5(10) . .
C13B C15B C16B C17B -3.9 . .
C01B C15B C16B C17B 138.1(19) . .
C06B C16B C17B C18B -27.8(16) . .
C15B C16B C17B C18B -160.6 . .
C06B C16B C17B C22B 140(2) . .
C15B C16B C17B C22B 7(2) . .
C07B C05B C18B C17B -26(4) . .
C80B C05B C18B C17B 132(3) . .
C07B C05B C18B C39B -148(3) . .
C80B C05B C18B C39B 10(3) . .
C16B C17B C18B C05B 41(3) . .
C22B C17B C18B C05B -126(3) . .
C16B C17B C18B C39B 164(2) . .
C22B C17B C18B C39B -3.7(16) . .
C38B Yb2 C19B C26B 84.0(13) . .
C32B Yb2 C19B C26B 38.6(13) . .
C37B Yb2 C19B C26B 93.5(13) . .
C33B Yb2 C19B C26B 26.7(13) . .
C24B Yb2 C19B C26B 122.4(14) . .
C68B Yb2 C19B C26B 73.5(14) . .
C69B Yb2 C19B C26B 42.4(14) . .
C34B Yb2 C19B C26B -1.9(14) . .
C41B Yb2 C19B C26B 121.5(13) . .
C25B Yb2 C19B C26B 156(2) . .
C27B Yb2 C19B C26B -37.8(8) . .
C38B Yb2 C19B C21B -154.9(11) . .
C32B Yb2 C19B C21B 159.7(9) . .
C37B Yb2 C19B C21B -145.5(8) . .
C33B Yb2 C19B C21B 147.7(6) . .
C24B Yb2 C19B C21B -116.5(5) . .
C68B Yb2 C19B C21B -165.5(6) . .
C26B Yb2 C19B C21B 121.1(16) . .
C69B Yb2 C19B C21B 163.5(7) . .
C34B Yb2 C19B C21B 119.2(6) . .
C41B Yb2 C19B C21B -117.4(7) . .
C25B Yb2 C19B C21B -83.1(12) . .
C27B Yb2 C19B C21B 83.3(9) . .
C38B Yb2 C19B C24B -38.4(12) . .
C32B Yb2 C19B C24B -83.8(9) . .
C37B Yb2 C19B C24B -28.9(8) . .
C33B Yb2 C19B C24B -95.7(7) . .
C68B Yb2 C19B C24B -48.9(7) . .
C26B Yb2 C19B C24B -122.4(14) . .
C69B Yb2 C19B C24B -80.0(8) . .
C34B Yb2 C19B C24B -124.3(7) . .
C41B Yb2 C19B C24B -0.9(8) . .
C25B Yb2 C19B C24B 33.4(13) . .
C27B Yb2 C19B C24B -160.2(9) . .
C14B C12B C20B C28B -13(4) . .
C13B C12B C20B C28B 130(3) . .
C14B C12B C20B C21B -157.5(16) . .
C13B C12B C20B C21B -15(3) . .
C26B C19B C21B C20B 5(3) . .
C24B C19B C21B C20B -135.3 . .
Yb2 C19B C21B C20B -67.4(10) . .
C26B C19B C21B C23B 140(3) . .
C24B C19B C21B C23B -0.3 . .
Yb2 C19B C21B C23B 67.6(10) . .
C28B C20B C21B C19B 8(3) . .
C12B C20B C21B C19B 157(2) . .
C28B C20B C21B C23B -132(3) . .
C12B C20B C21B C23B 18(2) . .
C16B C17B C22B C25B -161(2) . .
C18B C17B C22B C25B 6(3) . .
C16B C17B C22B C23B 0(3) . .
C18B C17B C22B C23B 167.7(10) . .
C12B C13B C23B C22B -133.8(18) . .
C15B C13B C23B C22B 17(2) . .
C12B C13B C23B C21B 5(2) . .
C15B C13B C23B C21B 155.2(18) . .
C25B C22B C23B C13B 149(3) . .
C17B C22B C23B C13B -11.1(19) . .
C25B C22B C23B C21B 16(3) . .
C17B C22B C23B C21B -144(2) . .
C19B C21B C23B C13B -154(2) . .
C20B C21B C23B C13B -14(2) . .
C19B C21B C23B C22B -16.0 . .
C20B C21B C23B C22B 123.7 . .
C26B C19B C24B C38B 10(2) . .
C21B C19B C24B C38B 156(3) . .
Yb2 C19B C24B C38B 65(2) . .
C26B C19B C24B C25B -129(4) . .
C21B C19B C24B C25B 17(3) . .
Yb2 C19B C24B C25B -74(3) . .
C26B C19B C24B Yb2 -54.7(18) . .
C21B C19B C24B Yb2 91.2(13) . .
C32B Yb2 C24B C38B -40.3(12) . .
C37B Yb2 C24B C38B 34.7(7) . .
C33B Yb2 C24B C38B -30.9(11) . .
C68B Yb2 C24B C38B 23.2(10) . .
C26B Yb2 C24B C38B -79.6(11) . .
C69B Yb2 C24B C38B -4.0(11) . .
C34B Yb2 C24B C38B -51.1(11) . .
C41B Yb2 C24B C38B 69.7(10) . .
C25B Yb2 C24B C38B 126(2) . .
C27B Yb2 C24B C38B -94.4(10) . .
C38B Yb2 C24B C19B 109.3(13) . .
C32B Yb2 C24B C19B 68.9(8) . .
C37B Yb2 C24B C19B 143.9(9) . .
C33B Yb2 C24B C19B 78.4(6) . .
C68B Yb2 C24B C19B 132.4(6) . .
C26B Yb2 C24B C19B 29.7(9) . .
C69B Yb2 C24B C19B 105.2(6) . .
C34B Yb2 C24B C19B 58.1(6) . .
C41B Yb2 C24B C19B 179.0(9) . .
C25B Yb2 C24B C19B -124.5(18) . .
C27B Yb2 C24B C19B 14.9(7) . .
C38B Yb2 C24B C25B -126(2) . .
C32B Yb2 C24B C25B -167(2) . .
C37B Yb2 C24B C25B -91.6(19) . .
C33B Yb2 C24B C25B -157.1(18) . .
C68B Yb2 C24B C25B -103.1(18) . .
C26B Yb2 C24B C25B 154(2) . .
C69B Yb2 C24B C25B -130.3(18) . .
C34B Yb2 C24B C25B -177.3(18) . .
C41B Yb2 C24B C25B -56.5(19) . .
C27B Yb2 C24B C25B 139(2) . .
C23B C22B C25B C40B -159(2) . .
C17B C22B C25B C40B 0(4) . .
C23B C22B C25B C24B 0(5) . .
C17B C22B C25B C24B 159(2) . .
C23B C22B C25B Yb2 -71(3) . .
C17B C22B C25B Yb2 88(2) . .
C38B C24B C25B C40B 6(5) . .
C19B C24B C25B C40B 141(3) . .
Yb2 C24B C25B C40B 63(3) . .
C38B C24B C25B C22B -151(3) . .
C19B C24B C25B C22B -16(5) . .
Yb2 C24B C25B C22B -94(3) . .
C38B C24B C25B Yb2 -57(3) . .
C19B C24B C25B Yb2 78(2) . .
C38B Yb2 C25B C40B -104(2) . .
C32B Yb2 C25B C40B -122(2) . .
C37B Yb2 C25B C40B -66(2) . .
C33B Yb2 C25B C40B -108(2) . .
C24B Yb2 C25B C40B -133(3) . .
C68B Yb2 C25B C40B -57(2) . .
C26B Yb2 C25B C40B -151.9(19) . .
C69B Yb2 C25B C40B -75(2) . .
C34B Yb2 C25B C40B -128.9(17) . .
C41B Yb2 C25B C40B -31.5(14) . .
C27B Yb2 C25B C40B -172.5(17) . .
C38B Yb2 C25B C22B 136(3) . .
C32B Yb2 C25B C22B 118(2) . .
C37B Yb2 C25B C22B 175(2) . .
C33B Yb2 C25B C22B 132.5(19) . .
C24B Yb2 C25B C22B 108(3) . .
C68B Yb2 C25B C22B -176(2) . .
C26B Yb2 C25B C22B 89(2) . .
C69B Yb2 C25B C22B 166.1(17) . .
C34B Yb2 C25B C22B 112(2) . .
C41B Yb2 C25B C22B -151(3) . .
C27B Yb2 C25B C22B 68(2) . .
C38B Yb2 C25B C24B 28.3(13) . .
C32B Yb2 C25B C24B 10.3(16) . .
C37B Yb2 C25B C24B 67.0(16) . .
C33B Yb2 C25B C24B 24.4(19) . .
C68B Yb2 C25B C24B 75.5(16) . .
C26B Yb2 C25B C24B -19.3(17) . .
C69B Yb2 C25B C24B 58.0(19) . .
C34B Yb2 C25B C24B 4(3) . .
C41B Yb2 C25B C24B 101(2) . .
C27B Yb2 C25B C24B -40(2) . .
C21B C19B C26B C32B -155(2) . .
C24B C19B C26B C32B -11(3) . .
Yb2 C19B C26B C32B -64(2) . .
C21B C19B C26B C27B -14(3) . .
C24B C19B C26B C27B 129.8(13) . .
Yb2 C19B C26B C27B 77.2(11) . .
C21B C19B C26B Yb2 -91.4(19) . .
C24B C19B C26B Yb2 52.7(12) . .
C38B Yb2 C26B C19B -72.3(12) . .
C32B Yb2 C26B C19B -114.1(16) . .
C37B Yb2 C26B C19B -82.0(12) . .
C33B Yb2 C26B C19B -147.3(15) . .
C24B Yb2 C26B C19B -34.0(10) . .
C68B Yb2 C26B C19B -110.6(14) . .
C69B Yb2 C26B C19B -138.7(14) . .
C34B Yb2 C26B C19B 177.9(16) . .
C41B Yb2 C26B C19B -61.5(14) . .
C25B Yb2 C26B C19B -20.0(18) . .
C27B Yb2 C26B C19B 116.4(14) . .
C38B Yb2 C26B C32B 41.9(12) . .
C37B Yb2 C26B C32B 32.2(12) . .
C33B Yb2 C26B C32B -33.2(8) . .
C24B Yb2 C26B C32B 80.2(11) . .
C68B Yb2 C26B C32B 3.6(12) . .
C69B Yb2 C26B C32B -24.6(11) . .
C34B Yb2 C26B C32B -68.0(11) . .
C41B Yb2 C26B C32B 52.7(13) . .
C25B Yb2 C26B C32B 94.2(15) . .
C27B Yb2 C26B C32B -129.4(14) . .
C38B Yb2 C26B C27B 171.3(14) . .
C32B Yb2 C26B C27B 129.4(14) . .
C37B Yb2 C26B C27B 161.6(8) . .
C33B Yb2 C26B C27B 96.2(9) . .
C24B Yb2 C26B C27B -150.4(10) . .
C68B Yb2 C26B C27B 133.0(7) . .
C69B Yb2 C26B C27B 104.9(7) . .
C34B Yb2 C26B C27B 61.4(7) . .
C41B Yb2 C26B C27B -177.9(7) . .
C25B Yb2 C26B C27B -136.4(8) . .
C19B C26B C27B C28B 13.3(17) . .
C32B C26B C27B C28B 150(2) . .
Yb2 C26B C27B C28B 94.4(10) . .
C19B C26B C27B C35B -142(3) . .
C32B C26B C27B C35B -5.6(17) . .
Yb2 C26B C27B C35B -61.1(16) . .
C19B C26B C27B Yb2 -81.1(17) . .
C32B C26B C27B Yb2 55.5(17) . .
C38B Yb2 C27B C28B -123.4(11) . .
C32B Yb2 C27B C28B -144.9(10) . .
C37B Yb2 C27B C28B -136.0(9) . .
C33B Yb2 C27B C28B 178.1(11) . .
C24B Yb2 C27B C28B -94.3(9) . .
C68B Yb2 C27B C28B -169.9(8) . .
C26B Yb2 C27B C28B -116.7(3) . .
C69B Yb2 C27B C28B 169.2(9) . .
C34B Yb2 C27B C28B 144.2(12) . .
C41B Yb2 C27B C28B -113.8(10) . .
C25B Yb2 C27B C28B -73.2(11) . .
C38B Yb2 C27B C26B -6.7(10) . .
C32B Yb2 C27B C26B -28.3(10) . .
C37B Yb2 C27B C26B -19.4(9) . .
C33B Yb2 C27B C26B -65.3(10) . .
C24B Yb2 C27B C26B 22.3(9) . .
C68B Yb2 C27B C26B -53.2(8) . .
C69B Yb2 C27B C26B -74.1(9) . .
C34B Yb2 C27B C26B -99.2(11) . .
C41B Yb2 C27B C26B 2.8(9) . .
C25B Yb2 C27B C26B 43.5(8) . .
C38B Yb2 C27B C35B 122.9(15) . .
C32B Yb2 C27B C35B 101.4(14) . .
C37B Yb2 C27B C35B 110.3(15) . .
C33B Yb2 C27B C35B 64.4(11) . .
C24B Yb2 C27B C35B 152.0(13) . .
C68B Yb2 C27B C35B 76.4(14) . .
C26B Yb2 C27B C35B 129.6(15) . .
C69B Yb2 C27B C35B 55.5(13) . .
C34B Yb2 C27B C35B 30.5(7) . .
C41B Yb2 C27B C35B 132.5(14) . .
C25B Yb2 C27B C35B 173.1(12) . .
C21B C20B C28B C27B -8(3) . .
C12B C20B C28B C27B -150.2(18) . .
C21B C20B C28B C29B 153.8(14) . .
C12B C20B C28B C29B 12(3) . .
C26B C27B C28B C20B -2(2) . .
C35B C27B C28B C20B 155(3) . .
Yb2 C27B C28B C20B 72(2) . .
C26B C27B C28B C29B -162.8 . .
C35B C27B C28B C29B -6.0(19) . .
Yb2 C27B C28B C29B -88.5(8) . .
C20B C28B C29B C30B -4(2) . .
C27B C28B C29B C30B 158.9 . .
C20B C28B C29B C31B -155(3) . .
C27B C28B C29B C31B 8(2) . .
C12B C14B C30B C29B 2(3) . .
C03B C14B C30B C29B -145.0(16) . .
C12B C14B C30B C44B 142(2) . .
C03B C14B C30B C44B -4(3) . .
C28B C29B C30B C14B -3(2) . .
C31B C29B C30B C14B 152(3) . .
C28B C29B C30B C44B -140.6(17) . .
C31B C29B C30B C44B 14(2) . .
C30B C29B C31B C42B -6(4) . .
C28B C29B C31B C42B 148(3) . .
C30B C29B C31B C36B -162.8(13) . .
C28B C29B C31B C36B -9(3) . .
C19B C26B C32B C38B 8(3) . .
C27B C26B C32B C38B -130.8(15) . .
Yb2 C26B C32B C38B -68.8(18) . .
C19B C26B C32B C33B 148(2) . .
C27B C26B C32B C33B 9(3) . .
Yb2 C26B C32B C33B 71.2(17) . .
C19B C26B C32B Yb2 76(2) . .
C27B C26B C32B Yb2 -62.0(12) . .
C37B Yb2 C32B C38B -32.4(7) . .
C33B Yb2 C32B C38B -127.0(14) . .
C24B Yb2 C32B C38B 35.4(10) . .
C68B Yb2 C32B C38B -67.3(13) . .
C26B Yb2 C32B C38B 108.8(16) . .
C69B Yb2 C32B C38B -100.5(14) . .
C34B Yb2 C32B C38B -157.5(13) . .
C41B Yb2 C32B C38B -20.4(10) . .
C25B Yb2 C32B C38B 28.0(15) . .
C27B Yb2 C32B C38B 137.7(13) . .
C38B Yb2 C32B C26B -108.8(16) . .
C37B Yb2 C32B C26B -141.2(14) . .
C33B Yb2 C32B C26B 124.2(14) . .
C24B Yb2 C32B C26B -73.5(11) . .
C68B Yb2 C32B C26B -176.1(13) . .
C69B Yb2 C32B C26B 150.7(14) . .
C34B Yb2 C32B C26B 93.6(14) . .
C41B Yb2 C32B C26B -129.3(13) . .
C25B Yb2 C32B C26B -80.8(16) . .
C27B Yb2 C32B C26B 28.8(8) . .
C38B Yb2 C32B C33B 127.0(14) . .
C37B Yb2 C32B C33B 94.6(9) . .
C24B Yb2 C32B C33B 162.3(11) . .
C68B Yb2 C32B C33B 59.7(8) . .
C26B Yb2 C32B C33B -124.2(14) . .
C69B Yb2 C32B C33B 26.5(7) . .
C34B Yb2 C32B C33B -30.5(2) . .
C41B Yb2 C32B C33B 106.5(8) . .
C25B Yb2 C32B C33B 155.0(12) . .
C27B Yb2 C32B C33B -95.4(9) . .
C38B C32B C33B C69B -3(2) . .
C26B C32B C33B C69B -138(2) . .
Yb2 C32B C33B C69B -63.5(15) . .
C38B C32B C33B C34B 131.2(17) . .
C26B C32B C33B C34B -4(2) . .
Yb2 C32B C33B C34B 70.8(7) . .
C38B C32B C33B Yb2 60.4(16) . .
C26B C32B C33B Yb2 -75(2) . .
C38B Yb2 C33B C69B 102.5(12) . .
C32B Yb2 C33B C69B 133.0(13) . .
C37B Yb2 C33B C69B 65.5(12) . .
C24B Yb2 C33B C69B 119.4(11) . .
C68B Yb2 C33B C69B 31.0(6) . .
C26B Yb2 C33B C69B 163.2(12) . .
C34B Yb2 C33B C69B -102.5(12) . .
C41B Yb2 C33B C69B 59.5(11) . .
C25B Yb2 C33B C69B 106.3(14) . .
C27B Yb2 C33B C69B -162.6(12) . .
C38B Yb2 C33B C32B -30.6(9) . .
C37B Yb2 C33B C32B -67.5(9) . .
C24B Yb2 C33B C32B -13.6(8) . .
C68B Yb2 C33B C32B -102.0(10) . .
C26B Yb2 C33B C32B 30.2(10) . .
C69B Yb2 C33B C32B -133.0(13) . .
C34B Yb2 C33B C32B 124.5(3) . .
C41B Yb2 C33B C32B -73.6(8) . .
C25B Yb2 C33B C32B -26.7(12) . .
C27B Yb2 C33B C32B 64.3(10) . .
C38B Yb2 C33B C34B -155.0(8) . .
C32B Yb2 C33B C34B -124.5(3) . .
C37B Yb2 C33B C34B 168.0(8) . .
C24B Yb2 C33B C34B -138.0(6) . .
C68B Yb2 C33B C34B 133.5(9) . .
C26B Yb2 C33B C34B -94.3(8) . .
C69B Yb2 C33B C34B 102.5(12) . .
C41B Yb2 C33B C34B 162.0(7) . .
C25B Yb2 C33B C34B -151.2(11) . .
C27B Yb2 C33B C34B -60.1(8) . .
C69B C33B C34B C56B 3(2) . .
C32B C33B C34B C56B -141(2) . .
Yb2 C33B C34B C56B -77(2) . .
C69B C33B C34B C35B 138(2) . .
C32B C33B C34B C35B -5.8 . .
Yb2 C33B C34B C35B 57.4(10) . .
C69B C33B C34B Yb2 80.6(15) . .
C32B C33B C34B Yb2 -63.2(10) . .
C38B Yb2 C34B C56B 138.5(14) . .
C32B Yb2 C34B C56B 150.3(14) . .
C37B Yb2 C34B C56B 106.7(14) . .
C33B Yb2 C34B C56B 117.6(14) . .
C24B Yb2 C34B C56B 160.4(14) . .
C68B Yb2 C34B C56B 80.7(12) . .
C26B Yb2 C34B C56B -175.7(15) . .
C69B Yb2 C34B C56B 74.0(12) . .
C41B Yb2 C34B C56B 96.0(15) . .
C25B Yb2 C34B C56B 158.3(18) . .
C27B Yb2 C34B C56B -141.5(16) . .
C38B Yb2 C34B C35B -111.4(7) . .
C32B Yb2 C34B C35B -99.5(7) . .
C37B Yb2 C34B C35B -143.2(6) . .
C33B Yb2 C34B C35B -132.2(6) . .
C24B Yb2 C34B C35B -89.4(6) . .
C68B Yb2 C34B C35B -169.2(6) . .
C26B Yb2 C34B C35B -65.6(8) . .
C69B Yb2 C34B C35B -175.9(9) . .
C41B Yb2 C34B C35B -153.9(7) . .
C25B Yb2 C34B C35B -91.5(14) . .
C27B Yb2 C34B C35B -31.4(9) . .
C38B Yb2 C34B C33B 20.9(7) . .
C32B Yb2 C34B C33B 32.7(3) . .
C37B Yb2 C34B C33B -10.9(7) . .
C24B Yb2 C34B C33B 42.8(7) . .
C68B Yb2 C34B C33B -36.9(7) . .
C26B Yb2 C34B C33B 66.6(8) . .
C69B Yb2 C34B C33B -43.6(9) . .
C41B Yb2 C34B C33B -21.7(8) . .
C25B Yb2 C34B C33B 40.7(15) . .
C27B Yb2 C34B C33B 100.8(10) . .
C56B C34B C35B C36B -22(2) . .
C33B C34B C35B C36B -158.7 . .
Yb2 C34B C35B C36B -107.0(8) . .
C56B C34B C35B C27B 146(2) . .
C33B C34B C35B C27B 8.9(17) . .
Yb2 C34B C35B C27B 60.6(14) . .
C56B C34B C35B Yb2 85.2(19) . .
C33B C34B C35B Yb2 -51.7(8) . .
C28B C27B C35B C34B -159.9(13) . .
C26B C27B C35B C34B -3.5(19) . .
Yb2 C27B C35B C34B -60.9(13) . .
C28B C27B C35B C36B 6.9(18) . .
C26B C27B C35B C36B 163.3(8) . .
Yb2 C27B C35B C36B 105.9(9) . .
C28B C27B C35B Yb2 -99.0(12) . .
C26B C27B C35B Yb2 57.4(10) . .
C38B Yb2 C35B C34B 68.8(8) . .
C32B Yb2 C35B C34B 63.7(6) . .
C37B Yb2 C35B C34B 42.2(7) . .
C33B Yb2 C35B C34B 27.6(4) . .
C24B Yb2 C35B C34B 97.2(7) . .
C68B Yb2 C35B C34B 10.9(6) . .
C26B Yb2 C35B C34B 96.2(9) . .
C69B Yb2 C35B C34B 3.1(7) . .
C41B Yb2 C35B C34B 43.2(11) . .
C25B Yb2 C35B C34B 116.0(13) . .
C27B Yb2 C35B C34B 124.8(14) . .
C38B Yb2 C35B C36B -176.5(7) . .
C32B Yb2 C35B C36B 178.4(4) . .
C37B Yb2 C35B C36B 156.9(7) . .
C33B Yb2 C35B C36B 142.2(3) . .
C24B Yb2 C35B C36B -148.2(6) . .
C68B Yb2 C35B C36B 125.5(6) . .
C26B Yb2 C35B C36B -149.1(9) . .
C69B Yb2 C35B C36B 117.7(7) . .
C34B Yb2 C35B C36B 114.6(3) . .
C41B Yb2 C35B C36B 157.8(11) . .
C25B Yb2 C35B C36B -129.4(12) . .
C27B Yb2 C35B C36B -120.5(14) . .
C38B Yb2 C35B C27B -56.0(16) . .
C32B Yb2 C35B C27B -61.1(15) . .
C37B Yb2 C35B C27B -82.6(15) . .
C33B Yb2 C35B C27B -97.2(14) . .
C24B Yb2 C35B C27B -27.7(13) . .
C68B Yb2 C35B C27B -113.9(13) . .
C26B Yb2 C35B C27B -28.6(10) . .
C69B Yb2 C35B C27B -121.7(14) . .
C34B Yb2 C35B C27B -124.8(14) . .
C41B Yb2 C35B C27B -81.6(18) . .
C25B Yb2 C35B C27B -8.8(15) . .
C42B C31B C36B C58B -2(2) . .
C29B C31B C36B C58B 159(3) . .
C42B C31B C36B C35B -152(2) . .
C29B C31B C36B C35B 9(2) . .
C34B C35B C36B C58B 15(2) . .
C27B C35B C36B C58B -151(2) . .
Yb2 C35B C36B C58B -67.2(17) . .
C34B C35B C36B C31B 157.3 . .
C27B C35B C36B C31B -9.1(18) . .
Yb2 C35B C36B C31B 74.7(10) . .
C38B Yb2 C37B C68B -128.0(7) . .
C32B Yb2 C37B C68B -96.4(9) . .
C33B Yb2 C37B C68B -60.4(8) . .
C24B Yb2 C37B C68B -157.8(10) . .
C26B Yb2 C37B C68B -114.5(10) . .
C69B Yb2 C37B C68B -26.1(5) . .
C34B Yb2 C37B C68B -54.4(8) . .
C41B Yb2 C37B C68B 107.7(7) . .
C25B Yb2 C37B C68B 163.6(11) . .
C27B Yb2 C37B C68B -104.9(8) . .
C32B Yb2 C37B C38B 31.6(8) . .
C33B Yb2 C37B C38B 67.6(8) . .
C24B Yb2 C37B C38B -29.9(10) . .
C68B Yb2 C37B C38B 128.0(7) . .
C26B Yb2 C37B C38B 13.5(10) . .
C69B Yb2 C37B C38B 101.9(9) . .
C34B Yb2 C37B C38B 73.6(7) . .
C41B Yb2 C37B C38B -124.3(2) . .
C25B Yb2 C37B C38B -68.4(10) . .
C27B Yb2 C37B C38B 23.1(8) . .
C38B Yb2 C37B C41B 124.34(19) . .
C32B Yb2 C37B C41B 155.9(8) . .
C33B Yb2 C37B C41B -168.1(8) . .
C24B Yb2 C37B C41B 94.5(9) . .
C68B Yb2 C37B C41B -107.7(7) . .
C26B Yb2 C37B C41B 137.8(9) . .
C69B Yb2 C37B C41B -133.8(8) . .
C34B Yb2 C37B C41B -162.1(7) . .
C25B Yb2 C37B C41B 55.9(10) . .
C27B Yb2 C37B C41B 147.5(8) . .
C19B C24B C38B C32B -6(3) . .
C25B C24B C38B C32B 136(3) . .
Yb2 C24B C38B C32B 72.8(18) . .
C19B C24B C38B C37B -150.5(10) . .
C25B C24B C38B C37B -9(3) . .
Yb2 C24B C38B C37B -71.9(11) . .
C19B C24B C38B Yb2 -78.5(14) . .
C25B C24B C38B Yb2 63(3) . .
C26B C32B C38B C24B -1(3) . .
C33B C32B C38B C24B -142(2) . .
Yb2 C32B C38B C24B -78(2) . .
C26B C32B C38B C37B 144.7(19) . .
C33B C32B C38B C37B 3.6(18) . .
Yb2 C32B C38B C37B 67.1(8) . .
C26B C32B C38B Yb2 78(2) . .
C33B C32B C38B Yb2 -63.4(12) . .
C68B C37B C38B C24B 141(3) . .
C41B C37B C38B C24B 4(2) . .
Yb2 C37B C38B C24B 75(2) . .
C68B C37B C38B C32B -1.0(14) . .
C41B C37B C38B C32B -138.0(14) . .
Yb2 C37B C38B C32B -66.2(14) . .
C68B C37B C38B Yb2 65.2(13) . .
C41B C37B C38B Yb2 -71.8(5) . .
C32B Yb2 C38B C24B 112.4(13) . .
C37B Yb2 C38B C24B -123.1(12) . .
C33B Yb2 C38B C24B 142.9(12) . .
C68B Yb2 C38B C24B -152.4(13) . .
C26B Yb2 C38B C24B 74.6(10) . .
C69B Yb2 C38B C24B 175.7(12) . .
C34B Yb2 C38B C24B 130.6(11) . .
C41B Yb2 C38B C24B -92.6(12) . .
C25B Yb2 C38B C24B -32.7(16) . .
C27B Yb2 C38B C24B 79.0(9) . .
C37B Yb2 C38B C32B 124.6(12) . .
C33B Yb2 C38B C32B 30.5(8) . .
C24B Yb2 C38B C32B -112.4(13) . .
C68B Yb2 C38B C32B 95.3(13) . .
C26B Yb2 C38B C32B -37.8(12) . .
C69B Yb2 C38B C32B 63.4(12) . .
C34B Yb2 C38B C32B 18.2(11) . .
C41B Yb2 C38B C32B 155.0(12) . .
C25B Yb2 C38B C32B -145.1(17) . .
C27B Yb2 C38B C32B -33.3(11) . .
C32B Yb2 C38B C37B -124.6(12) . .
C33B Yb2 C38B C37B -94.0(7) . .
C24B Yb2 C38B C37B 123.1(12) . .
C68B Yb2 C38B C37B -29.3(5) . .
C26B Yb2 C38B C37B -162.3(13) . .
C69B Yb2 C38B C37B -61.2(5) . .
C34B Yb2 C38B C37B -106.3(6) . .
C41B Yb2 C38B C37B 30.43(9) . .
C25B Yb2 C38B C37B 90.3(12) . .
C27B Yb2 C38B C37B -157.9(7) . .
C05B C18B C39B C72B -14(3) . .
C17B C18B C39B C72B -145.7(15) . .
C05B C18B C39B C40B 127(2) . .
C17B C18B C39B C40B -4.4(18) . .
C22B C25B C40B C41B 158(2) . .
C24B C25B C40B C41B 2(4) . .
Yb2 C25B C40B C41B 59.3(13) . .
C22B C25B C40B C39B -8(4) . .
C24B C25B C40B C39B -164(2) . .
Yb2 C25B C40B C39B -107.3(14) . .
C22B C25B C40B Yb2 99(3) . .
C24B C25B C40B Yb2 -57(3) . .
C72B C39B C40B C25B 146(3) . .
C18B C39B C40B C25B 12(3) . .
C72B C39B C40B C41B -20(2) . .
C18B C39B C40B C41B -154.4(17) . .
C72B C39B C40B Yb2 63(2) . .
C18B C39B C40B Yb2 -71.6(17) . .
C38B Yb2 C40B C25B 61(2) . .
C32B Yb2 C40B C25B 57(2) . .
C37B Yb2 C40B C25B 98(2) . .
C33B Yb2 C40B C25B 83(2) . .
C24B Yb2 C40B C25B 30(2) . .
C68B Yb2 C40B C25B 121(2) . .
C26B Yb2 C40B C25B 28.1(19) . .
C69B Yb2 C40B C25B 115(2) . .
C34B Yb2 C40B C25B 83(2) . .
C41B Yb2 C40B C25B 126(2) . .
C27B Yb2 C40B C25B 9(2) . .
C38B Yb2 C40B C41B -64.6(3) . .
C32B Yb2 C40B C41B -68.3(7) . .
C37B Yb2 C40B C41B -27.69(16) . .
C33B Yb2 C40B C41B -42.2(8) . .
C24B Yb2 C40B C41B -95.9(9) . .
C68B Yb2 C40B C41B -4.9(5) . .
C26B Yb2 C40B C41B -97.6(8) . .
C69B Yb2 C40B C41B -10.3(8) . .
C34B Yb2 C40B C41B -43.0(14) . .
C25B Yb2 C40B C41B -126(2) . .
C27B Yb2 C40B C41B -116.5(9) . .
C38B Yb2 C40B C39B -178.63(15) . .
C32B Yb2 C40B C39B 177.7(6) . .
C37B Yb2 C40B C39B -141.68(15) . .
C33B Yb2 C40B C39B -156.2(8) . .
C24B Yb2 C40B C39B 150.2(9) . .
C68B Yb2 C40B C39B -118.9(6) . .
C26B Yb2 C40B C39B 148.5(8) . .
C69B Yb2 C40B C39B -124.3(8) . .
C34B Yb2 C40B C39B -157.0(13) . .
C41B Yb2 C40B C39B -114.00(17) . .
C25B Yb2 C40B C39B 120(2) . .
C27B Yb2 C40B C39B 129.5(8) . .
C25B C40B C41B C75B -151(3) . .
C39B C40B C41B C75B 16.8(14) . .
Yb2 C40B C41B C75B -92.2(14) . .
C25B C40B C41B C37B -8(2) . .
C39B C40B C41B C37B 159.4 . .
Yb2 C40B C41B C37B 50.4(4) . .
C25B C40B C41B Yb2 -58(2) . .
C39B C40B C41B Yb2 109.0(4) . .
C68B C37B C41B C75B 10.6(17) . .
C38B C37B C41B C75B 152.9(16) . .
Yb2 C37B C41B C75B 90.0(17) . .
C68B C37B C41B C40B -136.6(13) . .
C38B C37B C41B C40B 5.7 . .
Yb2 C37B C41B C40B -57.2(5) . .
C68B C37B C41B Yb2 -79.4(13) . .
C38B C37B C41B Yb2 62.9(5) . .
C38B Yb2 C41B C75B -139.7(16) . .
C32B Yb2 C41B C75B -126.6(15) . .
C37B Yb2 C41B C75B -106.5(16) . .
C33B Yb2 C41B C75B -95.6(15) . .
C24B Yb2 C41B C75B -172.7(17) . .
C68B Yb2 C41B C75B -65.1(13) . .
C26B Yb2 C41B C75B -149.6(15) . .
C69B Yb2 C41B C75B -68.8(14) . .
C34B Yb2 C41B C75B -84.9(16) . .
C25B Yb2 C41B C75B 149.8(19) . .
C27B Yb2 C41B C75B -151.1(15) . .
C38B Yb2 C41B C40B 99.1(3) . .
C32B Yb2 C41B C40B 112.2(7) . .
C37B Yb2 C41B C40B 132.3(3) . .
C33B Yb2 C41B C40B 143.2(7) . .
C24B Yb2 C41B C40B 66.1(9) . .
C68B Yb2 C41B C40B 173.7(7) . .
C26B Yb2 C41B C40B 89.1(9) . .
C69B Yb2 C41B C40B 170.0(7) . .
C34B Yb2 C41B C40B 153.9(8) . .
C25B Yb2 C41B C40B 28.5(12) . .
C27B Yb2 C41B C40B 87.7(10) . .
C38B Yb2 C41B C37B -33.22(15) . .
C32B Yb2 C41B C37B -20.1(7) . .
C33B Yb2 C41B C37B 10.8(7) . .
C24B Yb2 C41B C37B -66.2(10) . .
C68B Yb2 C41B C37B 41.3(8) . .
C26B Yb2 C41B C37B -43.2(10) . .
C69B Yb2 C41B C37B 37.7(8) . .
C34B Yb2 C41B C37B 21.6(8) . .
C25B Yb2 C41B C37B -103.8(12) . .
C27B Yb2 C41B C37B -44.6(10) . .
C36B C31B C42B C43B 138(2) . .
C29B C31B C42B C43B -20(5) . .
C36B C31B C42B C53B 14(3) . .
C29B C31B C42B C53B -144(3) . .
C31B C42B C43B C44B 31(3) . .
C53B C42B C43B C44B 153.2(17) . .
C31B C42B C43B C48B -122(3) . .
C53B C42B C43B C48B 1(3) . .
C48B C43B C44B C45B 2.0 . .
C42B C43B C44B C45B -153(3) . .
C48B C43B C44B C30B 133(3) . .
C42B C43B C44B C30B -22(2) . .
C14B C30B C44B C43B -142(2) . .
C29B C30B C44B C43B 0(2) . .
C14B C30B C44B C45B -4(3) . .
C29B C30B C44B C45B 138.7(12) . .
C01B C03B C45B C46B 16(3) . .
C14B C03B C45B C46B 142(2) . .
C01B C03B C45B C44B -141.7(16) . .
C14B C03B C45B C44B -15(2) . .
C43B C44B C45B C03B 154(3) . .
C30B C44B C45B C03B 13(2) . .
C43B C44B C45B C46B -3.2 . .
C30B C44B C45B C46B -145(3) . .
C02B C04B C46B C49B 148(2) . .
C10B C04B C46B C49B 17(3) . .
C02B C04B C46B C45B -13(3) . .
C10B C04B C46B C45B -144(2) . .
C03B C45B C46B C04B -3(3) . .
C44B C45B C46B C04B 152(3) . .
C03B C45B C46B C49B -163(3) . .
C44B C45B C46B C49B -7(2) . .
C50B C47B C48B C43B 154(3) . .
C55B C47B C48B C43B 14(3) . .
C50B C47B C48B C49B -14(3) . .
C55B C47B C48B C49B -153(4) . .
C44B C43B C48B C47B -160.1 . .
C42B C43B C48B C47B -11(3) . .
C44B C43B C48B C49B 8(2) . .
C42B C43B C48B C49B 158(3) . .
C04B C46B C49B C52B -5(3) . .
C45B C46B C49B C52B 157(2) . .
C04B C46B C49B C48B -144(3) . .
C45B C46B C49B C48B 18(4) . .
C47B C48B C49B C46B 149(2) . .
C43B C48B C49B C46B -19(4) . .
C47B C48B C49B C52B 18(2) . .
C43B C48B C49B C52B -150.1(19) . .
C48B C47B C50B C62B -145.4(18) . .
C55B C47B C50B C62B -1(4) . .
C48B C47B C50B C51B 4(3) . .
C55B C47B C50B C51B 148(2) . .
C62B C50B C51B C52B 153.5(17) . .
C47B C50B C51B C52B 3(2) . .
C62B C50B C51B C11B 9.2(17) . .
C47B C50B C51B C11B -142(3) . .
C76B C11B C51B C52B -148.4(19) . .
C09B C11B C51B C52B -9(2) . .
C76B C11B C51B C50B -7(3) . .
C09B C11B C51B C50B 132.7(11) . .
C08B C10B C52B C51B 12(2) . .
C04B C10B C52B C51B 159.5(14) . .
C08B C10B C52B C49B -125.2(11) . .
C04B C10B C52B C49B 22(2) . .
C50B C51B C52B C10B -135.0(19) . .
C11B C51B C52B C10B -0.5(15) . .
C50B C51B C52B C49B 0.0 . .
C11B C51B C52B C49B 135(2) . .
C46B C49B C52B C10B -13(2) . .
C48B C49B C52B C10B 127(3) . .
C46B C49B C52B C51B -149(2) . .
C48B C49B C52B C51B -9.6(18) . .
C31B C42B C53B C58B -21(3) . .
C43B C42B C53B C58B -153(2) . .
C31B C42B C53B C55B 139(3) . .
C43B C42B C53B C55B 7(4) . .
C61B C54B C55B C53B 146(3) . .
C59B C54B C55B C53B -4(5) . .
C61B C54B C55B C47B 7(5) . .
C59B C54B C55B C47B -144(3) . .
C58B C53B C55B C54B 9(5) . .
C42B C53B C55B C54B -148(3) . .
C58B C53B C55B C47B 153(3) . .
C42B C53B C55B C47B -4(4) . .
C48B C47B C55B C54B 136(3) . .
C50B C47B C55B C54B -3(5) . .
C48B C47B C55B C53B -7(4) . .
C50B C47B C55B C53B -147(2) . .
C35B C34B C56B C57B 12(4) . .
C33B C34B C56B C57B 152(2) . .
Yb2 C34B C56B C57B 89(3) . .
C35B C34B C56B C64B -142.9(19) . .
C33B C34B C56B C64B -3(3) . .
Yb2 C34B C56B C64B -66(2) . .
C35B C34B C56B Yb2 -77.0(12) . .
C33B C34B C56B Yb2 62.7(10) . .
C38B Yb2 C56B C34B -42.5(14) . .
C32B Yb2 C56B C34B -24.7(12) . .
C37B Yb2 C56B C34B -76.3(14) . .
C33B Yb2 C56B C34B -38.9(9) . .
C24B Yb2 C56B C34B -23.4(16) . .
C68B Yb2 C56B C34B -93.1(12) . .
C26B Yb2 C56B C34B 3.8(13) . .
C69B Yb2 C56B C34B -83.3(12) . .
C41B Yb2 C56B C34B -99.2(14) . .
C25B Yb2 C56B C34B -40(3) . .
C27B Yb2 C56B C34B 31.1(13) . .
C38B Yb2 C56B C57B -174.8(8) . .
C32B Yb2 C56B C57B -157.0(10) . .
C37B Yb2 C56B C57B 151.4(8) . .
C33B Yb2 C56B C57B -171.2(13) . .
C24B Yb2 C56B C57B -155.7(7) . .
C68B Yb2 C56B C57B 134.6(9) . .
C26B Yb2 C56B C57B -128.5(9) . .
C69B Yb2 C56B C57B 144.4(14) . .
C34B Yb2 C56B C57B -132.3(19) . .
C41B Yb2 C56B C57B 128.5(8) . .
C25B Yb2 C56B C57B -172(2) . .
C27B Yb2 C56B C57B -101.2(10) . .
C38B Yb2 C56B C64B 71.5(8) . .
C32B Yb2 C56B C64B 89.3(8) . .
C37B Yb2 C56B C64B 37.7(8) . .
C33B Yb2 C56B C64B 75.1(9) . .
C24B Yb2 C56B C64B 90.6(9) . .
C68B Yb2 C56B C64B 20.9(7) . .
C26B Yb2 C56B C64B 117.8(8) . .
C69B Yb2 C56B C64B 30.7(9) . .
C34B Yb2 C56B C64B 114.0(15) . .
C41B Yb2 C56B C64B 14.8(9) . .
C25B Yb2 C56B C64B 74(3) . .
C27B Yb2 C56B C64B 145.1(9) . .
C34B C56B C57B C59B -157(3) . .
C64B C56B C57B C59B -4(2) . .
Yb2 C56B C57B C59B -84.2(12) . .
C34B C56B C57B C58B 7(3) . .
C64B C56B C57B C58B 160(2) . .
Yb2 C56B C57B C58B 80.3(12) . .
C55B C53B C58B C36B -142(2) . .
C42B C53B C58B C36B 20(2) . .
C55B C53B C58B C57B -19(4) . .
C42B C53B C58B C57B 144(2) . .
C31B C36B C58B C53B -12.5(18) . .
C35B C36B C58B C53B 134.2(19) . .
C31B C36B C58B C57B -143.2(11) . .
C35B C36B C58B C57B 4(2) . .
C59B C57B C58B C53B 24(2) . .
C56B C57B C58B C53B -140(2) . .
C59B C57B C58B C36B 150.1(17) . .
C56B C57B C58B C36B -14.3(17) . .
C56B C57B C59B C66B 15.4(19) . .
C58B C57B C59B C66B -149.1(19) . .
C56B C57B C59B C54B 145.6(15) . .
C58B C57B C59B C54B -18.9(15) . .
C61B C54B C59B C66B -5(2) . .
C55B C54B C59B C66B 148(2) . .
C61B C54B C59B C57B -143.9(18) . .
C55B C54B C59B C57B 9(3) . .
C55B C54B C61B C62B -6(3) . .
C59B C54B C61B C62B 146.5(13) . .
C55B C54B C61B C60B -151(4) . .
C59B C54B C61B C60B 1(2) . .
C66B C60B C61B C54B 4(4) . .
C63B C60B C61B C54B 144(3) . .
C66B C60B C61B C62B -143(2) . .
C63B C60B C61B C62B -2(3) . .
C51B C50B C62B C61B -151.1(10) . .
C47B C50B C62B C61B 2(3) . .
C51B C50B C62B C76B -8.0(18) . .
C47B C50B C62B C76B 145(2) . .
C54B C61B C62B C50B 1.4(17) . .
C60B C61B C62B C50B 143(3) . .
C54B C61B C62B C76B -137(2) . .
C60B C61B C62B C76B 5(2) . .
C66B C60B C63B C77B 127(3) . .
C61B C60B C63B C77B -2(4) . .
C66B C60B C63B C70B -15(5) . .
C61B C60B C63B C70B -143(2) . .
C34B C56B C64B C69B 2(3) . .
C57B C56B C64B C69B -158(2) . .
Yb2 C56B C64B C69B -59(2) . .
C34B C56B C64B C65B 142(2) . .
C57B C56B C64B C65B -18(3) . .
Yb2 C56B C64B C65B 81.6(13) . .
C34B C56B C64B Yb2 61(2) . .
C57B C56B C64B Yb2 -99.6(19) . .
C38B Yb2 C64B C69B 2.1(12) . .
C32B Yb2 C64B C69B 31.2(12) . .
C37B Yb2 C64B C69B -27.8(11) . .
C33B Yb2 C64B C69B 40.5(10) . .
C24B Yb2 C64B C69B 4.9(14) . .
C68B Yb2 C64B C69B -37.4(9) . .
C26B Yb2 C64B C69B 51.1(13) . .
C34B Yb2 C64B C69B 83.6(11) . .
C41B Yb2 C64B C69B -53.5(12) . .
C25B Yb2 C64B C69B -31.7(18) . .
C27B Yb2 C64B C69B 81.3(13) . .
C38B Yb2 C64B C65B 130.7(6) . .
C32B Yb2 C64B C65B 159.8(8) . .
C37B Yb2 C64B C65B 100.9(7) . .
C33B Yb2 C64B C65B 169.2(9) . .
C24B Yb2 C64B C65B 133.6(6) . .
C68B Yb2 C64B C65B 91.2(8) . .
C26B Yb2 C64B C65B 179.8(7) . .
C69B Yb2 C64B C65B 128.6(15) . .
C34B Yb2 C64B C65B -147.8(9) . .
C41B Yb2 C64B C65B 75.2(6) . .
C25B Yb2 C64B C65B 97.0(12) . .
C27B Yb2 C64B C65B -150.1(7) . .
C38B Yb2 C64B C56B -112.1(7) . .
C32B Yb2 C64B C56B -82.9(8) . .
C37B Yb2 C64B C56B -141.9(8) . .
C33B Yb2 C64B C56B -73.6(8) . .
C24B Yb2 C64B C56B -109.2(8) . .
C68B Yb2 C64B C56B -151.6(9) . .
C26B Yb2 C64B C56B -63.0(8) . .
C69B Yb2 C64B C56B -114.1(14) . .
C34B Yb2 C64B C56B -30.5(8) . .
C41B Yb2 C64B C56B -167.6(7) . .
C25B Yb2 C64B C56B -145.8(14) . .
C27B Yb2 C64B C56B -32.9(9) . .
C69B C64B C65B C71B -4.8(17) . .
C56B C64B C65B C71B -137(2) . .
Yb2 C64B C65B C71B -63.9(13) . .
C69B C64B C65B C66B 161(2) . .
C56B C64B C65B C66B 30(2) . .
Yb2 C64B C65B C66B 102.3(10) . .
C63B C60B C66B C59B -140(2) . .
C61B C60B C66B C59B -7(5) . .
C63B C60B C66B C65B 8(5) . .
C61B C60B C66B C65B 141.0(16) . .
C57B C59B C66B C60B 143.2(18) . .
C54B C59B C66B C60B 8(4) . .
C57B C59B C66B C65B -4(2) . .
C54B C59B C66B C65B -139.2(13) . .
C71B C65B C66B C60B 1(3) . .
C64B C65B C66B C60B -166(2) . .
C71B C65B C66B C59B 146.6(19) . .
C64B C65B C66B C59B -20.1(17) . .
C38B Yb2 C67B C75B 79.0(8) . .
C32B Yb2 C67B C75B 108.3(8) . .
C37B Yb2 C67B C75B 70.8(8) . .
C33B Yb2 C67B C75B 137.5(8) . .
C24B Yb2 C67B C75B 58.6(9) . .
C68B Yb2 C67B C75B 115.1(9) . .
C26B Yb2 C67B C75B 104.2(11) . .
C69B Yb2 C67B C75B 150.0(8) . .
C34B Yb2 C67B C75B 163.1(8) . .
C41B Yb2 C67B C75B 27.5(8) . .
C25B Yb2 C67B C75B 26.0(11) . .
C27B Yb2 C67B C75B 135.8(12) . .
C38B Yb2 C67B C71B -159.7(7) . .
C32B Yb2 C67B C71B -130.3(6) . .
C37B Yb2 C67B C71B -167.9(7) . .
C33B Yb2 C67B C71B -101.2(6) . .
C24B Yb2 C67B C71B 179.9(7) . .
C68B Yb2 C67B C71B -123.6(4) . .
C26B Yb2 C67B C71B -134.5(9) . .
C69B Yb2 C67B C71B -88.6(5) . .
C34B Yb2 C67B C71B -75.6(6) . .
C41B Yb2 C67B C71B 148.8(5) . .
C25B Yb2 C67B C71B 147.3(9) . .
C27B Yb2 C67B C71B -102.8(11) . .
C38B Yb2 C67B C68B -36.1(8) . .
C32B Yb2 C67B C68B -6.8(7) . .
C37B Yb2 C67B C68B -44.3(8) . .
C33B Yb2 C67B C68B 22.4(7) . .
C24B Yb2 C67B C68B -56.5(8) . .
C26B Yb2 C67B C68B -11.0(10) . .
C69B Yb2 C67B C68B 34.9(2) . .
C34B Yb2 C67B C68B 48.0(7) . .
C41B Yb2 C67B C68B -87.7(6) . .
C25B Yb2 C67B C68B -89.1(10) . .
C27B Yb2 C67B C68B 20.7(12) . .
C38B C37B C68B C67B -145.5(8) . .
C41B C37B C68B C67B -3.6(12) . .
Yb2 C37B C68B C67B -86.4(9) . .
C38B C37B C68B C69B -2.4(11) . .
C41B C37B C68B C69B 139.5(6) . .
Yb2 C37B C68B C69B 56.7(6) . .
C38B C37B C68B Yb2 -59.1(7) . .
C41B C37B C68B Yb2 82.8(5) . .
C75B C67B C68B C37B -4.4(17) . .
C71B C67B C68B C37B 140.5(16) . .
Yb2 C67B C68B C37B 67.1(13) . .
C75B C67B C68B C69B -148.2(17) . .
C71B C67B C68B C69B -3.3 . .
Yb2 C67B C68B C69B -76.6(9) . .
C75B C67B C68B Yb2 -71.5(15) . .
C71B C67B C68B Yb2 73.4(9) . .
C38B Yb2 C68B C37B 30.7(6) . .
C32B Yb2 C68B C37B 66.5(8) . .
C33B Yb2 C68B C37B 101.5(9) . .
C24B Yb2 C68B C37B 17.8(7) . .
C26B Yb2 C68B C37B 64.6(9) . .
C69B Yb2 C68B C37B 133.3(8) . .
C34B Yb2 C68B C37B 123.6(8) . .
C41B Yb2 C68B C37B -39.5(5) . .
C25B Yb2 C68B C37B -14.3(10) . .
C27B Yb2 C68B C37B 88.3(9) . .
C38B Yb2 C68B C67B 136.8(8) . .
C32B Yb2 C68B C67B 172.6(8) . .
C37B Yb2 C68B C67B 106.1(7) . .
C33B Yb2 C68B C67B -152.4(9) . .
C24B Yb2 C68B C67B 123.9(7) . .
C26B Yb2 C68B C67B 170.6(8) . .
C69B Yb2 C68B C67B -120.60(16) . .
C34B Yb2 C68B C67B -130.4(7) . .
C41B Yb2 C68B C67B 66.5(6) . .
C25B Yb2 C68B C67B 91.8(9) . .
C27B Yb2 C68B C67B -165.6(8) . .
C38B Yb2 C68B C69B -102.6(9) . .
C32B Yb2 C68B C69B -66.8(8) . .
C37B Yb2 C68B C69B -133.3(8) . .
C33B Yb2 C68B C69B -31.8(9) . .
C24B Yb2 C68B C69B -115.5(8) . .
C26B Yb2 C68B C69B -68.8(9) . .
C34B Yb2 C68B C69B -9.8(7) . .
C41B Yb2 C68B C69B -172.9(7) . .
C25B Yb2 C68B C69B -147.6(10) . .
C27B Yb2 C68B C69B -45.0(9) . .
C65B C64B C69B C33B -136.2(17) . .
C56B C64B C69B C33B 0(3) . .
Yb2 C64B C69B C33B -65(2) . .
C65B C64B C69B C68B 0(3) . .
C56B C64B C69B C68B 136.4(18) . .
Yb2 C64B C69B C68B 71.1(12) . .
C65B C64B C69B Yb2 -70.9(15) . .
C56B C64B C69B Yb2 65.3(19) . .
C32B C33B C69B C64B 139(2) . .
C34B C33B C69B C64B -2(3) . .
Yb2 C33B C69B C64B 81(3) . .
C32B C33B C69B C68B -0.1(18) . .
C34B C33B C69B C68B -140.8(8) . .
Yb2 C33B C69B C68B -58.3(8) . .
C32B C33B C69B Yb2 58.2(13) . .
C34B C33B C69B Yb2 -82.5(7) . .
C37B C68B C69B C64B -134(2) . .
C67B C68B C69B C64B 3.7(19) . .
Yb2 C68B C69B C64B -81.9(19) . .
C37B C68B C69B C33B 2.8(12) . .
C67B C68B C69B C33B 140.8(17) . .
Yb2 C68B C69B C33B 55.1(13) . .
C37B C68B C69B Yb2 -52.3(10) . .
C67B C68B C69B Yb2 85.7(8) . .
C38B Yb2 C69B C64B -177.8(13) . .
C32B Yb2 C69B C64B -143.3(13) . .
C37B Yb2 C69B C64B 147.0(14) . .
C33B Yb2 C69B C64B -115.7(15) . .
C24B Yb2 C69B C64B -175.7(12) . .
C68B Yb2 C69B C64B 119.7(13) . .
C26B Yb2 C69B C64B -129.3(13) . .
C34B Yb2 C69B C64B -73.3(12) . .
C41B Yb2 C69B C64B 125.2(13) . .
C25B Yb2 C69B C64B 156.5(15) . .
C27B Yb2 C69B C64B -100.4(13) . .
C38B Yb2 C69B C33B -62.1(11) . .
C32B Yb2 C69B C33B -27.6(8) . .
C37B Yb2 C69B C33B -97.3(13) . .
C24B Yb2 C69B C33B -60.0(10) . .
C68B Yb2 C69B C33B -124.6(12) . .
C26B Yb2 C69B C33B -13.6(10) . .
C34B Yb2 C69B C33B 42.3(7) . .
C41B Yb2 C69B C33B -119.1(11) . .
C25B Yb2 C69B C33B -87.8(12) . .
C27B Yb2 C69B C33B 15.3(11) . .
C38B Yb2 C69B C68B 62.5(6) . .
C32B Yb2 C69B C68B 97.0(8) . .
C37B Yb2 C69B C68B 27.3(5) . .
C33B Yb2 C69B C68B 124.6(12) . .
C24B Yb2 C69B C68B 64.6(6) . .
C26B Yb2 C69B C68B 111.0(8) . .
C34B Yb2 C69B C68B 166.9(10) . .
C41B Yb2 C69B C68B 5.5(5) . .
C25B Yb2 C69B C68B 36.8(11) . .
C27B Yb2 C69B C68B 139.9(8) . .
C77B C63B C70B C73B -4(2) . .
C60B C63B C70B C73B 145(3) . .
C77B C63B C70B C71B -138.0(14) . .
C60B C63B C70B C71B 11(3) . .
C66B C65B C71B C67B -161.3(12) . .
C64B C65B C71B C67B 4.8(16) . .
C66B C65B C71B C70B -3.4(17) . .
C64B C65B C71B C70B 162.7(8) . .
C75B C67B C71B C65B 139(2) . .
C68B C67B C71B C65B -0.9(15) . .
Yb2 C67B C71B C65B 55.3(14) . .
C75B C67B C71B C70B -20.0(19) . .
C68B C67B C71B C70B -160.3 . .
Yb2 C67B C71B C70B -104.0(6) . .
C73B C70B C71B C65B -133(2) . .
C63B C70B C71B C65B -3.1(15) . .
C73B C70B C71B C67B 23.9(14) . .
C63B C70B C71B C67B 154(2) . .
C40B C39B C72B C80B -132(3) . .
C18B C39B C72B C80B 13(3) . .
C40B C39B C72B C74B 8(4) . .
C18B C39B C72B C74B 152(3) . .
C71B C70B C73B C74B -8.5(19) . .
C63B C70B C73B C74B -142.7(14) . .
C71B C70B C73B C78B 135.4(12) . .
C63B C70B C73B C78B 1(2) . .
C70B C73B C74B C75B -12(2) . .
C78B C73B C74B C75B -151.8 . .
C70B C73B C74B C72B 148(3) . .
C78B C73B C74B C72B 8(3) . .
C39B C72B C74B C73B -150(2) . .
C80B C72B C74B C73B -8(3) . .
C39B C72B C74B C75B 9(4) . .
C80B C72B C74B C75B 151(2) . .
C40B C41B C75B C67B 133.0(16) . .
C37B C41B C75B C67B -14(2) . .
Yb2 C41B C75B C67B 51(2) . .
C40B C41B C75B C74B -1.3(14) . .
C37B C41B C75B C74B -147.8(7) . .
Yb2 C41B C75B C74B -82.8(8) . .
C71B C67B C75B C41B -132.9(14) . .
C68B C67B C75B C41B 11(2) . .
Yb2 C67B C75B C41B -45(2) . .
C71B C67B C75B C74B 0(3) . .
C68B C67B C75B C74B 143.8(16) . .
Yb2 C67B C75B C74B 88.0(18) . .
C73B C74B C75B C41B 146.4(18) . .
C72B C74B C75B C41B -12(2) . .
C73B C74B C75B C67B 16(3) . .
C72B C74B C75B C67B -142(3) . .
C09B C11B C76B C77B 18(2) . .
C51B C11B C76B C77B 153.5(17) . .
C09B C11B C76B C62B -132.4(15) . .
C51B C11B C76B C62B 3(3) . .
C50B C62B C76B C11B 3(3) . .
C61B C62B C76B C11B 149(2) . .
C50B C62B C76B C77B -148.2(15) . .
C61B C62B C76B C77B -3(2) . .
C60B C63B C77B C78B -139(3) . .
C70B C63B C77B C78B 5(2) . .
C60B C63B C77B C76B 4(3) . .
C70B C63B C77B C76B 147.7(14) . .
C11B C76B C77B C63B -149(2) . .
C62B C76B C77B C63B -1.2(16) . .
C11B C76B C77B C78B -11(3) . .
C62B C76B C77B C78B 137(2) . .
C63B C77B C78B C79B 144(3) . .
C76B C77B C78B C79B 2(3) . .
C63B C77B C78B C73B -4(2) . .
C76B C77B C78B C73B -145.9 . .
C70B C73B C78B C79B -135(4) . .
C74B C73B C78B C79B 10(4) . .
C70B C73B C78B C77B 2(2) . .
C74B C73B C78B C77B 146.3 . .
C08B C09B C79B C78B -147(4) . .
C11B C09B C79B C78B 7(6) . .
C08B C09B C79B C80B 6(6) . .
C11B C09B C79B C80B 160(4) . .
C77B C78B C79B C09B -1(6) . .
C73B C78B C79B C09B 135(4) . .
C77B C78B C79B C80B -158(3) . .
C73B C78B C79B C80B -21(5) . .
C39B C72B C80B C79B 134(5) . .
C74B C72B C80B C79B -8(7) . .
C39B C72B C80B C05B -9(4) . .
C74B C72B C80B C05B -151(3) . .
C09B C79B C80B C72B -140(5) . .
C78B C79B C80B C72B 21(7) . .
C09B C79B C80B C05B -2(6) . .
C78B C79B C80B C05B 160(3) . .
C18B C05B C80B C72B -3(4) . .
C07B C05B C80B C72B 153(3) . .
C18B C05B C80B C79B -156(4) . .
C07B C05B C80B C79B 0(5) . .
C3Y C1Y C2Y C3Y -3(5) 2_677 .
C1Y C2Y C3Y C1Y 4(6) . 2_677
C6Z C1Z C2Z C3Z 2(3) . .
C1Z C2Z C3Z C4Z -2(3) . .
C2Z C3Z C4Z C5Z -1(3) . .
C3Z C4Z C5Z C6Z 3(3) . .
C2Z C1Z C6Z C5Z 1(3) . .
C4Z C5Z C6Z C1Z -3(3) . .
